data_1552269
loop_
_publ_author_name
'Hu, Shuaifeng'
'Shen, Wangqiang'
'Zhao, Pei'
'Xu, Ting'
'Slanina, Zden\<ek'
'Ehara, Masahiro'
'Zhao, Xiang'
'Xie, Yunpeng'
'Akasaka, Takeshi'
'Lu, Xing'

_publ_section_title
;
 Crystallographic characterization of
 Er<sub>2</sub>C<sub>2</sub>@C<sub>2</sub>(43)-C<sub>90</sub>,
 Er<sub>2</sub>C<sub>2</sub>@C<sub>2</sub>(40)-C<sub>90</sub>,
 Er<sub>2</sub>C<sub>2</sub>@C<sub>2</sub>(44)-C<sub>90</sub>, and
 Er<sub>2</sub>C<sub>2</sub>@C<sub>1</sub>(21)-C<sub>90</sub>: the role of
 cage-shape on cluster configuration.
;
_journal_issue 37
_journal_name_full Nanoscale
_journal_page_first 17319
_journal_page_last 17326
_journal_paper_doi 10.1039/c9nr06466d
_journal_volume 11
_journal_year 2019
_chemical_formula_moiety 'C90,C36 H44 N4 Ni,C2 Er2,C6 H6'
_chemical_formula_sum 'C134 H50 Er2 N4 Ni S0'
_chemical_formula_weight 2109.01
_chemical_name_common 'Er2C2@C2-C90 Ni(OEP)'
_chemical_name_systematic 'Er2C2@C2-C90 Ni(OEP)'
_space_group_crystal_system monoclinic
_space_group_IT_number 12
_space_group_name_Hall '-C 2y'
_space_group_name_H-M_alt 'C 1 2/m 1'
_symmetry_space_group_name_Hall '-C 2y'
_symmetry_space_group_name_H-M 'C 1 2/m 1'
_atom_sites_solution_hydrogens geom
_audit_creation_method SHELXL-2018/1
_audit_update_record
;
2019-05-15 deposited with the CCDC.    2019-08-26 downloaded from the CCDC.
;
_cell_angle_alpha 90
_cell_angle_beta 91.612(3)
_cell_angle_gamma 90
_cell_formula_units_Z 4
_cell_length_a 24.2849(17)
_cell_length_b 18.2618(13)
_cell_length_c 18.5731(13)
_cell_measurement_reflns_used 9936
_cell_measurement_temperature 150(2)
_cell_measurement_theta_max 79.3199
_cell_measurement_theta_min 2.3798
_cell_volume 8233.6(10)
_computing_cell_refinement 'Bruker SAINT'
_computing_data_collection 'Bruker APEX2'
_computing_data_reduction 'Bruker SAINT'
_computing_publication_material 'SHELXL-2018/1 (Sheldrick, 2018)'
_computing_structure_refinement 'SHELXL-2018/1 (Sheldrick, 2018)'
_computing_structure_solution 'SHELXTL XT-2018/1 (Sheldrick, 2018)'
_diffrn_ambient_temperature 150(2)
_diffrn_detector_area_resol_mean 8.3
_diffrn_measured_fraction_theta_full 0.934
_diffrn_measured_fraction_theta_max 0.929
_diffrn_measurement_device_type 'Bruker APEX-II CCD'
_diffrn_measurement_method '\f and \w scans'
_diffrn_radiation_type CuK\a
_diffrn_radiation_wavelength 1.54178
_diffrn_reflns_av_R_equivalents 0.0698
_diffrn_reflns_av_unetI/netI 0.0586
_diffrn_reflns_Laue_measured_fraction_full 0.934
_diffrn_reflns_Laue_measured_fraction_max 0.929
_diffrn_reflns_limit_h_max 30
_diffrn_reflns_limit_h_min -19
_diffrn_reflns_limit_k_max 22
_diffrn_reflns_limit_k_min -23
_diffrn_reflns_limit_l_max 23
_diffrn_reflns_limit_l_min -23
_diffrn_reflns_number 49801
_diffrn_reflns_point_group_measured_fraction_full 0.934
_diffrn_reflns_point_group_measured_fraction_max 0.929
_diffrn_reflns_theta_full 67.679
_diffrn_reflns_theta_max 79.421
_diffrn_reflns_theta_min 2.380
_exptl_absorpt_coefficient_mu 4.418
_exptl_absorpt_correction_T_max 0.7543
_exptl_absorpt_correction_T_min 0.5118
_exptl_absorpt_correction_type multi-scan
_exptl_crystal_colour black
_exptl_crystal_density_diffrn 1.701
_exptl_crystal_density_method 'not measured'
_exptl_crystal_description block
_exptl_crystal_F_000 4184
_exptl_crystal_size_max 0.210
_exptl_crystal_size_mid 0.180
_exptl_crystal_size_min 0.130
_refine_diff_density_max 2.355
_refine_diff_density_min -0.619
_refine_diff_density_rms 0.114
_refine_ls_extinction_method none
_refine_ls_goodness_of_fit_ref 1.121
_refine_ls_hydrogen_treatment constr
_refine_ls_matrix_type full
_refine_ls_number_parameters 1232
_refine_ls_number_reflns 8578
_refine_ls_number_restraints 1967
_refine_ls_restrained_S_all 1.087
_refine_ls_R_factor_all 0.1200
_refine_ls_R_factor_gt 0.1084
_refine_ls_shift/su_max 0.022
_refine_ls_shift/su_mean 0.000
_refine_ls_structure_factor_coef Fsqd
_refine_ls_weighting_details 'w=1/[\s^2^(Fo^2^)+(0.1345P)^2^+88.5595P] where P=(Fo^2^+2Fc^2^)/3'
_refine_ls_weighting_scheme calc
_refine_ls_wR_factor_gt 0.3211
_refine_ls_wR_factor_ref 0.3296
_reflns_Friedel_coverage 0.000
_reflns_number_gt 7164
_reflns_number_total 8578
_reflns_threshold_expression 'I > 2\s(I)'
_cod_data_source_file c9nr06466d2.cif
_cod_data_source_block Er2C2@C2-C90_CCDC1
_cod_depositor_comments
;
The following automatic conversions were performed:

'_exptl_absorpt_correction_type' value 'Multi-scan' changed to
'multi-scan' according to
/home/data/users/saulius/crontab/automatic-downloads/rss-feeds/RSC/lib/dictionaries/cif_core.dic
dictionary named 'cif_core.dic' version 2.4.2 from 2011-04-26.

Automatic conversion script
Id: cif_fix_values 4973 2017-02-22 13:04:09Z antanas 

 Adding full bibliography for 1552267--1552270.cif.
;
_cod_database_code 1552269
_shelx_shelxl_version_number 2018/1
_shelx_space_group_comment
;
The symmetry employed for this shelxl refinement is uniquely defined
by the following loop, which should always be used as a source of
symmetry information in preference to the above space-group names.
They are only intended as comments.
;
_shelx_estimated_absorpt_t_min 0.457
_shelx_estimated_absorpt_t_max 0.597
_exptl_absorpt_special_details SADABS

loop_
_space_group_symop_operation_xyz
'x, y, z'
'-x, y, -z'
'x+1/2, y+1/2, z'
'-x+1/2, y+1/2, -z'
'-x, -y, -z'
'x, -y, z'
'-x+1/2, -y+1/2, -z'
'x+1/2, -y+1/2, z'

loop_
_atom_site_label
_atom_site_type_symbol
_atom_site_fract_x
_atom_site_fract_y
_atom_site_fract_z
_atom_site_U_iso_or_equiv
_atom_site_adp_type
_atom_site_occupancy
_atom_site_site_symmetry_order
_atom_site_calc_flag
_atom_site_refinement_flags_posn
_atom_site_refinement_flags_adp
_atom_site_refinement_flags_occupancy
_atom_site_disorder_assembly
_atom_site_disorder_group
Er1 Er 0.20308(10) 0.500000 0.30471(10) 0.0602(6) Uani 0.3656 2 d S TU P A 2
Er2 Er 0.3092(3) 0.5911(4) 0.1561(3) 0.0605(16) Uani 0.2084 1 d . U P A 2
Er3 Er 0.2960(3) 0.6080(4) 0.1794(4) 0.053(2) Uani 0.1481 1 d . U P A 2
Er4 Er 0.2200(2) 0.5478(4) 0.3020(2) 0.0544(12) Uani 0.1101 1 d . U P A 2
Er5 Er 0.2767(3) 0.6247(4) 0.1971(5) 0.0519(19) Uani 0.1073 1 d . U P A 2
Er6 Er 0.3272(3) 0.5412(6) 0.1310(4) 0.068(2) Uani 0.0775 1 d . U P A 2
Er7 Er 0.3300(11) 0.500000 0.1366(15) 0.088(6) Uani 0.0537 2 d S TU P A 2
Er8 Er 0.2351(9) 0.5791(14) 0.2890(12) 0.074(4) Uani 0.0349 1 d . U P A 2
Er9 Er 0.2091(12) 0.6153(14) 0.2151(18) 0.102(6) Uani 0.0286 1 d . U P A 2
Er10 Er 0.2911(13) 0.5259(17) 0.0832(16) 0.086(7) Uani 0.0209 1 d . U P A 2
Er11 Er 0.196(3) 0.601(3) 0.152(4) 0.136(13) Uani 0.0184 1 d . U P A 2
Er12 Er 0.246(2) 0.500000 0.308(3) 0.072(8) Uani 0.0156 2 d S TU P A 2
Er13 Er 0.253(2) 0.610(3) 0.255(3) 0.076(6) Uani 0.0128 1 d . U P A 2
Er14 Er 0.304(2) 0.593(3) 0.218(4) 0.067(7) Uani 0.0105 1 d . U P A 2
Er15 Er 0.188(3) 0.500000 0.264(5) 0.067(8) Uani 0.0101 2 d S TU P A 2
C1 C 0.2643(9) 0.7471(10) 0.1878(13) 0.104(5) Uani 0.5 1 d D U P B -3
C2 C 0.2655(11) 0.7323(16) 0.1130(14) 0.111(6) Uani 0.5 1 d D U P B -3
C3 C 0.3215(13) 0.7057(17) 0.095(2) 0.102(6) Uani 0.5 1 d . U P B -3
C4 C 0.3523(10) 0.7041(12) 0.1599(14) 0.103(6) Uani 0.5 1 d D U P B -3
C5 C 0.3178(9) 0.7287(15) 0.2181(15) 0.116(7) Uani 0.5 1 d D U P B -3
C6 C 0.3176(9) 0.6928(13) 0.2855(14) 0.119(6) Uani 0.5 1 d D U P B -3
C7 C 0.2660(10) 0.6950(15) 0.3236(14) 0.124(7) Uani 0.5 1 d D U P B -3
C8 C 0.2152(10) 0.7217(14) 0.2932(15) 0.119(7) Uani 0.5 1 d D U P B -3
C9 C 0.2139(9) 0.7447(14) 0.2214(13) 0.110(6) Uani 0.5 1 d D U P B -3
C10 C 0.1652(8) 0.7212(11) 0.1844(12) 0.099(6) Uani 0.5 1 d D U P B -3
C11 C 0.1682(8) 0.6951(10) 0.1135(11) 0.097(5) Uani 0.5 1 d D U P B -3
C12 C 0.2190(10) 0.7004(19) 0.0778(14) 0.113(6) Uani 0.5 1 d D U P B -3
C13 C 0.2275(15) 0.648(2) 0.0179(18) 0.110(6) Uani 0.5 1 d . U P B -3
C14 C 0.2842(15) 0.628(2) -0.0026(18) 0.107(6) Uani 0.5 1 d . U P B -3
C15 C 0.3289(12) 0.6439(19) 0.0303(16) 0.102(5) Uani 0.5 1 d . U P B -3
C16 C 0.3775(11) 0.6003(19) 0.0517(16) 0.105(6) Uani 0.5 1 d . U P B -3
C17 C 0.3988(9) 0.6067(19) 0.1126(15) 0.106(6) Uani 0.5 1 d . U P B -3
C18 C 0.3891(11) 0.6471(16) 0.1685(14) 0.118(6) Uani 0.5 1 d D U P B -3
C19 C 0.3922(10) 0.6125(17) 0.2384(14) 0.109(6) Uani 0.5 1 d D U P B -3
C20 C 0.3557(11) 0.6333(14) 0.2926(15) 0.111(7) Uani 0.5 1 d D U P B -3
C21 C 0.3415(14) 0.572(2) 0.346(2) 0.103(7) Uani 0.5 1 d . U P B -3
C22 C 0.2929(19) 0.5796(18) 0.390(2) 0.107(6) Uani 0.5 1 d . U P B -3
C23 C 0.2581(12) 0.6431(15) 0.3780(14) 0.118(6) Uani 0.5 1 d D U P B -3
C24 C 0.2058(12) 0.6197(16) 0.3965(14) 0.117(7) Uani 0.5 1 d D U P B -3
C25 C 0.1578(11) 0.6370(15) 0.3562(15) 0.121(7) Uani 0.5 1 d D U P B -3
C26 C 0.1636(11) 0.6912(15) 0.3029(16) 0.122(7) Uani 0.5 1 d D U P B -3
C27 C 0.1329(13) 0.6899(12) 0.2373(13) 0.099(7) Uani 0.5 1 d D U P B -3
C28 C 0.0965(10) 0.6319(11) 0.2206(13) 0.105(6) Uani 0.5 1 d D U P B -3
C29 C 0.0985(13) 0.6047(17) 0.1491(16) 0.112(7) Uani 0.5 1 d D U P B -3
C30 C 0.1354(10) 0.6302(13) 0.0967(14) 0.108(6) Uani 0.5 1 d D U P B -3
C31 C 0.1475(14) 0.570(2) 0.0475(19) 0.113(7) Uani 0.5 1 d . U P B -3
C32 C 0.1950(16) 0.596(2) 0.0079(17) 0.114(6) Uani 0.5 1 d . U P B -3
C33 C 0.2266(14) 0.5242(18) -0.0253(14) 0.106(7) Uani 0.5 1 d . U P B -3
C34 C 0.2784(16) 0.5445(19) -0.0330(11) 0.103(6) Uani 0.5 1 d . U P B -3
C35 C 0.3207(11) 0.5205(18) -0.0259(10) 0.104(6) Uani 0.5 1 d . U P B -3
C36 C 0.3698(12) 0.5275(17) 0.0106(13) 0.109(6) Uani 0.5 1 d . U P B -3
C37 C 0.3908(10) 0.4685(16) 0.0436(13) 0.119(7) Uani 0.5 1 d D U P B -3
C38 C 0.4175(10) 0.4673(17) 0.1141(15) 0.121(7) Uani 0.5 1 d D U P B -3
C39 C 0.4191(11) 0.535(2) 0.1540(18) 0.120(6) Uani 0.5 1 d . U P B -3
C40 C 0.4137(10) 0.5423(19) 0.2178(18) 0.113(6) Uani 0.5 1 d . U P B -3
C41 C 0.3924(10) 0.4818(19) 0.2718(15) 0.111(6) Uani 0.5 1 d . U P B -3
C42 C 0.3607(7) 0.494(4) 0.3296(10) 0.090(6) Uani 0.5 1 d . U P B -3
C43 C 0.3249(13) 0.438(2) 0.3637(16) 0.083(6) Uani 0.5 1 d . U P B -3
C44 C 0.2810(13) 0.451(2) 0.4019(16) 0.092(6) Uani 0.5 1 d . U P B -3
C45 C 0.2644(14) 0.5196(16) 0.4171(14) 0.108(6) Uani 0.5 1 d . U P B -3
C46 C 0.2083(14) 0.5355(17) 0.4252(11) 0.104(6) Uani 0.5 1 d . U P B -3
C47 C 0.1683(14) 0.4780(18) 0.4118(14) 0.116(6) Uani 0.5 1 d . U P B -3
C48 C 0.1244(10) 0.5108(16) 0.3738(12) 0.123(6) Uani 0.5 1 d D U P B -3
C49 C 0.1185(12) 0.5804(13) 0.3429(14) 0.128(7) Uani 0.5 1 d D U P B -3
C50 C 0.0899(10) 0.5796(12) 0.2757(14) 0.119(7) Uani 0.5 1 d D U P B -3
C51 C 0.0734(9) 0.5160(15) 0.2377(15) 0.130(7) Uani 0.5 1 d D U P B -3
C52 C 0.0818(12) 0.5319(19) 0.167(2) 0.127(7) Uani 0.5 1 d . U P B -3
C53 C 0.0988(12) 0.4744(16) 0.1191(19) 0.119(7) Uani 0.5 1 d . U P B -3
C54 C 0.1308(9) 0.494(4) 0.0592(12) 0.110(7) Uani 0.5 1 d . U P B -3
C55 C 0.1690(17) 0.435(3) 0.025(2) 0.116(7) Uani 0.5 1 d . U P B -3
C56 C 0.2062(18) 0.452(2) -0.0122(18) 0.116(7) Uani 0.5 1 d . U P B -3
C57 C 0.2602(19) 0.401(2) -0.0134(16) 0.117(6) Uani 0.5 1 d . U P B -3
C58 C 0.3107(15) 0.424(2) -0.0169(13) 0.108(6) Uani 0.5 1 d . U P B -3
C59 C 0.3572(13) 0.4049(16) 0.0208(14) 0.115(6) Uani 0.5 1 d D U P B -3
C60 C 0.3536(13) 0.3392(15) 0.0642(14) 0.121(6) Uani 0.5 1 d D U P B -3
C61 C 0.3797(13) 0.3346(15) 0.1364(15) 0.118(6) Uani 0.5 1 d D U P B -3
C62 C 0.4087(11) 0.4035(16) 0.1593(16) 0.120(6) Uani 0.5 1 d D U P B -3
C63 C 0.3963(12) 0.4274(18) 0.2491(19) 0.099(6) Uani 0.5 1 d . U P B -3
C64 C 0.3711(12) 0.3542(17) 0.2688(19) 0.098(6) Uani 0.5 1 d . U P B -3
C65 C 0.3329(10) 0.3680(14) 0.3335(15) 0.089(5) Uani 0.5 1 d . U P B -3
C66 C 0.2953(12) 0.3160(16) 0.3267(17) 0.096(5) Uani 0.5 1 d . U P B -3
C67 C 0.2397(11) 0.3260(15) 0.3598(17) 0.097(5) Uani 0.5 1 d . U P B -3
C68 C 0.2354(12) 0.3990(18) 0.3998(14) 0.099(5) Uani 0.5 1 d . U P B -3
C69 C 0.1817(12) 0.4143(19) 0.4020(15) 0.101(6) Uani 0.5 1 d . U P B -3
C70 C 0.1402(11) 0.384(2) 0.3565(18) 0.104(6) Uani 0.5 1 d . U P B -3
C71 C 0.1067(12) 0.4453(17) 0.3405(16) 0.121(7) Uani 0.5 1 d D U P B -3
C72 C 0.0826(14) 0.4468(16) 0.2708(18) 0.126(7) Uani 0.5 1 d D U P B -3
C73 C 0.0915(15) 0.407(3) 0.230(2) 0.134(7) Uani 0.5 1 d . U P B -3
C74 C 0.102(2) 0.406(3) 0.142(3) 0.132(7) Uani 0.5 1 d . U P B -3
C75 C 0.1260(13) 0.347(2) 0.1231(18) 0.134(7) Uani 0.5 1 d D U P B -3
C76 C 0.1593(13) 0.3576(18) 0.0623(16) 0.126(7) Uani 0.5 1 d D U P B -3
C77 C 0.2061(16) 0.312(2) 0.0597(18) 0.132(7) Uani 0.5 1 d D U P B -3
C78 C 0.255(2) 0.334(2) 0.0299(19) 0.118(7) Uani 0.5 1 d . U P B -3
C79 C 0.3071(17) 0.307(2) 0.0632(19) 0.113(7) Uani 0.5 1 d . U P B -3
C80 C 0.3581(13) 0.3061(15) 0.2186(19) 0.115(5) Uani 0.5 1 d . U P B -3
C81 C 0.3115(19) 0.274(2) 0.190(2) 0.132(7) Uani 0.5 1 d . U P B -3
C82 C 0.2860(19) 0.264(2) 0.131(2) 0.120(7) Uani 0.5 1 d . U P B -3
C83 C 0.2253(14) 0.2685(15) 0.1196(18) 0.130(7) Uani 0.5 1 d D U P B -3
C84 C 0.1934(14) 0.2636(17) 0.1821(18) 0.129(7) Uani 0.5 1 d D U P B -3
C85 C 0.1419(12) 0.3017(18) 0.1817(18) 0.123(7) Uani 0.5 1 d D U P B -3
C86 C 0.1238(13) 0.328(2) 0.246(2) 0.113(7) Uani 0.5 1 d . U P B -3
C87 C 0.1473(12) 0.328(2) 0.309(2) 0.110(6) Uani 0.5 1 d . U P B -3
C88 C 0.1984(12) 0.2952(18) 0.3188(18) 0.105(6) Uani 0.5 1 d . U P B -3
C89 C 0.2301(15) 0.2581(17) 0.249(2) 0.110(6) Uani 0.5 1 d . U P B -3
C90 C 0.2909(14) 0.2693(13) 0.2636(19) 0.110(5) Uani 0.5 1 d . U P B -3
C91 C 0.2553(14) 0.500000 0.1644(19) 0.100(8) Uani 0.6 2 d DS TU P . .
C92 C 0.2289(13) 0.500000 0.2036(18) 0.098(7) Uani 0.6 2 d DS TU P A .
C93 C 0.2429(12) 0.4686(18) 0.1885(15) 0.080(7) Uani 0.4 1 d . U P A .
Ni1A Ni 0.46609(5) 0.500000 0.41574(7) 0.0318(3) Uani 1 2 d S T P C 1
C1A C 0.3569(2) 0.4630(3) 0.5872(3) 0.0370(11) Uani 1 1 d . U . C 1
N2A N 0.46475(19) 0.3926(3) 0.4145(2) 0.0340(9) Uani 1 1 d . . . C 1
C2A C 0.3934(2) 0.4407(3) 0.5309(3) 0.0351(11) Uani 1 1 d . U . C 1
N3A N 0.5155(3) 0.500000 0.3330(3) 0.0347(14) Uani 1 2 d S T P C 1
C3A C 0.4037(2) 0.3683(3) 0.5141(3) 0.0352(11) Uani 1 1 d . U . C 1
H3A H 0.386951 0.331457 0.542196 0.042 Uiso 1 1 calc R U . C 1
C4A C 0.3248(2) 0.4117(3) 0.6333(3) 0.0404(12) Uani 1 1 d . U . C 1
H4AA H 0.316056 0.436824 0.678825 0.049 Uiso 1 1 calc R U . C 1
H4AB H 0.348027 0.368669 0.645650 0.049 Uiso 1 1 calc R U . C 1
C5A C 0.2712(3) 0.3853(4) 0.5967(4) 0.0554(17) Uani 1 1 d . U . C 1
H5AA H 0.248030 0.427600 0.584107 0.083 Uiso 1 1 calc R U . C 1
H5AB H 0.251537 0.353289 0.629675 0.083 Uiso 1 1 calc R U . C 1
H5AC H 0.279628 0.358091 0.552901 0.083 Uiso 1 1 calc R U . C 1
C6A C 0.4370(2) 0.3466(3) 0.4588(3) 0.0357(11) Uani 1 1 d . U . C 1
C7A C 0.4451(2) 0.2707(3) 0.4405(3) 0.0377(11) Uani 1 1 d . U . C 1
C8A C 0.4196(3) 0.2065(3) 0.4768(3) 0.0420(13) Uani 1 1 d . U . C 1
H8AA H 0.417672 0.216467 0.529064 0.050 Uiso 1 1 calc R U . C 1
H8AB H 0.443234 0.162894 0.470525 0.050 Uiso 1 1 calc R U . C 1
C9A C 0.3619(3) 0.1901(5) 0.4466(4) 0.066(2) Uani 1 1 d . U . C 1
H9AA H 0.363160 0.183922 0.394223 0.098 Uiso 1 1 calc R U . C 1
H9AB H 0.337256 0.230824 0.457701 0.098 Uiso 1 1 calc R U . C 1
H9AC H 0.348117 0.145017 0.468332 0.098 Uiso 1 1 calc R U . C 1
C10A C 0.4791(2) 0.2707(3) 0.3834(3) 0.0359(11) Uani 1 1 d . U . C 1
C11A C 0.4912(2) 0.3463(3) 0.3683(3) 0.0356(11) Uani 1 1 d . U . C 1
C12A C 0.5249(2) 0.3686(3) 0.3141(3) 0.0367(11) Uani 1 1 d . U . C 1
H12A H 0.541484 0.331798 0.285762 0.044 Uiso 1 1 calc R U . C 1
C13A C 0.5362(2) 0.4406(3) 0.2983(3) 0.0374(12) Uani 1 1 d . U . C 1
C14A C 0.4661(3) 0.1931(4) 0.2711(4) 0.0594(18) Uani 1 1 d . U . C 1
H14A H 0.471313 0.234372 0.238242 0.089 Uiso 1 1 calc R U . C 1
H14B H 0.427002 0.188511 0.281744 0.089 Uiso 1 1 calc R U . C 1
H14C H 0.478879 0.147916 0.248529 0.089 Uiso 1 1 calc R U . C 1
C15A C 0.4993(3) 0.2065(3) 0.3411(3) 0.0431(13) Uani 1 1 d . U . C 1
H15A H 0.497642 0.161997 0.371401 0.052 Uiso 1 1 calc R U . C 1
H15B H 0.538347 0.214774 0.329438 0.052 Uiso 1 1 calc R U . C 1
C16A C 0.5711(2) 0.4630(3) 0.2400(3) 0.0412(13) Uani 1 1 d . U . C 1
C17A C 0.5990(3) 0.4110(4) 0.1898(3) 0.0468(14) Uani 1 1 d . U . C 1
H17A H 0.615273 0.370221 0.218417 0.056 Uiso 1 1 calc R U . C 1
H17B H 0.629506 0.437041 0.166544 0.056 Uiso 1 1 calc R U . C 1
C18A C 0.5605(3) 0.3791(5) 0.1312(4) 0.0587(18) Uani 1 1 d . U . C 1
H18A H 0.545127 0.418915 0.101499 0.088 Uiso 1 1 calc R U . C 1
H18B H 0.530432 0.352432 0.153705 0.088 Uiso 1 1 calc R U . C 1
H18C H 0.581129 0.345529 0.100912 0.088 Uiso 1 1 calc R U . C 1
N1A N 0.4150(3) 0.500000 0.4969(3) 0.0334(13) Uani 1 2 d S T P C 1
C1F C 0.1559(7) 0.5757(6) 0.8102(12) 0.072(6) Uani 0.4 1 d G U P D -6
H1F H 0.144466 0.625146 0.815230 0.087 Uiso 0.4 1 calc R U P D -6
C2F C 0.1191(5) 0.5191(6) 0.8228(8) 0.082(7) Uani 0.4 1 d G U P D -6
H2F H 0.082610 0.529845 0.836547 0.099 Uiso 0.4 1 calc R U P D -6
C3F C 0.1358(8) 0.4467(6) 0.8154(13) 0.092(7) Uani 0.4 1 d G U P D -6
H3F H 0.110692 0.408039 0.824076 0.111 Uiso 0.4 1 calc R U P D -6
C4F C 0.1892(8) 0.4310(7) 0.7954(13) 0.091(7) Uani 0.4 1 d G U P D -6
H4F H 0.200629 0.381532 0.790290 0.110 Uiso 0.4 1 calc R U P D -6
C5F C 0.2260(6) 0.4876(9) 0.7827(8) 0.084(6) Uani 0.4 1 d G U P D -6
H5F H 0.262485 0.476832 0.768974 0.100 Uiso 0.4 1 calc R U P D -6
C6F C 0.2093(6) 0.5599(8) 0.7901(12) 0.071(6) Uani 0.4 1 d G U P D -6
H6F H 0.234405 0.598639 0.781443 0.085 Uiso 0.4 1 calc R U P D -6
C1H C 0.019(2) 0.2649(16) 0.960(2) 0.039(9) Uani 0.1 1 d G U P E -8
H1H H 0.032702 0.225190 0.932918 0.047 Uiso 0.1 1 calc R U P E -8
C2H C -0.017(2) 0.2517(15) 1.016(2) 0.040(9) Uani 0.1 1 d G U P E -8
H2H H -0.027615 0.202964 1.026514 0.049 Uiso 0.1 1 calc R U P E -8
C3H C -0.0372(18) 0.3098(18) 1.0554(18) 0.034(9) Uani 0.1 1 d G U P E -8
H3H H -0.061721 0.300779 1.093351 0.041 Uiso 0.1 1 calc R U P E -8
C4H C -0.022(2) 0.3811(16) 1.039(2) 0.037(9) Uani 0.1 1 d G U P E -8
H4H H -0.035509 0.420819 1.066592 0.044 Uiso 0.1 1 calc R U P E -8
C5H C 0.014(2) 0.3943(15) 0.984(2) 0.034(9) Uani 0.1 1 d G U P E -8
H5H H 0.024808 0.443047 0.972996 0.041 Uiso 0.1 1 calc R U P E -8
C6H C 0.0344(16) 0.3362(19) 0.9442(18) 0.031(8) Uani 0.1 1 d G U P E -8
H6H H 0.058914 0.345233 0.906159 0.038 Uiso 0.1 1 calc R U P E -8

loop_
_atom_site_aniso_label
_atom_site_aniso_U_11
_atom_site_aniso_U_22
_atom_site_aniso_U_33
_atom_site_aniso_U_23
_atom_site_aniso_U_13
_atom_site_aniso_U_12
Er1 0.0510(12) 0.0949(19) 0.0356(10) 0.000 0.0174(8) 0.000
Er2 0.055(3) 0.071(4) 0.056(3) 0.017(2) 0.0029(16) -0.033(2)
Er3 0.051(5) 0.046(5) 0.063(5) 0.022(4) -0.010(4) -0.031(4)
Er4 0.039(3) 0.083(4) 0.041(2) -0.013(2) 0.0163(16) -0.010(3)
Er5 0.040(4) 0.034(2) 0.083(4) -0.003(2) 0.007(3) -0.003(2)
Er6 0.050(4) 0.085(7) 0.070(4) 0.004(5) 0.023(3) -0.026(5)
Er7 0.072(10) 0.091(14) 0.103(12) 0.000 0.025(9) 0.000
Er8 0.057(9) 0.085(11) 0.080(9) -0.021(8) 0.024(7) -0.009(8)
Er9 0.103(13) 0.077(11) 0.124(14) -0.024(11) -0.004(12) 0.011(11)
Er10 0.085(13) 0.098(15) 0.077(12) 0.003(11) 0.025(11) -0.011(12)
Er11 0.14(3) 0.12(3) 0.15(3) 0.00(2) 0.00(3) 0.02(2)
Er12 0.058(14) 0.089(16) 0.070(14) 0.000 0.009(13) 0.000
Er13 0.072(12) 0.071(12) 0.087(13) 0.000(12) 0.006(12) -0.017(12)
Er14 0.059(13) 0.062(13) 0.081(14) 0.019(13) -0.005(13) -0.022(13)
Er15 0.054(15) 0.092(16) 0.056(15) 0.000 0.012(15) 0.000
C1 0.109(12) 0.030(6) 0.172(14) 0.017(9) -0.014(12) -0.010(9)
C2 0.115(12) 0.058(9) 0.159(14) 0.056(10) -0.030(12) -0.010(11)
C3 0.095(11) 0.078(10) 0.132(13) 0.058(10) -0.002(10) -0.040(10)
C4 0.094(11) 0.073(10) 0.141(13) 0.032(10) -0.023(10) -0.053(9)
C5 0.120(13) 0.056(9) 0.169(15) -0.003(12) -0.034(12) -0.042(10)
C6 0.129(13) 0.074(10) 0.149(14) -0.018(11) -0.057(12) -0.036(11)
C7 0.150(14) 0.077(11) 0.144(14) -0.055(11) -0.036(13) 0.010(12)
C8 0.142(14) 0.052(10) 0.164(14) -0.050(11) -0.013(13) 0.023(11)
C9 0.115(12) 0.035(8) 0.178(14) -0.019(11) -0.046(12) 0.017(10)
C10 0.085(11) 0.040(9) 0.171(13) -0.006(9) -0.032(11) 0.033(9)
C11 0.086(10) 0.071(9) 0.133(12) 0.013(9) -0.038(10) 0.044(9)
C12 0.122(12) 0.086(12) 0.127(13) 0.049(11) -0.046(11) 0.014(11)
C13 0.119(12) 0.119(13) 0.090(11) 0.054(10) -0.032(11) -0.007(12)
C14 0.109(12) 0.127(13) 0.085(11) 0.055(10) -0.003(10) -0.038(12)
C15 0.093(11) 0.118(12) 0.095(11) 0.060(10) 0.002(9) -0.055(10)
C16 0.078(10) 0.149(13) 0.089(11) 0.038(11) 0.033(9) -0.042(10)
C17 0.060(9) 0.160(13) 0.099(11) 0.052(11) 0.008(9) -0.045(10)
C18 0.091(11) 0.131(13) 0.129(12) 0.040(12) -0.034(11) -0.059(11)
C19 0.073(10) 0.128(13) 0.123(12) 0.040(11) -0.033(9) -0.083(10)
C20 0.098(13) 0.102(12) 0.129(14) 0.015(12) -0.054(11) -0.056(11)
C21 0.101(13) 0.099(12) 0.105(13) 0.009(11) -0.055(10) -0.023(12)
C22 0.129(14) 0.102(13) 0.089(12) -0.031(10) -0.042(11) 0.005(12)
C23 0.145(14) 0.100(12) 0.106(12) -0.054(10) -0.037(12) 0.021(12)
C24 0.142(14) 0.116(13) 0.094(11) -0.051(10) -0.001(12) 0.045(12)
C25 0.138(14) 0.105(13) 0.121(13) -0.041(11) 0.028(13) 0.065(12)
C26 0.134(15) 0.077(11) 0.155(14) -0.049(11) 0.004(13) 0.046(12)
C27 0.096(13) 0.049(9) 0.152(14) -0.010(10) -0.003(11) 0.049(9)
C28 0.079(11) 0.074(10) 0.162(13) -0.002(10) 0.005(11) 0.059(10)
C29 0.076(10) 0.107(12) 0.153(14) 0.000(11) -0.022(11) 0.067(10)
C30 0.089(11) 0.108(12) 0.125(13) 0.000(11) -0.045(10) 0.050(11)
C31 0.107(12) 0.128(13) 0.100(12) 0.001(11) -0.048(10) 0.018(12)
C32 0.122(13) 0.132(14) 0.085(11) 0.033(11) -0.032(10) 0.006(12)
C33 0.125(13) 0.138(15) 0.053(8) 0.012(9) -0.026(9) 0.010(11)
C34 0.121(12) 0.143(14) 0.046(8) 0.021(9) 0.009(10) -0.011(13)
C35 0.118(11) 0.150(15) 0.046(7) 0.009(9) 0.036(8) -0.013(12)
C36 0.095(12) 0.158(14) 0.076(10) 0.022(9) 0.044(8) -0.009(11)
C37 0.089(11) 0.170(14) 0.101(12) 0.010(11) 0.062(9) 0.031(11)
C38 0.056(8) 0.182(14) 0.126(13) 0.022(12) 0.025(11) 0.029(10)
C39 0.051(8) 0.186(14) 0.123(13) 0.049(12) -0.002(11) -0.018(10)
C40 0.055(9) 0.166(14) 0.115(12) 0.039(12) -0.022(9) -0.039(10)
C41 0.080(9) 0.136(15) 0.117(11) 0.027(12) -0.037(8) 0.001(12)
C42 0.075(8) 0.105(14) 0.086(8) 0.019(12) -0.045(6) -0.009(12)
C43 0.073(11) 0.099(12) 0.076(11) 0.009(10) -0.022(9) 0.017(10)
C44 0.096(12) 0.117(14) 0.062(10) 0.015(11) -0.001(9) 0.020(11)
C45 0.137(13) 0.121(15) 0.064(9) -0.012(10) -0.022(9) 0.008(12)
C46 0.132(13) 0.128(13) 0.052(8) -0.007(9) 0.018(10) 0.031(11)
C47 0.133(12) 0.140(14) 0.080(10) 0.025(10) 0.051(10) 0.036(11)
C48 0.118(11) 0.137(14) 0.119(11) 0.011(12) 0.075(9) 0.065(12)
C49 0.118(13) 0.130(14) 0.140(13) -0.022(13) 0.067(11) 0.061(12)
C50 0.075(11) 0.126(13) 0.159(13) 0.010(12) 0.038(11) 0.075(11)
C51 0.066(8) 0.148(15) 0.176(13) 0.013(13) 0.017(10) 0.049(12)
C52 0.082(10) 0.143(13) 0.154(14) 0.005(12) -0.019(11) 0.041(11)
C53 0.086(11) 0.131(14) 0.136(13) 0.008(11) -0.049(10) 0.017(11)
C54 0.099(10) 0.123(14) 0.104(10) -0.018(13) -0.058(8) 0.005(13)
C55 0.118(14) 0.126(13) 0.102(13) -0.037(12) -0.046(11) -0.010(13)
C56 0.138(15) 0.137(14) 0.071(11) -0.028(11) -0.030(11) 0.003(13)
C57 0.146(14) 0.135(14) 0.070(10) -0.047(11) -0.009(11) 0.017(13)
C58 0.126(12) 0.144(14) 0.055(9) -0.029(10) 0.037(9) 0.013(12)
C59 0.113(13) 0.147(14) 0.089(12) -0.020(11) 0.049(10) 0.039(12)
C60 0.125(13) 0.125(13) 0.115(12) -0.048(11) 0.015(11) 0.058(12)
C61 0.106(12) 0.123(12) 0.124(12) -0.037(12) -0.007(11) 0.074(11)
C62 0.074(11) 0.149(14) 0.138(13) 0.014(13) 0.003(11) 0.045(11)
C63 0.071(10) 0.099(12) 0.125(12) 0.008(11) -0.034(10) 0.032(11)
C64 0.076(11) 0.094(11) 0.121(12) -0.004(10) -0.027(10) 0.055(10)
C65 0.080(10) 0.081(10) 0.103(11) 0.015(9) -0.033(9) 0.014(9)
C66 0.091(11) 0.077(10) 0.118(12) 0.034(10) -0.034(10) -0.009(10)
C67 0.091(11) 0.086(11) 0.114(12) 0.054(10) -0.011(10) -0.028(10)
C68 0.091(11) 0.124(13) 0.082(10) 0.049(10) 0.013(9) 0.000(11)
C69 0.099(11) 0.126(13) 0.080(10) 0.048(10) 0.042(9) 0.015(11)
C70 0.076(10) 0.127(14) 0.112(11) 0.064(11) 0.054(9) 0.000(10)
C71 0.085(11) 0.148(15) 0.133(12) 0.028(12) 0.070(10) 0.015(11)
C72 0.063(10) 0.154(15) 0.161(14) 0.038(13) 0.026(11) 0.017(12)
C73 0.076(11) 0.159(15) 0.166(14) 0.040(13) -0.015(12) -0.026(13)
C74 0.091(13) 0.144(15) 0.159(14) 0.025(13) -0.049(12) -0.014(13)
C75 0.112(13) 0.133(14) 0.155(14) 0.000(13) -0.034(12) -0.051(13)
C76 0.129(14) 0.123(13) 0.125(13) -0.033(12) -0.039(12) -0.028(12)
C77 0.161(15) 0.102(13) 0.130(13) -0.049(12) -0.043(13) -0.006(13)
C78 0.151(14) 0.104(12) 0.098(12) -0.062(10) -0.021(12) 0.021(13)
C79 0.139(14) 0.095(12) 0.105(12) -0.065(10) -0.008(12) 0.049(12)
C80 0.108(11) 0.082(10) 0.152(12) -0.014(10) -0.042(10) 0.043(9)
C81 0.157(14) 0.078(11) 0.159(14) -0.015(12) -0.040(13) 0.031(12)
C82 0.157(14) 0.067(10) 0.135(13) -0.042(11) -0.039(13) 0.032(12)
C83 0.164(14) 0.071(10) 0.154(14) -0.041(11) -0.023(13) -0.013(12)
C84 0.153(14) 0.070(11) 0.161(14) -0.003(12) -0.018(13) -0.041(12)
C85 0.109(13) 0.101(13) 0.158(14) 0.024(12) -0.020(12) -0.063(11)
C86 0.073(11) 0.117(14) 0.150(13) 0.070(12) 0.000(10) -0.055(11)
C87 0.079(10) 0.113(14) 0.138(13) 0.059(11) 0.030(10) -0.035(11)
C88 0.089(11) 0.081(11) 0.146(13) 0.067(10) -0.001(10) -0.031(10)
C89 0.139(13) 0.049(9) 0.142(13) 0.030(11) -0.023(12) -0.024(11)
C90 0.137(12) 0.051(8) 0.140(12) 0.009(9) -0.027(11) 0.018(10)
C91 0.072(15) 0.12(2) 0.106(19) 0.000 0.023(12) 0.000
C92 0.066(16) 0.13(2) 0.099(18) 0.000 0.020(12) 0.000
C93 0.070(16) 0.10(2) 0.072(16) -0.009(10) 0.025(11) 0.023(10)
Ni1A 0.0310(7) 0.0316(7) 0.0333(7) 0.000 0.0089(5) 0.000
C1A 0.036(3) 0.040(3) 0.036(3) 0.000(2) 0.007(2) 0.003(2)
N2A 0.034(2) 0.033(2) 0.035(2) -0.0010(17) 0.0062(17) 0.0023(19)
C2A 0.032(2) 0.039(3) 0.035(3) 0.000(2) 0.0086(19) 0.004(2)
N3A 0.033(3) 0.038(3) 0.034(3) 0.000 0.009(2) 0.000
C3A 0.031(3) 0.037(3) 0.038(3) 0.001(2) 0.009(2) -0.003(2)
C4A 0.039(3) 0.040(3) 0.043(3) 0.001(2) 0.013(2) -0.001(3)
C5A 0.045(3) 0.055(4) 0.067(4) 0.014(3) 0.007(3) -0.011(3)
C6A 0.036(3) 0.035(3) 0.037(3) 0.001(2) 0.006(2) 0.001(2)
C7A 0.036(3) 0.037(3) 0.041(3) -0.001(2) 0.007(2) 0.002(2)
C8A 0.045(3) 0.034(3) 0.048(3) 0.002(2) 0.011(2) -0.004(3)
C9A 0.064(5) 0.067(5) 0.065(4) 0.016(4) 0.000(3) -0.030(4)
C10A 0.031(2) 0.036(3) 0.042(3) 0.000(2) 0.007(2) 0.000(2)
C11A 0.033(3) 0.037(3) 0.036(3) -0.001(2) 0.005(2) 0.003(2)
C12A 0.035(3) 0.037(3) 0.038(3) -0.003(2) 0.010(2) 0.003(2)
C13A 0.035(3) 0.043(3) 0.035(3) 0.000(2) 0.009(2) 0.002(3)
C14A 0.063(4) 0.054(4) 0.061(4) -0.021(3) 0.003(3) 0.015(4)
C15A 0.043(3) 0.036(3) 0.051(3) -0.002(2) 0.010(2) 0.003(3)
C16A 0.040(3) 0.048(3) 0.037(3) 0.001(2) 0.009(2) 0.001(3)
C17A 0.049(3) 0.049(3) 0.044(3) -0.002(3) 0.021(3) -0.003(3)
C18A 0.066(4) 0.065(4) 0.046(4) -0.009(3) 0.019(3) 0.003(4)
N1A 0.032(3) 0.034(3) 0.035(3) 0.000 0.008(2) 0.000
C1F 0.098(14) 0.039(9) 0.079(12) -0.001(9) -0.004(11) 0.007(10)
C2F 0.117(14) 0.046(14) 0.084(11) -0.006(7) 0.004(10) -0.008(9)
C3F 0.138(17) 0.052(13) 0.087(12) 0.007(10) 0.005(13) -0.046(13)
C4F 0.143(18) 0.050(10) 0.083(13) 0.014(9) 0.024(14) -0.038(13)
C5F 0.123(14) 0.056(14) 0.075(9) 0.009(9) 0.046(9) 0.002(10)
C6F 0.092(13) 0.063(11) 0.060(9) -0.010(8) 0.033(10) 0.033(10)
C1H 0.040(16) 0.026(17) 0.05(2) -0.001(15) 0.013(17) 0.005(16)
C2H 0.047(17) 0.026(16) 0.05(2) -0.008(14) 0.011(17) 0.003(16)
C3H 0.039(17) 0.023(18) 0.041(18) -0.003(14) 0.013(15) 0.000(16)
C4H 0.034(17) 0.030(17) 0.05(2) 0.000(15) 0.009(16) 0.008(16)
C5H 0.028(16) 0.028(16) 0.05(2) -0.001(14) 0.008(15) 0.000(15)
C6H 0.024(16) 0.023(18) 0.048(18) 0.006(14) 0.013(14) -0.004(15)

loop_
_atom_type_symbol
_atom_type_description
_atom_type_scat_dispersion_real
_atom_type_scat_dispersion_imag
_atom_type_scat_source
C C 0.0181 0.0091 'International Tables Vol C Tables 4.2.6.8 and 6.1.1.4'
H H 0.0000 0.0000 'International Tables Vol C Tables 4.2.6.8 and 6.1.1.4'
N N 0.0311 0.0180 'International Tables Vol C Tables 4.2.6.8 and 6.1.1.4'
S S 0.3331 0.5567 'International Tables Vol C Tables 4.2.6.8 and 6.1.1.4'
Ni Ni -3.0029 0.5091 'International Tables Vol C Tables 4.2.6.8 and 6.1.1.4'
Er Er -9.4367 3.9380 'International Tables Vol C Tables 4.2.6.8 and 6.1.1.4'

loop_
_geom_angle_atom_site_label_1
_geom_angle_atom_site_label_2
_geom_angle_atom_site_label_3
_geom_angle
_geom_angle_site_symmetry_1
_geom_angle_site_symmetry_3
Er15 Er1 Er4 98(2) . .
Er15 Er1 Er12 118(5) . .
Er4 Er1 Er12 65.0(4) . .
Er4 Er1 Er12 65.0(4) 6_565 .
Er15 Er1 Er8 92(2) . .
Er4 Er1 Er8 7.8(7) . .
Er4 Er1 Er8 124.8(7) 6_565 .
Er12 Er1 Er8 62.7(10) . .
Er8 Er1 Er8 119.8(13) 6_565 .
Er15 Er1 C92 45(5) . .
Er4 Er1 C92 78.8(5) . .
Er4 Er1 C92 78.8(5) 6_565 .
Er12 Er1 C92 74(3) . .
Er8 Er1 C92 71.1(8) 6_565 .
Er8 Er1 C92 71.1(8) . .
C92 Er1 C93 14.6(9) . 6_565
Er15 Er1 C93 52(5) . .
Er4 Er1 C93 89.3(9) . .
Er4 Er1 C93 64.2(8) 6_565 .
Er12 Er1 C93 69(3) . .
Er8 Er1 C93 56.5(10) 6_565 .
Er8 Er1 C93 81.5(10) . .
C92 Er1 C93 14.6(9) . .
C93 Er1 C93 27.0(16) 6_565 .
C92 Er1 Er13 59.5(12) . 6_565
C93 Er1 Er13 70.2(14) 6_565 6_565
C93 Er1 Er13 44.9(14) . 6_565
Er15 Er1 Er13 83(3) . .
Er4 Er1 Er13 19.4(12) . .
Er4 Er1 Er13 119.2(12) 6_565 .
Er12 Er1 Er13 62.2(17) . .
Er8 Er1 Er13 113.1(14) 6_565 .
Er8 Er1 Er13 11.7(13) . .
C92 Er1 Er13 59.5(12) . .
C93 Er1 Er13 44.9(14) 6_565 .
C93 Er1 Er13 70.2(14) . .
Er13 Er1 Er13 105(2) 6_565 .
C92 Er1 Er9 52.7(6) . 6_565
C93 Er1 Er9 67.1(10) 6_565 6_565
C93 Er1 Er9 40.9(10) . 6_565
Er3 Er2 Er6 154.4(13) . .
Er3 Er2 Er14 40(3) . .
Er6 Er2 Er14 119(3) . .
Er3 Er2 Er5 8.1(9) . .
Er6 Er2 Er5 154.3(9) . .
Er14 Er2 Er5 46(3) . .
Er3 Er2 Er7 138.9(14) . .
Er6 Er2 Er7 15.5(10) . .
Er14 Er2 Er7 105(3) . .
Er5 Er2 Er7 139.4(11) . .
Er3 Er2 Er10 135.1(15) . .
Er6 Er2 Er10 42.0(11) . .
Er14 Er2 Er10 135(3) . .
Er5 Er2 Er10 127.9(12) . .
Er7 Er2 Er10 46.5(14) . .
Er3 Er2 C91 90.4(11) . .
Er6 Er2 C91 69.0(7) . .
Er14 Er2 C91 82(3) . .
Er5 Er2 C91 86.7(8) . .
Er7 Er2 C91 57.5(10) . .
Er10 Er2 C91 54.2(12) . .
C93 Er2 C91 21.8(10) 6_565 .
Er3 Er2 Er13 20.7(15) . .
Er6 Er2 Er13 133.8(13) . .
Er14 Er2 Er13 31(3) . .
Er5 Er2 Er13 22.0(14) . .
Er7 Er2 Er13 118.4(15) . .
Er10 Er2 Er13 122.8(15) . .
C93 Er2 Er13 51.1(15) 6_565 .
C91 Er2 Er13 71.9(13) . .
C93 Er2 Er6 71.6(10) 6_565 6_565
C91 Er2 Er6 50.9(6) . 6_565
C93 Er2 Er10 65.6(11) 6_565 6_565
C91 Er2 Er10 44.7(9) . 6_565
Er3 Er2 C92 72.1(10) . .
Er6 Er2 C92 86.0(6) . .
Er14 Er2 C92 66(2) . .
Er5 Er2 C92 68.9(7) . .
Er7 Er2 C92 72.9(9) . .
Er10 Er2 C92 71.8(11) . .
C93 Er2 C92 6.3(12) 6_565 .
C91 Er2 C92 18.5(6) . .
Er13 Er2 C92 53.4(13) . .
Er6 Er2 C92 66.5(4) 6_565 .
Er10 Er2 C92 63.2(8) 6_565 .
Er2 Er3 Er5 164.2(17) . .
Er2 Er3 Er14 110(5) . .
Er5 Er3 Er14 83(5) . .
Er2 Er3 Er6 16.4(9) . .
Er5 Er3 Er6 159.0(9) . .
Er14 Er3 Er6 97(5) . .
Er2 Er3 Er13 152(2) . .
Er5 Er3 Er13 31.5(19) . .
Er14 Er3 Er13 55(5) . .
Er6 Er3 Er13 135.7(17) . .
Er2 Er3 C91 73.2(11) . .
Er5 Er3 C91 99.1(10) . .
Er14 Er3 C91 84(4) . .
Er6 Er3 C91 60.1(7) . .
Er13 Er3 C91 81.6(17) . .
C93 Er3 C91 20.4(10) 6_565 .
Er2 Er3 Er9 137.7(13) . .
Er5 Er3 Er9 29.5(10) . .
Er14 Er3 Er9 88(5) . .
Er6 Er3 Er9 129.6(8) . .
Er13 Er3 Er9 35.2(18) . .
C93 Er3 Er9 51.2(12) 6_565 .
C91 Er3 Er9 70.7(9) . .
Er2 Er3 Er7 30.7(11) . .
Er5 Er3 Er7 147.9(10) . .
Er14 Er3 Er7 86(5) . .
Er6 Er3 Er7 14.3(7) . .
Er13 Er3 Er7 121.6(17) . .
C93 Er3 Er7 69.6(12) 6_565 .
C91 Er3 Er7 49.8(9) . .
Er9 Er3 Er7 120.6(9) . .
Er2 Er3 Er10 33.9(12) . .
Er5 Er3 Er10 131.6(13) . .
Er14 Er3 Er10 118(5) . .
Er6 Er3 Er10 31.8(9) . .
Er13 Er3 Er10 127.3(17) . .
C93 Er3 Er10 65.1(11) 6_565 .
C91 Er3 Er10 47.2(10) . .
Er9 Er3 Er10 103.8(11) . .
Er7 Er3 Er10 36.1(11) . .
Er2 Er3 Er11 110.3(19) . .
Er5 Er3 Er11 54.5(18) . .
Er14 Er3 Er11 113(4) . .
Er6 Er3 Er11 107.5(15) . .
Er13 Er3 Er11 65(2) . .
C93 Er3 Er11 47.0(17) 6_565 .
C91 Er3 Er11 59.6(16) . .
Er9 Er3 Er11 30.0(16) . .
Er7 Er3 Er11 104.1(16) . .
Er10 Er3 Er11 77.2(17) . .
Er2 Er3 C92 94.7(11) . .
Er5 Er3 C92 79.0(9) . .
Er14 Er3 C92 74(4) . .
Er6 Er3 C92 80.8(5) . .
Er13 Er3 C92 60.0(16) . .
C93 Er3 C92 5.7(15) 6_565 .
C91 Er3 C92 21.7(6) . .
Er9 Er3 C92 52.7(8) . .
Er7 Er3 C92 69.0(7) . .
Er10 Er3 C92 68.1(9) . .
Er11 Er3 C92 51.6(16) . .
Er8 Er4 Er1 161.8(17) . .
Er8 Er4 Er12 112(3) . .
Er1 Er4 Er12 60(3) . .
Er8 Er4 Er15 128(4) . .
Er1 Er4 Er15 38(3) . .
Er12 Er4 Er15 82(4) . .
Er8 Er4 Er13 13(2) . .
Er1 Er4 Er13 149.5(18) . .
Er12 Er4 Er13 109(3) . .
Er15 Er4 Er13 117(4) . .
Er8 Er4 C92 88.4(17) . .
Er1 Er4 C92 73.5(5) . .
Er12 Er4 C92 71(3) . .
Er15 Er4 C92 48(3) . .
Er13 Er4 C92 76.0(18) . .
Er4 Er4 C92 64.7(4) 6_565 .
Er8 Er4 Er9 47(2) . .
Er1 Er4 Er9 122.7(9) . .
Er12 Er4 Er9 129(3) . .
Er15 Er4 Er9 85(3) . .
Er13 Er4 Er9 39.1(19) . .
Er4 Er4 Er9 127.1(7) 6_565 .
C92 Er4 Er9 64.2(9) . .
C92 Er4 C93 19.1(8) . 6_565
C92 Er4 Er8 57.9(7) . 6_565
C93 Er4 Er8 74.1(10) 6_565 6_565
Er8 Er4 C93 92.7(17) . .
Er1 Er4 C93 69.2(8) . .
Er12 Er4 C93 60(3) . .
Er15 Er4 C93 50(3) . .
Er13 Er4 C93 80.8(19) . .
Er4 Er4 C93 56.6(7) 6_565 .
C92 Er4 C93 10.6(12) . .
Er9 Er4 C93 74.0(10) . .
C93 Er4 C93 25.6(15) 6_565 .
Er8 Er4 C93 48.7(9) 6_565 .
Er8 Er4 Er14 35(2) . .
Er1 Er4 Er14 128.8(13) . .
Er12 Er4 Er14 82(3) . .
Er15 Er4 Er14 109(3) . .
Er13 Er4 Er14 27(2) . .
Er4 Er4 Er14 107.4(13) 6_565 .
C92 Er4 Er14 61.2(15) . .
Er9 Er4 Er14 56.7(16) . .
C93 Er4 Er14 44.4(15) 6_565 .
Er8 Er4 Er14 96.6(14) 6_565 .
C93 Er4 Er14 61.9(15) . .
Er3 Er5 Er14 55(4) . .
Er3 Er5 Er13 133(3) . .
Er14 Er5 Er13 81(5) . .
Er3 Er5 Er2 7.7(8) . .
Er14 Er5 Er2 61(4) . .
Er13 Er5 Er2 136(2) . .
Er3 Er5 Er9 139.6(13) . .
Er14 Er5 Er9 121(4) . .
Er13 Er5 Er9 49(3) . .
Er2 Er5 Er9 133.7(12) . .
Er3 Er5 Er11 111(2) . .
Er14 Er5 Er11 130(3) . .
Er13 Er5 Er11 82(3) . .
Er2 Er5 Er11 103.8(18) . .
Er9 Er5 Er11 35.0(19) . .
C93 Er5 Er11 52.9(19) 6_565 .
Er3 Er5 Er8 124.7(12) . .
Er14 Er5 Er8 77(4) . .
Er13 Er5 Er8 11(2) . .
Er2 Er5 Er8 126.6(10) . .
Er9 Er5 Er8 48.0(13) . .
C93 Er5 Er8 60.8(10) 6_565 .
Er11 Er5 Er8 77.9(19) . .
Er3 Er5 Er6 15.2(7) . .
Er14 Er5 Er6 56(4) . .
Er13 Er5 Er6 125(2) . .
Er2 Er5 Er6 12.0(5) . .
Er9 Er5 Er6 124.4(10) . .
C93 Er5 Er6 66.5(9) 6_565 .
Er11 Er5 Er6 98.4(17) . .
Er8 Er5 Er6 115.3(7) . .
Er3 Er5 C91 65.4(10) . .
Er14 Er5 C91 71(3) . .
Er13 Er5 C91 85(2) . .
Er2 Er5 C91 61.6(8) . .
Er9 Er5 C91 75.5(11) . .
C93 Er5 C91 16.2(9) 6_565 .
Er11 Er5 C91 61.4(18) . .
Er8 Er5 C91 74.6(9) . .
Er6 Er5 C91 50.3(6) . .
Er3 Er5 C92 86.5(9) . .
Er14 Er5 C92 75(3) . .
Er13 Er5 C92 64(2) . .
Er2 Er5 C92 83.5(8) . .
Er9 Er5 C92 57.1(10) . .
C93 Er5 C92 7.7(11) 6_565 .
Er11 Er5 C92 55.1(18) . .
Er8 Er5 C92 53.2(9) . .
Er6 Er5 C92 71.9(6) . .
C91 Er5 C92 22.5(5) . .
Er3 Er5 Er4 119.1(10) . .
Er14 Er5 Er4 76(4) . .
Er13 Er5 Er4 19(2) . .
Er2 Er5 Er4 120.1(7) . .
Er9 Er5 Er4 46.5(11) . .
C93 Er5 Er4 52.2(8) 6_565 .
Er11 Er5 Er4 73.1(18) . .
Er8 Er5 Er4 8.6(6) . .
Er6 Er5 Er4 108.4(4) . .
C91 Er5 Er4 66.0(7) . .
C92 Er5 Er4 44.6(7) . .
Er7 Er6 Er2 141(2) . .
Er7 Er6 Er10 86(3) . .
Er2 Er6 Er10 101.7(16) . .
Er7 Er6 Er3 132(2) . .
Er2 Er6 Er3 9.2(4) . .
Er10 Er6 Er3 102.7(15) . .
Er6 Er6 Er3 135.6(3) 6_565 .
Er7 Er6 Er14 113(3) . .
Er2 Er6 Er14 31.2(19) . .
Er10 Er6 Er14 119(2) . .
Er6 Er6 Er14 118.5(17) 6_565 .
Er3 Er6 Er14 24(2) . .
Er10 Er6 Er14 127.4(17) 6_565 .
Er7 Er6 C91 70(2) . .
Er2 Er6 C91 79.8(6) . .
Er10 Er6 C91 62.8(17) . .
Er6 Er6 C91 68.1(4) 6_565 .
Er3 Er6 C91 72.7(5) . .
Er10 Er6 C91 57.6(12) 6_565 .
Er14 Er6 C91 69.8(16) . .
Er7 Er6 Er5 128(2) . .
Er2 Er6 Er5 13.7(5) . .
Er10 Er6 Er5 98.7(15) . .
Er6 Er6 Er5 130.9(3) 6_565 .
Er3 Er6 Er5 5.8(2) . .
Er10 Er6 Er5 117.8(10) 6_565 .
Er14 Er6 Er5 24(2) . .
C91 Er6 Er5 67.0(5) . .
C91 Er6 C93 19.1(9) . 6_565
C91 Er6 Er2 54.9(5) . 6_565
C93 Er6 Er2 71.4(9) 6_565 6_565
Er7 Er6 C93 62(2) . .
Er2 Er6 C93 85.7(7) . .
Er10 Er6 C93 69.4(14) . .
Er6 Er6 C93 60.4(7) 6_565 .
Er3 Er6 C93 77.8(7) . .
Er10 Er6 C93 58.4(11) 6_565 .
Er14 Er6 C93 70.8(15) . .
C91 Er6 C93 10.4(12) . .
Er5 Er6 C93 72.3(7) . .
C93 Er6 C93 25.2(14) 6_565 .
Er2 Er6 C93 46.3(6) 6_565 .
Er6 Er7 Er10 62(2) . .
Er6 Er7 Er10 100(3) 6_565 .
Er6 Er7 Er2 23.1(15) . .
Er6 Er7 Er2 158(3) 6_565 .
Er10 Er7 Er2 69.3(14) . .
Er10 Er7 Er2 105.3(19) 6_565 .
Er2 Er7 Er2 138.5(16) 6_565 .
Er6 Er7 C91 87(2) . .
Er6 Er7 C91 87(2) 6_565 .
Er10 Er7 C91 64.7(18) . .
Er10 Er7 C91 64.7(18) 6_565 .
Er2 Er7 C91 70.5(8) 6_565 .
Er2 Er7 C91 70.5(8) . .
Er6 Er7 Er3 33.4(17) . .
Er6 Er7 Er3 150(3) 6_565 .
Er10 Er7 Er3 73.7(13) . .
Er10 Er7 Er3 106.8(18) 6_565 .
Er2 Er7 Er3 128.9(13) 6_565 .
Er2 Er7 Er3 10.4(3) . .
C91 Er7 Er3 63.2(7) . .
C91 Er7 Er3 63.2(7) . 6_565
Er6 Er7 Er14 50(2) . .
Er6 Er7 Er14 140(3) 6_565 .
Er10 Er7 Er14 92(2) . .
Er10 Er7 Er14 120(2) 6_565 .
Er2 Er7 Er14 117.1(18) 6_565 .
Er2 Er7 Er14 28.4(16) . .
C91 Er7 Er14 63.5(16) . .
Er3 Er7 Er14 19.5(16) . .
Er3 Er7 Er14 106.7(17) 6_565 .
C91 Er7 Er14 63.5(16) . 6_565
Er6 Er7 C93 102(3) . .
Er6 Er7 C93 75(2) 6_565 .
Er10 Er7 C93 77.7(17) . .
Er10 Er7 C93 68.3(16) 6_565 .
Er2 Er7 C93 55.9(10) 6_565 .
Er2 Er7 C93 83.3(12) . .
C91 Er7 C93 16.1(10) . .
Er3 Er7 C93 74.8(10) . .
Er3 Er7 C93 47.8(9) 6_565 .
Er14 Er7 C93 70.3(16) . .
Er14 Er7 C93 47.5(15) 6_565 .
Er4 Er8 Er13 158(4) . .
Er4 Er8 Er12 41(3) . .
Er13 Er8 Er12 130(4) . .
Er4 Er8 Er9 114(3) . .
Er13 Er8 Er9 52(3) . .
Er12 Er8 Er9 130(3) . .
Er4 Er8 Er1 10.4(10) . .
Er13 Er8 Er1 148(3) . .
Er12 Er8 Er1 37(2) . .
Er9 Er8 Er1 109.0(16) . .
Er4 Er8 Er15 34(3) . .
Er13 Er8 Er15 125(4) . .
Er12 Er8 Er15 55(3) . .
Er9 Er8 Er15 83(3) . .
Er1 Er8 Er15 26(3) . .
Er4 Er8 C92 71.9(17) . .
Er13 Er8 C92 86(3) . .
Er12 Er8 C92 62(2) . .
Er9 Er8 C92 68.5(14) . .
Er1 Er8 C92 61.5(9) . .
Er15 Er8 C92 44(2) . .
C93 Er8 C92 19.7(8) 6_565 .
Er4 Er8 Er5 145(2) . .
Er13 Er8 Er5 14(3) . .
Er12 Er8 Er5 118(2) . .
Er9 Er8 Er5 50.4(13) . .
Er1 Er8 Er5 134.2(11) . .
Er15 Er8 Er5 113(3) . .
C93 Er8 Er5 53.0(9) 6_565 .
C92 Er8 Er5 72.7(9) . .
Er4 Er8 Er14 134(3) . .
Er13 Er8 Er14 33(4) . .
Er12 Er8 Er14 97(3) . .
Er9 Er8 Er14 74(2) . .
Er1 Er8 Er14 125.0(19) . .
Er15 Er8 Er14 114(3) . .
C93 Er8 Er14 53.9(18) 6_565 .
C92 Er8 Er14 70.6(18) . .
Er5 Er8 Er14 25.6(18) . .
C93 Er8 Er4 72.4(11) 6_565 6_565
C92 Er8 Er4 53.6(8) . 6_565
Er4 Er8 Er3 136.4(19) . .
Er13 Er8 Er3 24(3) . .
Er12 Er8 Er3 106(2) . .
Er9 Er8 Er3 58.4(13) . .
Er1 Er8 Er3 126.1(10) . .
Er15 Er8 Er3 108(3) . .
C93 Er8 Er3 46.6(9) 6_565 .
C92 Er8 Er3 65.7(8) . .
Er5 Er8 Er3 11.9(2) . .
Er14 Er8 Er3 16.1(18) . .
Er4 Er8 Er3 111.8(7) 6_565 .
Er11 Er9 Er13 136(5) . .
Er11 Er9 Er8 142(3) . .
Er13 Er9 Er8 36(2) . .
Er11 Er9 Er5 93(4) . .
Er13 Er9 Er5 47(3) . .
Er8 Er9 Er5 81.6(16) . .
Er11 Er9 Er4 130(3) . .
Er13 Er9 Er4 54(3) . .
Er8 Er9 Er4 18.8(9) . .
Er5 Er9 Er4 96.5(14) . .
C93 Er9 Er4 69.9(13) 6_565 .
Er11 Er9 C92 75(3) . .
Er13 Er9 C92 79(3) . .
Er8 Er9 C92 67.0(15) . .
Er5 Er9 C92 82.0(13) . .
C93 Er9 C92 18.3(9) 6_565 .
Er4 Er9 C92 57.9(12) . .
Er11 Er9 Er3 85(3) . .
Er13 Er9 Er3 52(3) . .
Er8 Er9 Er3 83.1(14) . .
Er5 Er9 Er3 11.0(4) . .
C93 Er9 Er3 55.2(11) 6_565 .
Er4 Er9 Er3 95.5(12) . .
C92 Er9 Er3 72.5(11) . .
Er11 Er9 Er14 102(4) . .
Er13 Er9 Er14 34(3) . .
Er8 Er9 Er14 63(2) . .
Er5 Er9 Er14 20.5(16) . .
C93 Er9 Er14 53.5(18) 6_565 .
Er4 Er9 Er14 76.6(19) . .
C92 Er9 Er14 67.1(18) . .
Er3 Er9 Er14 19.8(17) . .
Er11 Er9 Er15 97(4) . .
Er13 Er9 Er15 85(3) . .
Er8 Er9 Er15 53(3) . .
Er5 Er9 Er15 113(2) . .
C93 Er9 Er15 57.0(19) 6_565 .
Er4 Er9 Er15 35(2) . .
C92 Er9 Er15 39.0(17) . .
Er3 Er9 Er15 106.3(19) . .
Er14 Er9 Er15 93(2) . .
Er11 Er9 C91 65(3) . .
Er13 Er9 C91 78(3) . .
Er8 Er9 C91 79.3(15) . .
Er5 Er9 C91 64.9(11) . .
C93 Er9 C91 5.6(14) 6_565 .
Er4 Er9 C91 75.4(11) . .
C92 Er9 C91 21.8(6) . .
Er3 Er9 C91 54.4(8) . .
Er14 Er9 C91 55.0(17) . .
Er15 Er9 C91 60.8(17) . .
Er11 Er9 Er1 114(3) . .
Er13 Er9 Er1 70(3) . .
Er8 Er9 Er1 35.9(11) . .
Er5 Er9 Er1 105.8(13) . .
C93 Er9 Er1 62.6(11) 6_565 .
Er4 Er9 Er1 17.6(3) . .
C92 Er9 Er1 47.0(10) . .
Er3 Er9 Er1 101.8(10) . .
Er14 Er9 Er1 85.2(17) . .
Er15 Er9 Er1 18(2) . .
C91 Er9 Er1 67.6(9) . .
Er10 Er10 Er6 102.8(15) 6_565 .
Er10 Er10 Er7 70.7(13) 6_565 .
Er6 Er10 Er7 32.1(11) . .
Er10 Er10 C91 75.0(10) 6_565 .
Er6 Er10 C91 79.2(19) . .
Er7 Er10 C91 70(2) . .
Er6 Er10 C91 68.9(14) 6_565 .
Er10 Er10 Er2 130.1(10) 6_565 .
Er6 Er10 Er2 36.3(10) . .
Er7 Er10 Er2 64.3(14) . .
Er6 Er10 Er2 88.5(16) 6_565 .
C91 Er10 Er2 70.7(14) . .
C91 Er10 C93 17.6(9) . 6_565
Er10 Er10 Er3 130.0(8) 6_565 .
Er6 Er10 Er3 45.5(11) . .
Er7 Er10 Er3 70.3(14) . .
Er6 Er10 Er3 92.7(14) 6_565 .
C91 Er10 Er3 63.1(11) . .
Er2 Er10 Er3 10.9(4) . .
C93 Er10 Er3 48.6(10) 6_565 .
Er10 Er10 C93 65.6(10) 6_565 .
Er6 Er10 C93 82.8(16) . .
Er7 Er10 C93 68.8(16) . .
Er6 Er10 C93 63.3(11) 6_565 .
C91 Er10 C93 9.4(8) . .
Er2 Er10 C93 78.8(12) . .
C93 Er10 C93 26.9(15) 6_565 .
Er3 Er10 C93 71.8(11) . .
C91 Er10 Er2 54.9(10) . 6_565
C93 Er10 Er2 70.9(12) 6_565 6_565
C93 Er10 Er2 47.4(8) . 6_565
Er10 Er10 C92 80.2(6) 6_565 .
Er6 Er10 C92 81.6(15) . .
Er7 Er10 C92 75.4(17) . .
Er6 Er10 C92 75.3(11) 6_565 .
C91 Er10 C92 6.5(10) . .
Er2 Er10 C92 69.0(10) . .
C93 Er10 C92 12.7(9) 6_565 .
Er3 Er10 C92 60.6(8) . .
C93 Er10 C92 14.9(7) . .
Er2 Er10 C92 61.4(7) 6_565 .
Er10 Er10 Er14 115.8(14) 6_565 .
Er6 Er10 Er14 38.1(16) . .
Er7 Er10 Er14 57.7(18) . .
Er6 Er10 Er14 78.8(18) 6_565 .
C91 Er10 Er14 54.3(16) . .
Er2 Er10 Er14 17.0(12) . .
C93 Er10 Er14 43.0(14) 6_565 .
Er3 Er10 Er14 14.4(13) . .
C93 Er10 Er14 62.0(14) . .
Er2 Er10 Er14 82.8(16) 6_565 .
C92 Er10 Er14 53.3(13) . .
Er9 Er11 Er5 52(3) . .
C93 Er11 Er5 56(2) 6_565 .
Er9 Er11 C92 72(3) . .
C93 Er11 C92 17.5(12) 6_565 .
Er5 Er11 C92 72(2) . .
Er9 Er11 Er13 23(3) . .
C93 Er11 Er13 53(2) 6_565 .
Er5 Er11 Er13 32.2(17) . .
C92 Er11 Er13 61(2) . .
Er9 Er11 C91 86(3) . .
C93 Er11 C91 16.6(14) 6_565 .
Er5 Er11 C91 64.8(19) . .
C92 Er11 C91 24.8(8) . .
Er13 Er11 C91 68(2) . .
Er9 Er11 Er3 65(3) . .
C93 Er11 Er3 50.3(18) 6_565 .
Er5 Er11 Er3 14.3(5) . .
C92 Er11 Er3 67.5(19) . .
Er13 Er11 Er3 43.1(18) . .
C91 Er11 Er3 55.0(15) . .
Er9 Er11 Er8 22(2) . .
C93 Er11 Er8 49.7(19) 6_565 .
Er5 Er11 Er8 51.4(15) . .
C92 Er11 Er8 50.4(16) . .
Er13 Er11 Er8 20.4(14) . .
C91 Er11 Er8 66.3(19) . .
Er3 Er11 Er8 60.0(16) . .
Er9 Er11 C93 82(3) . .
C93 Er11 C93 17.5(14) 6_565 .
Er5 Er11 C93 73.7(19) . .
C92 Er11 C93 11.6(10) . .
Er13 Er11 C93 68(2) . .
C91 Er11 C93 15.5(8) . .
Er3 Er11 C93 66.4(16) . .
Er8 Er11 C93 60.7(15) . .
Er9 Er11 Er2 76(3) . .
C93 Er11 Er2 48.2(17) 6_565 .
Er5 Er11 Er2 26.7(8) . .
C92 Er11 Er2 65.8(17) . .
Er13 Er11 Er2 54.1(19) . .
C91 Er11 Er2 48.6(13) . .
Er3 Er11 Er2 12.4(4) . .
Er8 Er11 Er2 69.2(16) . .
C93 Er11 Er2 62.1(14) . .
Er9 Er11 Er15 57(3) . .
C93 Er11 Er15 47(2) 6_565 .
Er5 Er11 Er15 86(3) . .
C92 Er11 Er15 32.9(16) . .
Er13 Er11 Er15 60(3) . .
C91 Er11 Er15 57.7(19) . .
Er3 Er11 Er15 89(3) . .
Er8 Er11 Er15 40.3(19) . .
C93 Er11 Er15 43.4(16) . .
Er2 Er11 Er15 92(2) . .
Er9 Er11 Er14 53(3) . .
C93 Er11 Er14 42(2) 6_565 .
Er5 Er11 Er14 14.9(12) . .
C92 Er11 Er14 57(2) . .
Er13 Er11 Er14 31(2) . .
C91 Er11 Er14 50.7(19) . .
Er3 Er11 Er14 14.8(13) . .
Er8 Er11 Er14 45.7(18) . .
C93 Er11 Er14 58.8(18) . .
Er2 Er11 Er14 23.8(15) . .
Er15 Er11 Er14 74(3) . .
Er1 Er12 Er4 55(3) . .
Er4 Er12 Er4 109(5) 6_565 .
Er1 Er12 Er8 80(3) . .
Er4 Er12 Er8 131(5) 6_565 .
Er4 Er12 Er8 26.3(8) . .
Er8 Er12 Er8 147(4) 6_565 .
Er1 Er12 Er15 27(3) . .
Er4 Er12 Er15 57(3) 6_565 .
Er4 Er12 Er15 57(3) . .
Er8 Er12 Er15 75(2) 6_565 .
Er8 Er12 Er15 75(2) . .
Er1 Er12 C92 76(3) . .
Er4 Er12 C92 78(3) 6_565 .
Er4 Er12 C92 78(3) . .
Er8 Er12 C92 75(2) 6_565 .
Er8 Er12 C92 75(2) . .
Er15 Er12 C92 49(3) . .
C92 Er12 Er13 65.6(18) . 6_565
Er1 Er12 Er13 94(2) . .
Er4 Er12 Er13 137(4) 6_565 .
Er4 Er12 Er13 44.2(19) . .
Er8 Er12 Er13 140(3) 6_565 .
Er8 Er12 Er13 19.3(16) . .
Er15 Er12 Er13 82(2) . .
C92 Er12 Er13 65.6(18) . .
Er13 Er12 Er13 127(4) 6_565 .
C92 Er12 C93 17.6(10) . 6_565
Er1 Er12 C93 87(3) . .
Er4 Er12 C93 72(3) 6_565 .
Er4 Er12 C93 96(3) . .
Er8 Er12 C93 62(2) 6_565 .
Er8 Er12 C93 91(3) . .
Er15 Er12 C93 60(3) . .
C92 Er12 C93 17.6(10) . .
Er13 Er12 C93 49.7(18) 6_565 .
Er13 Er12 C93 78(2) . .
C93 Er12 C93 29.0(18) 6_565 .
Er1 Er12 C91 93(3) . .
Er4 Er12 C91 88(3) 6_565 .
Er4 Er12 C91 88(3) . .
Er8 Er12 C91 78(2) 6_565 .
Er8 Er12 C91 78(2) . .
Er15 Er12 C91 66(3) . .
C92 Er12 C91 16.9(13) . .
Er13 Er12 C91 63.5(18) 6_565 .
Er13 Er12 C91 63.5(18) . .
C93 Er12 C91 15.9(10) 6_565 .
C93 Er12 C91 15.9(10) . .
Er8 Er13 Er5 155(5) . .
Er8 Er13 Er9 91(4) . .
Er5 Er13 Er9 83(4) . .
Er8 Er13 Er14 125(5) . .
Er5 Er13 Er14 41(3) . .
Er9 Er13 Er14 117(5) . .
Er8 Er13 Er4 9.3(17) . .
Er5 Er13 Er4 146(4) . .
Er9 Er13 Er4 87(3) . .
Er14 Er13 Er4 121(4) . .
Er8 Er13 Er3 142(4) . .
Er5 Er13 Er3 15.8(9) . .
Er9 Er13 Er3 93(3) . .
Er14 Er13 Er3 26(3) . .
Er4 Er13 Er3 135(3) . .
Er8 Er13 Er12 31(3) . .
Er5 Er13 Er12 127(3) . .
Er9 Er13 Er12 104(3) . .
Er14 Er13 Er12 95(4) . .
Er4 Er13 Er12 26.8(16) . .
Er3 Er13 Er12 112(3) . .
C93 Er13 Er12 66(2) 6_565 .
Er8 Er13 C92 69(3) . .
Er5 Er13 C92 87(3) . .
Er9 Er13 C92 68(2) . .
Er14 Er13 C92 80(3) . .
Er4 Er13 C92 59.5(16) . .
Er3 Er13 C92 78(2) . .
C93 Er13 C92 16.8(10) 6_565 .
Er12 Er13 C92 51.3(18) . .
Er8 Er13 Er11 103(4) . .
Er5 Er13 Er11 66(3) . .
Er9 Er13 Er11 22(2) . .
Er14 Er13 Er11 95(4) . .
Er4 Er13 Er11 95(3) . .
Er3 Er13 Er11 72(2) . .
C93 Er13 Er11 49(2) 6_565 .
Er12 Er13 Er11 104(3) . .
C92 Er13 Er11 57(2) . .
Er8 Er13 Er2 135(4) . .
Er5 Er13 Er2 22.3(13) . .
Er9 Er13 Er2 93(3) . .
Er14 Er13 Er2 24(3) . .
Er4 Er13 Er2 128(3) . .
Er3 Er13 Er2 7.2(5) . .
C93 Er13 Er2 56.5(16) 6_565 .
Er12 Er13 Er2 105(2) . .
C92 Er13 Er2 72.0(16) . .
Er11 Er13 Er2 72(2) . .
Er8 Er13 Er1 20(2) . .
Er5 Er13 Er1 135(3) . .
Er9 Er13 Er1 82(3) . .
Er14 Er13 Er1 114(3) . .
Er4 Er13 Er1 11.1(7) . .
Er3 Er13 Er1 124(2) . .
C93 Er13 Er1 65.2(16) 6_565 .
Er12 Er13 Er1 23.9(16) . .
C92 Er13 Er1 48.3(12) . .
Er11 Er13 Er1 88(2) . .
Er2 Er13 Er1 117(2) . .
Er3 Er14 Er5 42(3) . .
Er3 Er14 Er2 31(3) . .
Er5 Er14 Er2 73(5) . .
Er3 Er14 Er13 99(6) . .
Er5 Er14 Er13 58(4) . .
Er2 Er14 Er13 125(6) . .
Er3 Er14 Er6 59(4) . .
Er5 Er14 Er6 99(5) . .
Er2 Er14 Er6 29.8(19) . .
Er13 Er14 Er6 139(4) . .
C93 Er14 Er6 74(2) 6_565 .
Er3 Er14 Er8 114(5) . .
Er5 Er14 Er8 77(4) . .
Er2 Er14 Er8 135(4) . .
Er13 Er14 Er8 21(2) . .
C93 Er14 Er8 60.4(18) 6_565 .
Er6 Er14 Er8 133(3) . .
Er3 Er14 C91 76(4) . .
Er5 Er14 C91 86(4) . .
Er2 Er14 C91 67(3) . .
Er13 Er14 C91 86(3) . .
C93 Er14 C91 19.5(12) 6_565 .
Er6 Er14 C91 56.1(17) . .
Er8 Er14 C91 77.3(18) . .
Er3 Er14 Er9 72(4) . .
Er5 Er14 Er9 38(3) . .
Er2 Er14 Er9 96(4) . .
Er13 Er14 Er9 29(3) . .
C93 Er14 Er9 49.0(17) 6_565 .
Er6 Er14 Er9 112(3) . .
Er8 Er14 Er9 42.2(15) . .
C91 Er14 Er9 67.7(17) . .
Er3 Er14 Er7 75(5) . .
Er5 Er14 Er7 112(5) . .
Er2 Er14 Er7 46(2) . .
Er13 Er14 Er7 134(4) . .
C93 Er14 Er7 68(2) 6_565 .
Er6 Er14 Er7 17.3(8) . .
Er8 Er14 Er7 122(2) . .
C91 Er14 Er7 48.2(15) . .
Er9 Er14 Er7 113(2) . .
Er3 Er14 C92 89(4) . .
Er5 Er14 C92 83(3) . .
Er2 Er14 C92 88(3) . .
Er13 Er14 C92 65(3) . .
C93 Er14 C92 11.8(14) 6_565 .
Er6 Er14 C92 79(2) . .
Er8 Er14 C92 54.2(14) . .
C91 Er14 C92 23.2(7) . .
Er9 Er14 C92 53.2(13) . .
Er7 Er14 C92 69.7(17) . .
Er3 Er14 Er4 117(5) . .
Er5 Er14 Er4 84(4) . .
Er2 Er14 Er4 131(3) . .
Er13 Er14 Er4 31(2) . .
C93 Er14 Er4 53.6(15) 6_565 .
Er6 Er14 Er4 124(2) . .
Er8 Er14 Er4 11.0(7) . .
C91 Er14 Er4 68.9(14) . .
Er9 Er14 Er4 46.7(13) . .
Er7 Er14 Er4 111.6(19) . .
C92 Er14 Er4 45.8(11) . .
Er1 Er15 Er4 45(3) . .
Er4 Er15 Er4 80(5) 6_565 .
Er1 Er15 C92 112(7) . .
Er4 Er15 C92 90(4) 6_565 .
Er4 Er15 C92 90(4) . .
Er1 Er15 Er12 34(4) . .
Er4 Er15 Er12 41(3) 6_565 .
Er4 Er15 Er12 41(3) . .
C92 Er15 Er12 78(4) . .
C92 Er15 Er8 77(3) . 6_565
Er1 Er15 Er8 62(3) . .
Er4 Er15 Er8 91(5) 6_565 .
Er4 Er15 Er8 17.4(10) . .
C92 Er15 Er8 77(3) . .
Er12 Er15 Er8 50(2) . .
Er8 Er15 Er8 99(4) 6_565 .
C92 Er15 C93 16.4(11) . 6_565
Er1 Er15 C93 110(6) . .
Er4 Er15 C93 78(3) 6_565 .
Er4 Er15 C93 99(4) . .
C92 Er15 C93 16.4(11) . .
Er12 Er15 C93 77(3) . .
Er8 Er15 C93 63(2) 6_565 .
Er8 Er15 C93 89(3) . .
C93 Er15 C93 33(2) 6_565 .
C92 Er15 Er9 64.0(18) . 6_565
C93 Er15 Er9 80(3) 6_565 6_565
C93 Er15 Er9 48.0(16) . 6_565
Er1 Er15 Er9 104(3) . .
Er4 Er15 Er9 130(4) 6_565 .
Er4 Er15 Er9 59.8(14) . .
C92 Er15 Er9 64.0(18) . .
Er12 Er15 Er9 90(2) . .
Er8 Er15 Er9 130(4) 6_565 .
Er8 Er15 Er9 43.5(12) . .
C93 Er15 Er9 48.0(16) 6_565 .
C93 Er15 Er9 80(3) . .
Er9 Er15 Er9 127(4) 6_565 .
Er1 Er15 C91 113(6) . .
Er4 Er15 C91 90(3) 6_565 .
Er4 Er15 C91 90(3) . .
C92 Er15 C91 0(2) . .
Er12 Er15 C91 78(3) . .
Er8 Er15 C91 77(2) 6_565 .
Er8 Er15 C91 77(2) . .
C93 Er15 C91 16.4(11) 6_565 .
C93 Er15 C91 16.4(11) . .
Er9 Er15 C91 64.0(18) 6_565 .
Er9 Er15 C91 64.0(18) . .
C9 C1 C2 118.5(18) . .
C9 C1 C5 127.9(19) . .
C2 C1 C5 107(2) . .
C12 C2 C1 120(2) . .
C12 C2 C3 119(3) . .
C1 C2 C3 109(2) . .
C4 C3 C2 107(3) . .
C4 C3 C15 123(3) . .
C2 C3 C15 120(3) . .
C18 C4 C3 116(3) . .
C18 C4 C5 122.1(19) . .
C3 C4 C5 109(3) . .
C6 C5 C1 115.3(18) . .
C6 C5 C4 122.1(19) . .
C1 C5 C4 108(2) . .
C5 C6 C20 114.5(19) . .
C5 C6 C7 116.2(18) . .
C20 C6 C7 123(2) . .
C23 C7 C8 112.5(19) . .
C23 C7 C6 118(2) . .
C8 C7 C6 124(2) . .
C26 C8 C9 104(2) . .
C26 C8 C7 126(2) . .
C9 C8 C7 118.5(19) . .
C1 C9 C8 116.1(18) . .
C1 C9 C10 121.7(19) . .
C8 C9 C10 112(2) . .
C27 C10 C11 124.5(18) . .
C27 C10 C9 105(2) . .
C11 C10 C9 119.5(18) . .
C10 C11 C12 118.9(17) . .
C10 C11 C30 115.8(17) . .
C12 C11 C30 116(2) . .
C2 C12 C11 120(2) . .
C2 C12 C13 119(3) . .
C11 C12 C13 117(3) . .
C32 C13 C14 111(4) . .
C32 C13 C12 120(4) . .
C14 C13 C12 120(3) . .
C15 C14 C13 128(5) . .
C15 C14 C34 116(4) . .
C13 C14 C34 104(3) . .
C14 C15 C16 133(4) . .
C14 C15 C3 113(4) . .
C16 C15 C3 106(2) . .
C17 C16 C15 121(3) . .
C17 C16 C36 125(3) . .
C15 C16 C36 104(3) . .
C16 C17 C18 135(3) . .
C16 C17 C39 119(4) . .
C18 C17 C39 98(2) . .
C17 C18 C4 118(2) . .
C17 C18 C19 118(3) . .
C4 C18 C19 117(2) . .
C20 C19 C40 132(2) . .
C20 C19 C18 120(2) . .
C40 C19 C18 99(2) . .
C19 C20 C6 124(2) . .
C19 C20 C21 115(2) . .
C6 C20 C21 117(3) . .
C22 C21 C42 117(3) . .
C22 C21 C20 119(3) . .
C42 C21 C20 118(3) . .
C45 C22 C23 113(4) . .
C45 C22 C21 123(3) . .
C23 C22 C21 118(3) . .
C24 C23 C7 122(2) . .
C24 C23 C22 104(3) . .
C7 C23 C22 124(3) . .
C23 C24 C25 123(2) . .
C23 C24 C46 110(2) . .
C25 C24 C46 114(3) . .
C24 C25 C26 116(2) . .
C24 C25 C49 118(2) . .
C26 C25 C49 117.9(19) . .
C8 C26 C25 119(2) . .
C8 C26 C27 111(3) . .
C25 C26 C27 122.3(19) . .
C10 C27 C28 120.9(19) . .
C10 C27 C26 108(2) . .
C28 C27 C26 121.1(17) . .
C27 C28 C50 115.6(18) . .
C27 C28 C29 115.7(19) . .
C50 C28 C29 117(2) . .
C28 C29 C30 124(2) . .
C28 C29 C52 95(2) . .
C30 C29 C52 130(3) . .
C29 C30 C11 118(2) . .
C29 C30 C31 109(3) . .
C11 C30 C31 129(3) . .
C32 C31 C30 104(3) . .
C32 C31 C54 127(4) . .
C30 C31 C54 124(3) . .
C13 C32 C31 133(4) . .
C13 C32 C33 111(3) . .
C31 C32 C33 108(4) . .
C34 C33 C56 128(3) . .
C34 C33 C32 106(3) . .
C56 C33 C32 120(3) . .
C35 C34 C33 139(4) . .
C35 C34 C14 105(3) . .
C33 C34 C14 107(3) . .
C34 C35 C36 144(3) . .
C34 C35 C58 106(3) . .
C36 C35 C58 100(3) . .
C37 C36 C35 118(3) . .
C37 C36 C16 115(2) . .
C35 C36 C16 115(3) . .
C36 C37 C38 126(2) . .
C36 C37 C59 108(2) . .
C38 C37 C59 119(2) . .
C39 C38 C37 117(2) . .
C39 C38 C62 113(2) . .
C37 C38 C62 118(2) . .
C40 C39 C38 126(3) . .
C40 C39 C17 110(4) . .
C38 C39 C17 117(3) . .
C39 C40 C19 114(3) . .
C39 C40 C41 126(3) . .
C19 C40 C41 109(3) . .
C63 C41 C42 121(5) . .
C63 C41 C40 111(4) . .
C42 C41 C40 126(4) . .
C41 C42 C43 125(5) . .
C41 C42 C21 119(4) . .
C43 C42 C21 112(3) . .
C44 C43 C65 120(4) . .
C44 C43 C42 126(4) . .
C65 C43 C42 111(3) . .
C43 C44 C45 122(4) . .
C43 C44 C68 120(3) . .
C45 C44 C68 112(3) . .
C44 C45 C22 120(3) . .
C44 C45 C46 121(3) . .
C22 C45 C46 112(3) . .
C45 C46 C47 119(3) . .
C45 C46 C24 101(3) . .
C47 C46 C24 128(2) . .
C69 C47 C48 122(4) . .
C69 C47 C46 122(3) . .
C48 C47 C46 106(2) . .
C47 C48 C49 132(3) . .
C47 C48 C71 94(2) . .
C49 C48 C71 124(2) . .
C48 C49 C50 113.2(19) . .
C48 C49 C25 122(3) . .
C50 C49 C25 118.2(19) . .
C51 C50 C28 103(2) . .
C51 C50 C49 125.3(18) . .
C28 C50 C49 125(2) . .
C52 C51 C50 105(3) . .
C52 C51 C72 125(3) . .
C50 C51 C72 118(2) . .
C51 C52 C29 118(3) . .
C51 C52 C53 119(3) . .
C29 C52 C53 117(3) . .
C74 C53 C54 118(5) . .
C74 C53 C52 120(4) . .
C54 C53 C52 118(4) . .
C53 C54 C31 121(4) . .
C53 C54 C55 120(6) . .
C31 C54 C55 115(3) . .
C56 C55 C54 121(5) . .
C56 C55 C76 128(5) . .
C54 C55 C76 109(4) . .
C55 C56 C33 128(5) . .
C55 C56 C57 119(5) . .
C33 C56 C57 104(3) . .
C58 C57 C78 113(5) . .
C58 C57 C56 127(5) . .
C78 C57 C56 113(4) . .
C57 C58 C59 132(4) . .
C57 C58 C35 116(4) . .
C59 C58 C35 101(3) . .
C58 C59 C60 116(3) . .
C58 C59 C37 113(3) . .
C60 C59 C37 122(2) . .
C79 C60 C59 116(3) . .
C79 C60 C61 110(3) . .
C59 C60 C61 122(2) . .
C60 C61 C62 113(2) . .
C60 C61 C80 134(3) . .
C62 C61 C80 99(2) . .
C38 C62 C61 126(2) . .
C38 C62 C63 112(2) . .
C61 C62 C63 113(2) . .
C41 C63 C64 132(4) . .
C41 C63 C62 128(3) . .
C64 C63 C62 95(3) . .
C80 C64 C63 120(4) . .
C80 C64 C65 121(3) . .
C63 C64 C65 107(3) . .
C66 C65 C43 126(3) . .
C66 C65 C64 104(3) . .
C43 C65 C64 123(3) . .
C65 C66 C90 122(3) . .
C65 C66 C67 120(3) . .
C90 C66 C67 111(2) . .
C88 C67 C66 112(3) . .
C88 C67 C68 125(3) . .
C66 C67 C68 112(2) . .
C69 C68 C44 127(3) . .
C69 C68 C67 106(3) . .
C44 C68 C67 121(2) . .
C47 C69 C68 118(4) . .
C47 C69 C70 106(3) . .
C68 C69 C70 126(3) . .
C87 C70 C71 123(3) . .
C87 C70 C69 126(3) . .
C71 C70 C69 102(3) . .
C72 C71 C48 120(2) . .
C72 C71 C70 116(3) . .
C48 C71 C70 115(3) . .
C73 C72 C71 123(3) . .
C73 C72 C51 109(3) . .
C71 C72 C51 118(2) . .
C72 C73 C86 124(4) . .
C72 C73 C74 137(4) . .
C86 C73 C74 95(3) . .
C75 C74 C53 136(5) . .
C75 C74 C73 112(4) . .
C53 C74 C73 108(4) . .
C74 C75 C85 113(4) . .
C74 C75 C76 113(4) . .
C85 C75 C76 123(2) . .
C77 C76 C75 115(2) . .
C77 C76 C55 112(3) . .
C75 C76 C55 124(3) . .
C78 C77 C76 122(4) . .
C78 C77 C83 102(3) . .
C76 C77 C83 123(2) . .
C77 C78 C57 123(4) . .
C77 C78 C79 118(4) . .
C57 C78 C79 115(5) . .
C60 C79 C78 127(4) . .
C60 C79 C82 122(3) . .
C78 C79 C82 102(4) . .
C64 C80 C81 138(4) . .
C64 C80 C61 111(3) . .
C81 C80 C61 93(3) . .
C64 C80 C90 96(3) . .
C81 C80 C90 49(2) . .
C61 C80 C90 139(2) . .
C82 C81 C80 142(5) . .
C82 C81 C90 129(5) . .
C80 C81 C90 88(3) . .
C81 C82 C83 125(4) . .
C81 C82 C79 117(4) . .
C83 C82 C79 102(3) . .
C84 C83 C77 120(2) . .
C84 C83 C82 116(3) . .
C77 C83 C82 116(3) . .
C83 C84 C85 118(2) . .
C83 C84 C89 111(3) . .
C85 C84 C89 122(3) . .
C86 C85 C75 112(3) . .
C86 C85 C84 118(3) . .
C75 C85 C84 121(2) . .
C87 C86 C85 130(4) . .
C87 C86 C73 112(4) . .
C85 C86 C73 108(3) . .
C86 C87 C70 122(4) . .
C86 C87 C88 120(4) . .
C70 C87 C88 112(3) . .
C67 C88 C87 123(4) . .
C67 C88 C89 105(3) . .
C87 C88 C89 120(3) . .
C84 C89 C90 134(3) . .
C84 C89 C88 110(3) . .
C90 C89 C88 106(3) . .
C66 C90 C81 134(3) . .
C66 C90 C89 106(3) . .
C81 C90 C89 101(3) . .
C66 C90 C80 96(2) . .
C81 C90 C80 44(2) . .
C89 C90 C80 142(3) . .
C93 C91 C93 93(4) . 6_565
C93 C91 C92 47(2) . .
C93 C91 C92 47(2) 6_565 .
C93 C91 Er10 148(3) . .
C93 C91 Er10 118(2) 6_565 .
C92 C91 Er10 161(3) . .
C93 C91 Er10 118(2) . 6_565
C93 C91 Er10 148(3) 6_565 6_565
C92 C91 Er10 161(3) . 6_565
C93 C91 Er7 122(4) . .
C93 C91 Er7 122(4) 6_565 .
C92 C91 Er7 148(5) . .
Er10 C91 Er7 45.1(14) . .
Er10 C91 Er7 45.1(14) 6_565 .
C93 C91 Er6 142(5) . .
C93 C91 Er6 104(3) 6_565 .
C92 C91 Er6 145(4) . .
Er10 C91 Er6 37.9(12) . .
Er10 C91 Er6 53.5(12) 6_565 .
Er7 C91 Er6 22.2(5) . .
C93 C91 Er6 104(3) . 6_565
C93 C91 Er6 142(5) 6_565 6_565
C92 C91 Er6 145(4) . 6_565
C93 C91 Er2 149(5) . .
C93 C91 Er2 74(2) 6_565 .
C92 C91 Er2 118(2) . .
Er10 C91 Er2 55.1(11) . .
Er10 C91 Er2 80.4(13) 6_565 .
Er7 C91 Er2 52.1(7) . .
Er6 C91 Er2 31.2(5) . .
Er6 C91 Er2 74.3(10) 6_565 .
C93 C91 Er2 74(2) . 6_565
C93 C91 Er2 149(5) 6_565 6_565
C92 C91 Er2 118(2) . 6_565
C93 C91 Er3 57(2) . 6_565
C93 C91 Er3 138(4) 6_565 6_565
C92 C91 Er3 101.8(18) . 6_565
C93 C91 Er3 138(4) . .
C93 C91 Er3 57(2) 6_565 .
C92 C91 Er3 101.8(18) . .
Er10 C91 Er3 69.7(11) . .
Er10 C91 Er3 96.5(13) 6_565 .
Er7 C91 Er3 67.0(8) . .
Er6 C91 Er3 47.2(6) . .
Er6 C91 Er3 89.1(12) 6_565 .
Er2 C91 Er3 16.4(2) . .
Er2 C91 Er3 115.6(15) 6_565 .
Er3 C91 Er3 125.3(18) 6_565 .
C93 C92 C93 104(6) . 6_565
C93 C92 C91 53(3) . .
C93 C92 C91 53(3) 6_565 .
C93 C92 Er15 127(3) . .
C93 C92 Er15 127(3) 6_565 .
C91 C92 Er15 180(6) . .
C93 C92 Er12 107(5) . .
C93 C92 Er12 107(5) 6_565 .
C91 C92 Er12 127(5) . .
Er15 C92 Er12 53(4) . .
C93 C92 Er1 122(4) . .
C93 C92 Er1 122(4) 6_565 .
C91 C92 Er1 158(5) . .
Er15 C92 Er1 23(4) . .
Er12 C92 Er1 30.1(17) . .
C93 C92 Er4 94(4) . 6_565
C93 C92 Er4 138(5) 6_565 6_565
C91 C92 Er4 139(3) . 6_565
C93 C92 Er4 138(5) . .
C93 C92 Er4 94(4) 6_565 .
C91 C92 Er4 139(3) . .
Er15 C92 Er4 42(3) . .
Er12 C92 Er4 31.0(10) . .
Er1 C92 Er4 27.7(5) . .
Er4 C92 Er4 50.6(9) 6_565 .
C93 C92 Er8 74(3) . 6_565
C93 C92 Er8 142(5) 6_565 6_565
C91 C92 Er8 121(3) . 6_565
C93 C92 Er8 142(5) . .
C93 C92 Er8 74(3) 6_565 .
C91 C92 Er8 121(3) . .
Er15 C92 Er8 59(2) . .
Er12 C92 Er8 42.7(10) . .
Er1 C92 Er8 47.4(10) . .
Er4 C92 Er8 68.5(13) 6_565 .
Er4 C92 Er8 19.7(6) . .
Er8 C92 Er8 84.5(19) 6_565 .
C93 C92 Er9 156(3) . .
C93 C92 Er9 52(3) 6_565 .
C91 C92 Er9 102.9(11) . .
Er15 C92 Er9 77.0(11) . .
Er12 C92 Er9 86.7(13) . .
Er1 C92 Er9 80.3(11) . .
Er4 C92 Er9 107.3(14) 6_565 .
Er4 C92 Er9 57.8(10) . .
Er8 C92 Er9 126.2(18) 6_565 .
Er8 C92 Er9 44.4(11) . .
C93 C92 Er9 52(3) . 6_565
C93 C92 Er9 156(3) 6_565 6_565
C91 C92 Er9 102.9(11) . 6_565
C92 C93 C91 80(4) . .
C92 C93 C93 38(3) . 6_565
C91 C93 C93 44(2) . 6_565
C92 C93 Er9 110(3) . 6_565
C91 C93 Er9 162(5) . 6_565
C93 C93 Er9 147.7(13) 6_565 6_565
C92 C93 Er11 114(5) . 6_565
C91 C93 Er11 122(5) . 6_565
C93 C93 Er11 134(2) 6_565 6_565
C92 C93 Er5 152(4) . 6_565
C91 C93 Er5 122(3) . 6_565
C93 C93 Er5 153.9(10) 6_565 6_565
C92 C93 Er13 114(4) . 6_565
C91 C93 Er13 150(5) . 6_565
C93 C93 Er13 139.0(19) 6_565 6_565
C92 C93 Er3 159(5) . 6_565
C91 C93 Er3 102(3) . 6_565
C93 C93 Er3 137.0(11) 6_565 6_565
C92 C93 Er14 135(6) . 6_565
C91 C93 Er14 106(4) . 6_565
C93 C93 Er14 125(2) 6_565 6_565
C92 C93 Er2 156(5) . 6_565
C91 C93 Er2 85(2) . 6_565
C93 C93 Er2 122.1(10) 6_565 6_565
C92 C93 Er15 36(2) . .
C91 C93 Er15 117(3) . .
C93 C93 Er15 73.7(11) 6_565 .
Er9 C93 Er15 75.0(16) 6_565 .
Er11 C93 Er15 92(3) 6_565 .
Er5 C93 Er15 119(2) 6_565 .
Er13 C93 Er15 81(3) 6_565 .
Er3 C93 Er15 136(2) 6_565 .
Er14 C93 Er15 119(3) 6_565 .
Er2 C93 Er15 152(3) 6_565 .
C92 C93 Er8 86(3) . 6_565
C91 C93 Er8 149(5) . 6_565
C93 C93 Er8 114.8(11) 6_565 6_565
N2A Ni1A N2A 177.7(3) 6_565 .
N2A Ni1A N3A 90.08(13) 6_565 .
N2A Ni1A N3A 90.07(13) . .
N2A Ni1A N1A 89.90(13) 6_565 .
N2A Ni1A N1A 89.90(13) . .
N3A Ni1A N1A 178.6(3) . .
C1A C1A C2A 106.3(3) 6_565 .
C1A C1A C4A 128.6(3) 6_565 .
C2A C1A C4A 125.1(5) . .
C6A N2A C11A 104.1(5) . .
C6A N2A Ni1A 128.0(4) . .
C11A N2A Ni1A 127.9(4) . .
N1A C2A C3A 125.5(5) . .
N1A C2A C1A 111.2(5) . .
C3A C2A C1A 123.3(5) . .
C13A N3A C13A 105.3(6) . 6_565
C13A N3A Ni1A 127.4(3) . .
C13A N3A Ni1A 127.4(3) 6_565 .
C2A C3A C6A 123.6(5) . .
C2A C3A H3A 118.2 . .
C6A C3A H3A 118.2 . .
C1A C4A C5A 113.0(5) . .
C1A C4A H4AA 109.0 . .
C5A C4A H4AA 109.0 . .
C1A C4A H4AB 109.0 . .
C5A C4A H4AB 109.0 . .
H4AA C4A H4AB 107.8 . .
C4A C5A H5AA 109.5 . .
C4A C5A H5AB 109.5 . .
H5AA C5A H5AB 109.5 . .
C4A C5A H5AC 109.5 . .
H5AA C5A H5AC 109.5 . .
H5AB C5A H5AC 109.5 . .
N2A C6A C3A 125.4(5) . .
N2A C6A C7A 112.1(5) . .
C3A C6A C7A 122.5(5) . .
C10A C7A C6A 105.8(5) . .
C10A C7A C8A 128.2(5) . .
C6A C7A C8A 125.9(5) . .
C7A C8A C9A 112.1(5) . .
C7A C8A H8AA 109.2 . .
C9A C8A H8AA 109.2 . .
C7A C8A H8AB 109.2 . .
C9A C8A H8AB 109.2 . .
H8AA C8A H8AB 107.9 . .
C8A C9A H9AA 109.5 . .
C8A C9A H9AB 109.5 . .
H9AA C9A H9AB 109.5 . .
C8A C9A H9AC 109.5 . .
H9AA C9A H9AC 109.5 . .
H9AB C9A H9AC 109.5 . .
C7A C10A C11A 106.5(5) . .
C7A C10A C15A 128.4(5) . .
C11A C10A C15A 125.1(5) . .
C12A C11A N2A 124.8(5) . .
C12A C11A C10A 123.7(5) . .
N2A C11A C10A 111.5(5) . .
C11A C12A C13A 124.4(5) . .
C11A C12A H12A 117.8 . .
C13A C12A H12A 117.8 . .
N3A C13A C12A 125.5(5) . .
N3A C13A C16A 111.0(5) . .
C12A C13A C16A 123.5(5) . .
C15A C14A H14A 109.5 . .
C15A C14A H14B 109.5 . .
H14A C14A H14B 109.5 . .
C15A C14A H14C 109.5 . .
H14A C14A H14C 109.5 . .
H14B C14A H14C 109.5 . .
C10A C15A C14A 113.4(5) . .
C10A C15A H15A 108.9 . .
C14A C15A H15A 108.9 . .
C10A C15A H15B 108.9 . .
C14A C15A H15B 108.9 . .
H15A C15A H15B 107.7 . .
C16A C16A C13A 106.4(3) 6_565 .
C16A C16A C17A 129.1(3) 6_565 .
C13A C16A C17A 124.5(6) . .
C16A C17A C18A 113.8(6) . .
C16A C17A H17A 108.8 . .
C18A C17A H17A 108.8 . .
C16A C17A H17B 108.8 . .
C18A C17A H17B 108.8 . .
H17A C17A H17B 107.7 . .
C17A C18A H18A 109.5 . .
C17A C18A H18B 109.5 . .
H18A C18A H18B 109.5 . .
C17A C18A H18C 109.5 . .
H18A C18A H18C 109.5 . .
H18B C18A H18C 109.5 . .
C2A N1A C2A 104.9(6) . 6_565
C2A N1A Ni1A 127.5(3) . .
C2A N1A Ni1A 127.5(3) 6_565 .
C2F C1F C6F 120.0 . .
C2F C1F H1F 120.0 . .
C6F C1F H1F 120.0 . .
C1F C2F C3F 120.0 . .
C1F C2F H2F 120.0 . .
C3F C2F H2F 120.0 . .
C4F C3F C2F 120.0 . .
C4F C3F H3F 120.0 . .
C2F C3F H3F 120.0 . .
C5F C4F C3F 120.0 . .
C5F C4F H4F 120.0 . .
C3F C4F H4F 120.0 . .
C4F C5F C6F 120.0 . .
C4F C5F H5F 120.0 . .
C6F C5F H5F 120.0 . .
C5F C6F C1F 120.0 . .
C5F C6F H6F 120.0 . .
C1F C6F H6F 120.0 . .
C2H C1H C6H 120.0 . .
C2H C1H H1H 120.0 . .
C6H C1H H1H 120.0 . .
C1H C2H C3H 120.0 . .
C1H C2H H2H 120.0 . .
C3H C2H H2H 120.0 . .
C2H C3H C4H 120.0 . .
C2H C3H H3H 120.0 . .
C4H C3H H3H 120.0 . .
C5H C4H C3H 120.0 . .
C5H C4H H4H 120.0 . .
C3H C4H H4H 120.0 . .
C4H C5H C6H 120.0 . .
C4H C5H H5H 120.0 . .
C6H C5H H5H 120.0 . .
C5H C6H C1H 120.0 . .
C5H C6H H6H 120.0 . .
C1H C6H H6H 120.0 . .

loop_
_geom_bond_atom_site_label_1
_geom_bond_atom_site_label_2
_geom_bond_distance
_geom_bond_site_symmetry_2
Er1 Er15 0.84(10) .
Er1 Er4 0.968(7) .
Er1 Er4 0.968(7) 6_565
Er1 Er12 1.03(6) .
Er1 Er8 1.67(3) 6_565
Er1 Er8 1.67(3) .
Er1 C92 2.00(3) .
Er1 C93 2.46(2) 6_565
Er1 C93 2.46(2) .
Er1 Er13 2.54(5) 6_565
Er1 Er13 2.54(5) .
Er1 Er9 2.69(3) 6_565
Er2 Er3 0.628(7) .
Er2 Er6 1.117(12) .
Er2 Er14 1.16(7) .
Er2 Er5 1.270(8) .
Er2 Er7 1.778(10) .
Er2 Er10 1.85(3) .
Er2 C93 2.05(3) 6_565
Er2 C91 2.12(2) .
Er2 Er13 2.34(6) .
Er2 Er6 2.501(13) 6_565
Er2 Er10 2.56(3) 6_565
Er2 C92 2.73(2) .
Er3 Er5 0.654(7) .
Er3 Er14 0.79(7) .
Er3 Er6 1.705(11) .
Er3 Er13 1.77(6) .
Er3 C93 1.91(3) 6_565
Er3 C91 2.219(18) .
Er3 Er9 2.23(3) .
Er3 Er7 2.289(15) .
Er3 Er10 2.33(3) .
Er3 Er11 2.46(7) .
Er3 C92 2.604(19) .
Er4 Er8 0.72(2) .
Er4 Er12 1.08(3) .
Er4 Er15 1.36(7) .
Er4 Er13 1.66(5) .
Er4 Er4 1.747(15) 6_565
Er4 C92 2.04(3) .
Er4 Er9 2.04(3) .
Er4 C93 2.22(3) 6_565
Er4 Er8 2.36(3) 6_565
Er4 C93 2.63(3) .
Er4 Er14 2.73(6) .
Er5 Er14 0.96(7) .
Er5 Er13 1.26(6) .
Er5 Er9 1.69(3) .
Er5 C93 1.90(3) 6_565
Er5 Er11 2.15(7) .
Er5 Er8 2.17(3) .
Er5 Er6 2.327(11) .
Er5 C91 2.411(16) .
Er5 C92 2.562(16) .
Er6 Er7 0.763(12) .
Er6 Er10 1.26(3) .
Er6 Er6 1.51(2) 6_565
Er6 Er10 1.74(3) 6_565
Er6 Er14 1.97(7) .
Er6 C91 2.02(3) .
Er6 C93 2.34(3) 6_565
Er6 C93 2.69(3) .
Er7 Er10 1.43(4) .
Er7 Er10 1.43(4) 6_565
Er7 C91 1.90(4) .
Er7 Er14 2.37(7) .
Er7 Er14 2.37(7) 6_565
Er7 C93 2.42(4) .
Er8 Er13 0.97(5) .
Er8 Er12 1.51(3) .
Er8 Er9 1.63(4) .
Er8 Er15 1.90(6) .
Er8 C93 2.07(4) 6_565
Er8 C92 2.15(3) .
Er8 Er14 2.17(7) .
Er9 Er11 1.24(7) .
Er9 Er13 1.29(6) .
Er9 C93 1.81(4) 6_565
Er9 C92 2.17(3) .
Er9 Er14 2.34(7) .
Er9 Er15 2.35(5) .
Er9 C91 2.58(3) .
Er10 Er10 0.95(6) 6_565
Er10 C91 1.83(4) .
Er10 C93 2.31(4) 6_565
Er10 C93 2.53(4) .
Er10 C92 2.77(4) .
Er10 Er14 2.80(7) .
Er11 C93 1.82(7) 6_565
Er11 C92 2.21(6) .
Er11 Er13 2.34(9) .
Er11 C91 2.34(6) .
Er11 C93 2.74(7) .
Er11 Er15 2.79(9) .
Er11 Er14 2.87(9) .
Er12 Er15 1.61(10) .
Er12 C92 1.97(6) .
Er12 Er13 2.26(6) 6_565
Er12 Er13 2.26(6) .
Er12 C93 2.29(6) 6_565
Er12 C93 2.29(6) .
Er12 C91 2.69(6) .
Er13 Er14 1.46(8) .
Er13 C93 1.91(6) 6_565
Er13 C92 2.30(5) .
Er14 C93 1.93(6) 6_565
Er14 C91 2.28(6) .
Er14 C92 2.50(5) .
Er15 C92 1.52(8) .
Er15 C93 2.04(7) 6_565
Er15 C93 2.04(7) .
Er15 C91 2.50(8) .
C1 C9 1.390(19) .
C1 C2 1.42(2) .
C1 C5 1.441(19) .
C2 C12 1.41(2) .
C2 C3 1.49(5) .
C3 C4 1.40(4) .
C3 C15 1.67(6) .
C4 C18 1.38(2) .
C4 C5 1.46(2) .
C5 C6 1.41(2) .
C6 C20 1.43(2) .
C6 C7 1.46(2) .
C7 C23 1.40(2) .
C7 C8 1.427(19) .
C8 C26 1.39(2) .
C8 C9 1.40(2) .
C9 C10 1.418(19) .
C10 C27 1.40(2) .
C10 C11 1.403(19) .
C11 C12 1.42(2) .
C11 C30 1.457(19) .
C12 C13 1.49(5) .
C13 C32 1.25(5) .
C13 C14 1.48(6) .
C14 C15 1.26(4) .
C14 C34 1.63(6) .
C15 C16 1.47(4) .
C16 C17 1.24(4) .
C16 C36 1.54(4) .
C17 C18 1.30(4) .
C17 C39 1.58(4) .
C18 C19 1.44(2) .
C19 C20 1.41(2) .
C19 C40 1.44(5) .
C20 C21 1.55(4) .
C21 C22 1.46(6) .
C21 C42 1.53(9) .
C22 C45 1.40(5) .
C22 C23 1.45(4) .
C23 C24 1.39(2) .
C24 C25 1.40(2) .
C24 C46 1.63(4) .
C25 C26 1.41(2) .
C25 C49 1.42(2) .
C26 C27 1.41(2) .
C27 C28 1.41(2) .
C28 C50 1.412(19) .
C28 C29 1.42(2) .
C29 C30 1.42(2) .
C29 C52 1.43(5) .
C30 C31 1.46(4) .
C31 C32 1.46(6) .
C31 C54 1.47(10) .
C32 C33 1.65(5) .
C33 C34 1.32(4) .
C33 C56 1.43(5) .
C34 C35 1.12(4) .
C35 C36 1.36(4) .
C35 C58 1.80(6) .
C36 C37 1.33(3) .
C37 C38 1.44(2) .
C37 C59 1.48(2) .
C38 C39 1.44(4) .
C38 C62 1.45(2) .
C39 C40 1.20(4) .
C40 C41 1.59(4) .
C41 C63 1.08(4) .
C41 C42 1.36(4) .
C42 C43 1.50(6) .
C43 C44 1.32(4) .
C43 C65 1.41(4) .
C44 C45 1.35(4) .
C44 C68 1.46(5) .
C45 C46 1.40(4) .
C46 C47 1.45(4) .
C47 C69 1.22(4) .
C47 C48 1.40(4) .
C48 C49 1.402(19) .
C48 C71 1.41(2) .
C49 C50 1.412(19) .
C50 C51 1.41(2) .
C51 C52 1.37(4) .
C51 C72 1.42(2) .
C52 C53 1.44(4) .
C53 C74 1.33(6) .
C53 C54 1.42(4) .
C54 C55 1.57(7) .
C55 C56 1.19(5) .
C55 C76 1.59(6) .
C56 C57 1.60(6) .
C57 C58 1.29(6) .
C57 C78 1.47(7) .
C58 C59 1.36(4) .
C59 C60 1.45(2) .
C60 C79 1.27(5) .
C60 C61 1.47(2) .
C61 C62 1.50(2) .
C61 C80 1.71(5) .
C62 C63 1.76(5) .
C63 C64 1.52(5) .
C64 C80 1.31(4) .
C64 C65 1.56(4) .
C65 C66 1.32(4) .
C66 C90 1.45(4) .
C66 C67 1.51(4) .
C67 C88 1.36(4) .
C67 C68 1.53(4) .
C68 C69 1.34(4) .
C69 C70 1.41(5) .
C70 C87 1.36(5) .
C70 C71 1.41(4) .
C71 C72 1.41(2) .
C72 C73 1.08(5) .
C73 C86 1.65(5) .
C73 C74 1.65(6) .
C74 C75 1.28(6) .
C75 C85 1.41(2) .
C75 C76 1.42(2) .
C76 C77 1.42(2) .
C77 C78 1.39(6) .
C77 C83 1.43(2) .
C78 C79 1.47(5) .
C79 C82 1.58(6) .
C80 C81 1.37(5) .
C80 C90 1.97(5) .
C81 C82 1.25(5) .
C81 C90 1.48(5) .
C82 C83 1.48(5) .
C83 C84 1.42(2) .
C84 C85 1.43(2) .
C84 C89 1.51(4) .
C85 C86 1.38(5) .
C86 C87 1.28(5) .
C87 C88 1.38(4) .
C88 C89 1.68(5) .
C89 C90 1.51(4) .
C91 C93 0.79(3) .
C91 C93 0.79(3) 6_565
C91 C92 0.98(2) .
C92 C93 0.73(3) .
C92 C93 0.73(3) 6_565
C93 C93 1.15(7) 6_565
Ni1A N2A 1.961(5) 6_565
Ni1A N2A 1.961(5) .
Ni1A N3A 1.976(6) .
Ni1A N1A 1.978(6) .
C1A C1A 1.353(12) 6_565
C1A C2A 1.449(7) .
C1A C4A 1.503(8) .
N2A C6A 1.366(7) .
N2A C11A 1.377(7) .
C2A N1A 1.365(7) .
C2A C3A 1.382(8) .
N3A C13A 1.365(7) .
N3A C13A 1.365(7) 6_565
C3A C6A 1.384(7) .
C3A H3A 0.9500 .
C4A C5A 1.530(10) .
C4A H4AA 0.9900 .
C4A H4AB 0.9900 .
C5A H5AA 0.9800 .
C5A H5AB 0.9800 .
C5A H5AC 0.9800 .
C6A C7A 1.442(8) .
C7A C10A 1.362(8) .
C7A C8A 1.496(8) .
C8A C9A 1.525(10) .
C8A H8AA 0.9900 .
C8A H8AB 0.9900 .
C9A H9AA 0.9800 .
C9A H9AB 0.9800 .
C9A H9AC 0.9800 .
C10A C11A 1.440(8) .
C10A C15A 1.503(8) .
C11A C12A 1.376(8) .
C12A C13A 1.377(8) .
C12A H12A 0.9500 .
C13A C16A 1.453(7) .
C14A C15A 1.529(10) .
C14A H14A 0.9800 .
C14A H14B 0.9800 .
C14A H14C 0.9800 .
C15A H15A 0.9900 .
C15A H15B 0.9900 .
C16A C16A 1.352(13) 6_565
C16A C17A 1.505(8) .
C17A C18A 1.531(10) .
C17A H17A 0.9900 .
C17A H17B 0.9900 .
C18A H18A 0.9800 .
C18A H18B 0.9800 .
C18A H18C 0.9800 .
C1F C2F 1.3900 .
C1F C6F 1.3900 .
C1F H1F 0.9500 .
C2F C3F 1.3900 .
C2F H2F 0.9500 .
C3F C4F 1.3900 .
C3F H3F 0.9500 .
C4F C5F 1.3900 .
C4F H4F 0.9500 .
C5F C6F 1.3900 .
C5F H5F 0.9500 .
C6F H6F 0.9500 .
C1H C2H 1.3900 .
C1H C6H 1.3900 .
C1H H1H 0.9500 .
C2H C3H 1.3900 .
C2H H2H 0.9500 .
C3H C4H 1.3900 .
C3H H3H 0.9500 .
C4H C5H 1.3900 .
C4H H4H 0.9500 .
C5H C6H 1.3900 .
C5H H5H 0.9500 .
C6H H6H 0.9500 .

loop_
_geom_torsion_atom_site_label_1
_geom_torsion_atom_site_label_2
_geom_torsion_atom_site_label_3
_geom_torsion_atom_site_label_4
_geom_torsion
_geom_torsion_site_symmetry_1
_geom_torsion_site_symmetry_4
Er6 Er2 Er3 Er5 -98(6) . .
Er14 Er2 Er3 Er5 -140(6) . .
Er7 Er2 Er3 Er5 -98(6) . .
Er10 Er2 Er3 Er5 -28(6) . .
C93 Er2 Er3 Er5 -60(5) 6_565 .
C91 Er2 Er3 Er5 -62(5) . .
Er13 Er2 Er3 Er5 -89(6) . .
Er6 Er2 Er3 Er5 -91(5) 6_565 .
Er10 Er2 Er3 Er5 -51(6) 6_565 .
C92 Er2 Er3 Er5 -66(5) . .
Er6 Er2 Er3 Er14 42(5) . .
Er5 Er2 Er3 Er14 140(6) . .
Er7 Er2 Er3 Er14 41(4) . .
Er10 Er2 Er3 Er14 112(4) . .
C93 Er2 Er3 Er14 80(4) 6_565 .
C91 Er2 Er3 Er14 77(4) . .
Er13 Er2 Er3 Er14 51(6) . .
Er6 Er2 Er3 Er14 48(4) 6_565 .
Er10 Er2 Er3 Er14 89(4) 6_565 .
C92 Er2 Er3 Er14 74(4) . .
Er14 Er2 Er3 Er6 -42(5) . .
Er5 Er2 Er3 Er6 98(6) . .
Er7 Er2 Er3 Er6 0(3) . .
Er10 Er2 Er3 Er6 70(3) . .
C93 Er2 Er3 Er6 38(3) 6_565 .
C91 Er2 Er3 Er6 35(3) . .
Er13 Er2 Er3 Er6 9(6) . .
Er6 Er2 Er3 Er6 6.5(18) 6_565 .
Er10 Er2 Er3 Er6 47(2) 6_565 .
C92 Er2 Er3 Er6 32(3) . .
Er6 Er2 Er3 Er13 -9(6) . .
Er14 Er2 Er3 Er13 -51(6) . .
Er5 Er2 Er3 Er13 89(6) . .
Er7 Er2 Er3 Er13 -9(5) . .
Er10 Er2 Er3 Er13 61(5) . .
C93 Er2 Er3 Er13 29(4) 6_565 .
C91 Er2 Er3 Er13 27(5) . .
Er6 Er2 Er3 Er13 -2(5) 6_565 .
Er10 Er2 Er3 Er13 38(5) 6_565 .
C92 Er2 Er3 Er13 23(4) . .
Er6 Er2 Er3 C93 -38(3) . 6_565
Er14 Er2 Er3 C93 -80(4) . 6_565
Er5 Er2 Er3 C93 60(5) . 6_565
Er7 Er2 Er3 C93 -38(2) . 6_565
Er10 Er2 Er3 C93 32(2) . 6_565
C91 Er2 Er3 C93 -2.5(17) . 6_565
Er13 Er2 Er3 C93 -29(4) . 6_565
Er6 Er2 Er3 C93 -31.4(18) 6_565 6_565
Er10 Er2 Er3 C93 9(2) 6_565 6_565
C92 Er2 Er3 C93 -5.6(15) . 6_565
Er6 Er2 Er3 C91 -35(3) . .
Er14 Er2 Er3 C91 -77(4) . .
Er5 Er2 Er3 C91 62(5) . .
Er7 Er2 Er3 C91 -36(2) . .
Er10 Er2 Er3 C91 35(2) . .
C93 Er2 Er3 C91 2.5(17) 6_565 .
Er13 Er2 Er3 C91 -27(5) . .
Er6 Er2 Er3 C91 -28.9(15) 6_565 .
Er10 Er2 Er3 C91 11.7(18) 6_565 .
C92 Er2 Er3 C91 -3.1(15) . .
Er6 Er2 Er3 Er9 -68(4) . .
Er14 Er2 Er3 Er9 -110(4) . .
Er5 Er2 Er3 Er9 30(4) . .
Er7 Er2 Er3 Er9 -68(3) . .
Er10 Er2 Er3 Er9 2(3) . .
C93 Er2 Er3 Er9 -29.8(19) 6_565 .
C91 Er2 Er3 Er9 -32(2) . .
Er13 Er2 Er3 Er9 -59(4) . .
Er6 Er2 Er3 Er9 -61(3) 6_565 .
Er10 Er2 Er3 Er9 -21(3) 6_565 .
C92 Er2 Er3 Er9 -35.5(19) . .
Er6 Er2 Er3 Er7 0(3) . .
Er14 Er2 Er3 Er7 -41(4) . .
Er5 Er2 Er3 Er7 98(6) . .
Er10 Er2 Er3 Er7 70(2) . .
C93 Er2 Er3 Er7 38(2) 6_565 .
C91 Er2 Er3 Er7 36(2) . .
Er13 Er2 Er3 Er7 9(5) . .
Er6 Er2 Er3 Er7 6.9(16) 6_565 .
Er10 Er2 Er3 Er7 47.5(19) 6_565 .
C92 Er2 Er3 Er7 33(2) . .
Er6 Er2 Er3 Er10 -70(3) . .
Er14 Er2 Er3 Er10 -112(4) . .
Er5 Er2 Er3 Er10 28(6) . .
Er7 Er2 Er3 Er10 -70(2) . .
C93 Er2 Er3 Er10 -32(2) 6_565 .
C91 Er2 Er3 Er10 -35(2) . .
Er13 Er2 Er3 Er10 -61(5) . .
Er6 Er2 Er3 Er10 -63.5(18) 6_565 .
Er10 Er2 Er3 Er10 -23.0(16) 6_565 .
C92 Er2 Er3 Er10 -38(2) . .
Er6 Er2 Er3 Er11 -83(4) . .
Er14 Er2 Er3 Er11 -125(4) . .
Er5 Er2 Er3 Er11 15(5) . .
Er7 Er2 Er3 Er11 -83(3) . .
Er10 Er2 Er3 Er11 -13(3) . .
C93 Er2 Er3 Er11 -45.0(18) 6_565 .
C91 Er2 Er3 Er11 -48(2) . .
Er13 Er2 Er3 Er11 -74(5) . .
Er6 Er2 Er3 Er11 -76(2) 6_565 .
Er10 Er2 Er3 Er11 -36(3) 6_565 .
C92 Er2 Er3 Er11 -50.6(18) . .
Er6 Er2 Er3 C92 -32(3) . .
Er14 Er2 Er3 C92 -74(4) . .
Er5 Er2 Er3 C92 66(5) . .
Er7 Er2 Er3 C92 -33(2) . .
Er10 Er2 Er3 C92 38(2) . .
C93 Er2 Er3 C92 5.6(15) 6_565 .
C91 Er2 Er3 C92 3.1(15) . .
Er13 Er2 Er3 C92 -23(4) . .
Er6 Er2 Er3 C92 -25.8(17) 6_565 .
Er10 Er2 Er3 C92 15(2) 6_565 .
Er15 Er1 Er4 Er8 -47(8) . .
Er4 Er1 Er4 Er8 60(7) 6_565 .
Er12 Er1 Er4 Er8 71(7) . .
Er8 Er1 Er4 Er8 52(6) 6_565 .
C92 Er1 Er4 Er8 -6(7) . .
C93 Er1 Er4 Er8 -6(7) 6_565 .
C93 Er1 Er4 Er8 4(7) . .
Er13 Er1 Er4 Er8 39(7) 6_565 .
Er13 Er1 Er4 Er8 -6(7) . .
Er9 Er1 Er4 Er8 7(7) 6_565 .
Er15 Er1 Er4 Er12 -118(5) . .
Er4 Er1 Er4 Er12 -12(3) 6_565 .
Er8 Er1 Er4 Er12 -20(3) 6_565 .
Er8 Er1 Er4 Er12 -71(7) . .
C92 Er1 Er4 Er12 -77(3) . .
C93 Er1 Er4 Er12 -77(3) 6_565 .
C93 Er1 Er4 Er12 -67(3) . .
Er13 Er1 Er4 Er12 -32(3) 6_565 .
Er13 Er1 Er4 Er12 -77(5) . .
Er9 Er1 Er4 Er12 -64(3) 6_565 .
Er4 Er1 Er4 Er15 106(4) 6_565 .
Er12 Er1 Er4 Er15 118(5) . .
Er8 Er1 Er4 Er15 98(4) 6_565 .
Er8 Er1 Er4 Er15 47(8) . .
C92 Er1 Er4 Er15 41(4) . .
C93 Er1 Er4 Er15 40(4) 6_565 .
C93 Er1 Er4 Er15 51(4) . .
Er13 Er1 Er4 Er15 86(5) 6_565 .
Er13 Er1 Er4 Er15 41(6) . .
Er9 Er1 Er4 Er15 54(4) 6_565 .
Er15 Er1 Er4 Er13 -41(6) . .
Er4 Er1 Er4 Er13 65(4) 6_565 .
Er12 Er1 Er4 Er13 77(5) . .
Er8 Er1 Er4 Er13 57(4) 6_565 .
Er8 Er1 Er4 Er13 6(7) . .
C92 Er1 Er4 Er13 0(4) . .
C93 Er1 Er4 Er13 0(4) 6_565 .
C93 Er1 Er4 Er13 10(4) . .
Er13 Er1 Er4 Er13 45(3) 6_565 .
Er9 Er1 Er4 Er13 13(4) 6_565 .
Er15 Er1 Er4 Er4 -106(4) . 6_565
Er12 Er1 Er4 Er4 12(3) . 6_565
Er8 Er1 Er4 Er4 -8.2(10) 6_565 6_565
Er8 Er1 Er4 Er4 -60(7) . 6_565
C92 Er1 Er4 Er4 -65.5(12) . 6_565
C93 Er1 Er4 Er4 -65.8(11) 6_565 6_565
C93 Er1 Er4 Er4 -55.2(9) . 6_565
Er13 Er1 Er4 Er4 -20.2(14) 6_565 6_565
Er13 Er1 Er4 Er4 -65(4) . 6_565
Er9 Er1 Er4 Er4 -52.3(9) 6_565 6_565
Er15 Er1 Er4 C92 -41(4) . .
Er4 Er1 Er4 C92 65.5(12) 6_565 .
Er12 Er1 Er4 C92 77(3) . .
Er8 Er1 Er4 C92 57.3(14) 6_565 .
Er8 Er1 Er4 C92 6(7) . .
C93 Er1 Er4 C92 -0.3(14) 6_565 .
C93 Er1 Er4 C92 10.3(14) . .
Er13 Er1 Er4 C92 45.3(17) 6_565 .
Er13 Er1 Er4 C92 0(4) . .
Er9 Er1 Er4 C92 13.2(13) 6_565 .
Er15 Er1 Er4 Er9 2(4) . .
Er4 Er1 Er4 Er9 108.7(12) 6_565 .
Er12 Er1 Er4 Er9 120(3) . .
Er8 Er1 Er4 Er9 100.6(14) 6_565 .
Er8 Er1 Er4 Er9 49(7) . .
C92 Er1 Er4 Er9 43.2(14) . .
C93 Er1 Er4 Er9 42.9(13) 6_565 .
C93 Er1 Er4 Er9 53.5(12) . .
Er13 Er1 Er4 Er9 88.5(16) 6_565 .
Er13 Er1 Er4 Er9 43(4) . .
Er9 Er1 Er4 Er9 56.5(11) 6_565 .
Er15 Er1 Er4 C93 -40(4) . 6_565
Er4 Er1 Er4 C93 65.8(11) 6_565 6_565
Er12 Er1 Er4 C93 77(3) . 6_565
Er8 Er1 Er4 C93 57.6(13) 6_565 6_565
Er8 Er1 Er4 C93 6(7) . 6_565
C92 Er1 Er4 C93 0.3(14) . 6_565
C93 Er1 Er4 C93 10.6(7) . 6_565
Er13 Er1 Er4 C93 45.6(16) 6_565 6_565
Er13 Er1 Er4 C93 0(4) . 6_565
Er9 Er1 Er4 C93 13.5(13) 6_565 6_565
Er15 Er1 Er4 Er8 -98(4) . 6_565
Er4 Er1 Er4 Er8 8.2(10) 6_565 6_565
Er12 Er1 Er4 Er8 20(3) . 6_565
Er8 Er1 Er4 Er8 -52(6) . 6_565
C92 Er1 Er4 Er8 -57.3(14) . 6_565
C93 Er1 Er4 Er8 -57.6(13) 6_565 6_565
C93 Er1 Er4 Er8 -47.1(12) . 6_565
Er13 Er1 Er4 Er8 -12.0(16) 6_565 6_565
Er13 Er1 Er4 Er8 -57(4) . 6_565
Er9 Er1 Er4 Er8 -44.1(12) 6_565 6_565
Er15 Er1 Er4 C93 -51(4) . .
Er4 Er1 Er4 C93 55.2(10) 6_565 .
Er12 Er1 Er4 C93 67(3) . .
Er8 Er1 Er4 C93 47.1(12) 6_565 .
Er8 Er1 Er4 C93 -4(7) . .
C92 Er1 Er4 C93 -10.3(14) . .
C93 Er1 Er4 C93 -10.6(7) 6_565 .
Er13 Er1 Er4 C93 35.0(15) 6_565 .
Er13 Er1 Er4 C93 -10(4) . .
Er9 Er1 Er4 C93 3.0(11) 6_565 .
Er15 Er1 Er4 Er14 -69(5) . .
Er4 Er1 Er4 Er14 37(2) 6_565 .
Er12 Er1 Er4 Er14 49(4) . .
Er8 Er1 Er4 Er14 29(2) 6_565 .
Er8 Er1 Er4 Er14 -22(7) . .
C92 Er1 Er4 Er14 -28(2) . .
C93 Er1 Er4 Er14 -28(2) 6_565 .
C93 Er1 Er4 Er14 -18(2) . .
Er13 Er1 Er4 Er14 17(2) 6_565 .
Er13 Er1 Er4 Er14 -28(4) . .
Er9 Er1 Er4 Er14 -15(2) 6_565 .
Er2 Er3 Er5 Er14 142(6) . .
Er6 Er3 Er5 Er14 91(5) . .
Er13 Er3 Er5 Er14 26(5) . .
C93 Er3 Er5 Er14 80(4) 6_565 .
C91 Er3 Er5 Er14 83(4) . .
Er9 Er3 Er5 Er14 99(4) . .
Er7 Er3 Er5 Er14 70(4) . .
Er10 Er3 Er5 Er14 122(4) . .
Er11 Er3 Er5 Er14 125(4) . .
C92 Er3 Er5 Er14 75(4) . .
Er2 Er3 Er5 Er13 116(6) . .
Er14 Er3 Er5 Er13 -26(5) . .
Er6 Er3 Er5 Er13 65(5) . .
C93 Er3 Er5 Er13 55(3) 6_565 .
C91 Er3 Er5 Er13 57(3) . .
Er9 Er3 Er5 Er13 73(4) . .
Er7 Er3 Er5 Er13 44(4) . .
Er10 Er3 Er5 Er13 96(4) . .
Er11 Er3 Er5 Er13 99(4) . .
C92 Er3 Er5 Er13 49(3) . .
Er14 Er3 Er5 Er2 -142(6) . .
Er6 Er3 Er5 Er2 -51(4) . .
Er13 Er3 Er5 Er2 -116(6) . .
C93 Er3 Er5 Er2 -62(5) 6_565 .
C91 Er3 Er5 Er2 -59(5) . .
Er9 Er3 Er5 Er2 -43(6) . .
Er7 Er3 Er5 Er2 -72(5) . .
Er10 Er3 Er5 Er2 -20(4) . .
Er11 Er3 Er5 Er2 -17(6) . .
C92 Er3 Er5 Er2 -68(5) . .
Er2 Er3 Er5 Er9 43(6) . .
Er14 Er3 Er5 Er9 -99(4) . .
Er6 Er3 Er5 Er9 -8(5) . .
Er13 Er3 Er5 Er9 -73(4) . .
C93 Er3 Er5 Er9 -18(3) 6_565 .
C91 Er3 Er5 Er9 -16(3) . .
Er7 Er3 Er5 Er9 -29(4) . .
Er10 Er3 Er5 Er9 23(3) . .
Er11 Er3 Er5 Er9 26(3) . .
C92 Er3 Er5 Er9 -24(2) . .
Er2 Er3 Er5 C93 62(5) . 6_565
Er14 Er3 Er5 C93 -80(4) . 6_565
Er6 Er3 Er5 C93 10(4) . 6_565
Er13 Er3 Er5 C93 -55(3) . 6_565
C91 Er3 Er5 C93 2.5(16) . 6_565
Er9 Er3 Er5 C93 18(3) . 6_565
Er7 Er3 Er5 C93 -10(3) . 6_565
Er10 Er3 Er5 C93 41.4(17) . 6_565
Er11 Er3 Er5 C93 44(2) . 6_565
C92 Er3 Er5 C93 -5.8(15) . 6_565
Er2 Er3 Er5 Er11 17(6) . .
Er14 Er3 Er5 Er11 -125(4) . .
Er6 Er3 Er5 Er11 -34(4) . .
Er13 Er3 Er5 Er11 -99(4) . .
C93 Er3 Er5 Er11 -44(2) 6_565 .
C91 Er3 Er5 Er11 -42(2) . .
Er9 Er3 Er5 Er11 -26(3) . .
Er7 Er3 Er5 Er11 -55(3) . .
Er10 Er3 Er5 Er11 -3(3) . .
C92 Er3 Er5 Er11 -50(2) . .
Er2 Er3 Er5 Er8 107(5) . .
Er14 Er3 Er5 Er8 -35(4) . .
Er6 Er3 Er5 Er8 56(4) . .
Er13 Er3 Er5 Er8 -9(3) . .
C93 Er3 Er5 Er8 45.2(14) 6_565 .
C91 Er3 Er5 Er8 47.7(17) . .
Er9 Er3 Er5 Er8 64(2) . .
Er7 Er3 Er5 Er8 35(3) . .
Er10 Er3 Er5 Er8 87(2) . .
Er11 Er3 Er5 Er8 90(2) . .
C92 Er3 Er5 Er8 39.4(14) . .
Er2 Er3 Er5 Er6 51(4) . .
Er14 Er3 Er5 Er6 -91(5) . .
Er13 Er3 Er5 Er6 -65(5) . .
C93 Er3 Er5 Er6 -10(4) 6_565 .
C91 Er3 Er5 Er6 -8(3) . .
Er9 Er3 Er5 Er6 8(5) . .
Er7 Er3 Er5 Er6 -21(2) . .
Er10 Er3 Er5 Er6 31(3) . .
Er11 Er3 Er5 Er6 34(4) . .
C92 Er3 Er5 Er6 -16(4) . .
Er2 Er3 Er5 C91 59(5) . .
Er14 Er3 Er5 C91 -83(4) . .
Er6 Er3 Er5 C91 8(3) . .
Er13 Er3 Er5 C91 -57(3) . .
C93 Er3 Er5 C91 -2.5(16) 6_565 .
Er9 Er3 Er5 C91 16(3) . .
Er7 Er3 Er5 C91 -13(2) . .
Er10 Er3 Er5 C91 38.9(16) . .
Er11 Er3 Er5 C91 42(2) . .
C92 Er3 Er5 C91 -8.3(15) . .
Er2 Er3 Er5 C92 68(5) . .
Er14 Er3 Er5 C92 -75(4) . .
Er6 Er3 Er5 C92 16(4) . .
Er13 Er3 Er5 C92 -49(3) . .
C93 Er3 Er5 C92 5.8(15) 6_565 .
C91 Er3 Er5 C92 8.3(15) . .
Er9 Er3 Er5 C92 24(2) . .
Er7 Er3 Er5 C92 -5(3) . .
Er10 Er3 Er5 C92 47.2(17) . .
Er11 Er3 Er5 C92 50(2) . .
Er2 Er3 Er5 Er4 99(5) . .
Er14 Er3 Er5 Er4 -43(4) . .
Er6 Er3 Er5 Er4 48(4) . .
Er13 Er3 Er5 Er4 -17(3) . .
C93 Er3 Er5 Er4 37.4(12) 6_565 .
C91 Er3 Er5 Er4 39.9(14) . .
Er9 Er3 Er5 Er4 56(2) . .
Er7 Er3 Er5 Er4 27(3) . .
Er10 Er3 Er5 Er4 78.8(18) . .
Er11 Er3 Er5 Er4 82(2) . .
C92 Er3 Er5 Er4 31.6(11) . .
Er6 Er2 Er5 Er3 99(6) . .
Er14 Er2 Er5 Er3 35(6) . .
Er7 Er2 Er5 Er3 91(5) . .
Er10 Er2 Er5 Er3 155(5) . .
C93 Er2 Er5 Er3 117(5) 6_565 .
C91 Er2 Er5 Er3 117(5) . .
Er13 Er2 Er5 Er3 71(6) . .
Er6 Er2 Er5 Er3 96(5) 6_565 .
Er10 Er2 Er5 Er3 134(5) 6_565 .
C92 Er2 Er5 Er3 112(5) . .
Er3 Er2 Er5 Er14 -35(6) . .
Er6 Er2 Er5 Er14 64(4) . .
Er7 Er2 Er5 Er14 56(4) . .
Er10 Er2 Er5 Er14 120(4) . .
C93 Er2 Er5 Er14 82(3) 6_565 .
C91 Er2 Er5 Er14 82(3) . .
Er13 Er2 Er5 Er14 36(5) . .
Er6 Er2 Er5 Er14 62(3) 6_565 .
Er10 Er2 Er5 Er14 100(3) 6_565 .
C92 Er2 Er5 Er14 77(3) . .
Er3 Er2 Er5 Er13 -71(6) . .
Er6 Er2 Er5 Er13 29(4) . .
Er14 Er2 Er5 Er13 -36(5) . .
Er7 Er2 Er5 Er13 21(4) . .
Er10 Er2 Er5 Er13 85(4) . .
C93 Er2 Er5 Er13 46(4) 6_565 .
C91 Er2 Er5 Er13 47(4) . .
Er6 Er2 Er5 Er13 26(4) 6_565 .
Er10 Er2 Er5 Er13 64(4) 6_565 .
C92 Er2 Er5 Er13 41(3) . .
Er3 Er2 Er5 Er9 -142(5) . .
Er6 Er2 Er5 Er9 -43(3) . .
Er14 Er2 Er5 Er9 -107(4) . .
Er7 Er2 Er5 Er9 -51(3) . .
Er10 Er2 Er5 Er9 13(3) . .
C93 Er2 Er5 Er9 -25(2) 6_565 .
C91 Er2 Er5 Er9 -25(2) . .
Er13 Er2 Er5 Er9 -72(4) . .
Er6 Er2 Er5 Er9 -46(2) 6_565 .
Er10 Er2 Er5 Er9 -8(2) 6_565 .
C92 Er2 Er5 Er9 -30(2) . .
Er3 Er2 Er5 C93 -117(5) . 6_565
Er6 Er2 Er5 C93 -18(2) . 6_565
Er14 Er2 Er5 C93 -82(3) . 6_565
Er7 Er2 Er5 C93 -26(2) . 6_565
Er10 Er2 Er5 C93 38.4(18) . 6_565
C91 Er2 Er5 C93 0.4(17) . 6_565
Er13 Er2 Er5 C93 -46(4) . 6_565
Er6 Er2 Er5 C93 -20.5(13) 6_565 6_565
Er10 Er2 Er5 C93 17.5(16) 6_565 6_565
C92 Er2 Er5 C93 -5.2(15) . 6_565
Er3 Er2 Er5 Er11 -163(5) . .
Er6 Er2 Er5 Er11 -64(3) . .
Er14 Er2 Er5 Er11 -128(4) . .
Er7 Er2 Er5 Er11 -72(3) . .
Er10 Er2 Er5 Er11 -8(2) . .
C93 Er2 Er5 Er11 -46(2) 6_565 .
C91 Er2 Er5 Er11 -46(2) . .
Er13 Er2 Er5 Er11 -93(4) . .
Er6 Er2 Er5 Er11 -67(2) 6_565 .
Er10 Er2 Er5 Er11 -29(2) 6_565 .
C92 Er2 Er5 Er11 -52(2) . .
Er3 Er2 Er5 Er8 -78(5) . .
Er6 Er2 Er5 Er8 21(3) . .
Er14 Er2 Er5 Er8 -43(3) . .
Er7 Er2 Er5 Er8 13(2) . .
Er10 Er2 Er5 Er8 77.0(18) . .
C93 Er2 Er5 Er8 38.6(14) 6_565 .
C91 Er2 Er5 Er8 39.0(15) . .
Er13 Er2 Er5 Er8 -8(3) . .
Er6 Er2 Er5 Er8 18.1(16) 6_565 .
Er10 Er2 Er5 Er8 56.1(17) 6_565 .
C92 Er2 Er5 Er8 33.4(13) . .
Er3 Er2 Er5 Er6 -99(6) . .
Er14 Er2 Er5 Er6 -64(4) . .
Er7 Er2 Er5 Er6 -8(2) . .
Er10 Er2 Er5 Er6 56(2) . .
C93 Er2 Er5 Er6 18(2) 6_565 .
C91 Er2 Er5 Er6 18(2) . .
Er13 Er2 Er5 Er6 -29(4) . .
Er6 Er2 Er5 Er6 -2.6(14) 6_565 .
Er10 Er2 Er5 Er6 35.4(19) 6_565 .
C92 Er2 Er5 Er6 13(2) . .
Er3 Er2 Er5 C91 -117(5) . .
Er6 Er2 Er5 C91 -18(2) . .
Er14 Er2 Er5 C91 -82(3) . .
Er7 Er2 Er5 C91 -26(2) . .
Er10 Er2 Er5 C91 38.0(17) . .
C93 Er2 Er5 C91 -0.4(17) 6_565 .
Er13 Er2 Er5 C91 -47(4) . .
Er6 Er2 Er5 C91 -20.9(13) 6_565 .
Er10 Er2 Er5 C91 17.1(15) 6_565 .
C92 Er2 Er5 C91 -5.6(15) . .
Er3 Er2 Er5 C92 -112(5) . .
Er6 Er2 Er5 C92 -13(2) . .
Er14 Er2 Er5 C92 -77(3) . .
Er7 Er2 Er5 C92 -20.7(19) . .
Er10 Er2 Er5 C92 43.6(17) . .
C93 Er2 Er5 C92 5.2(15) 6_565 .
C91 Er2 Er5 C92 5.6(15) . .
Er13 Er2 Er5 C92 -41(3) . .
Er6 Er2 Er5 C92 -15.3(13) 6_565 .
Er10 Er2 Er5 C92 22.7(15) 6_565 .
Er3 Er2 Er5 Er4 -85(5) . .
Er6 Er2 Er5 Er4 14(3) . .
Er14 Er2 Er5 Er4 -50(3) . .
Er7 Er2 Er5 Er4 6(2) . .
Er10 Er2 Er5 Er4 70.2(16) . .
C93 Er2 Er5 Er4 31.8(11) 6_565 .
C91 Er2 Er5 Er4 32.2(13) . .
Er13 Er2 Er5 Er4 -15(3) . .
Er6 Er2 Er5 Er4 11.3(13) 6_565 .
Er10 Er2 Er5 Er4 49.3(15) 6_565 .
C92 Er2 Er5 Er4 26.6(10) . .
Er3 Er2 Er6 Er7 -1(6) . .
Er14 Er2 Er6 Er7 28(6) . .
Er5 Er2 Er6 Er7 -20(6) . .
Er10 Er2 Er6 Er7 -99(5) . .
C93 Er2 Er6 Er7 -36(5) 6_565 .
C91 Er2 Er6 Er7 -39(4) . .
Er13 Er2 Er6 Er7 -5(5) . .
Er6 Er2 Er6 Er7 -15(4) 6_565 .
Er10 Er2 Er6 Er7 -76(5) 6_565 .
C92 Er2 Er6 Er7 -32(5) . .
Er3 Er2 Er6 Er10 98(3) . .
Er14 Er2 Er6 Er10 127(3) . .
Er5 Er2 Er6 Er10 79(3) . .
Er7 Er2 Er6 Er10 99(5) . .
C93 Er2 Er6 Er10 62.7(16) 6_565 .
C91 Er2 Er6 Er10 59.3(17) . .
Er13 Er2 Er6 Er10 93(2) . .
Er6 Er2 Er6 Er10 84.2(14) 6_565 .
Er10 Er2 Er6 Er10 22.9(16) 6_565 .
C92 Er2 Er6 Er10 67.0(16) . .
Er3 Er2 Er6 Er6 13(4) . 6_565
Er14 Er2 Er6 Er6 43(3) . 6_565
Er5 Er2 Er6 Er6 -5(3) . 6_565
Er7 Er2 Er6 Er6 15(4) . 6_565
Er10 Er2 Er6 Er6 -84.2(14) . 6_565
C93 Er2 Er6 Er6 -21.5(12) 6_565 6_565
C91 Er2 Er6 Er6 -24.9(13) . 6_565
Er13 Er2 Er6 Er6 9(2) . 6_565
Er10 Er2 Er6 Er6 -61.3(14) 6_565 6_565
C92 Er2 Er6 Er6 -17.2(11) . 6_565
Er14 Er2 Er6 Er3 29(4) . .
Er5 Er2 Er6 Er3 -19(2) . .
Er7 Er2 Er6 Er3 1(6) . .
Er10 Er2 Er6 Er3 -98(3) . .
C93 Er2 Er6 Er3 -35(3) 6_565 .
C91 Er2 Er6 Er3 -38(3) . .
Er13 Er2 Er6 Er3 -4(3) . .
Er6 Er2 Er6 Er3 -13(4) 6_565 .
Er10 Er2 Er6 Er3 -75(4) 6_565 .
C92 Er2 Er6 Er3 -31(3) . .
Er3 Er2 Er6 Er10 75(4) . 6_565
Er14 Er2 Er6 Er10 104(3) . 6_565
Er5 Er2 Er6 Er10 56(3) . 6_565
Er7 Er2 Er6 Er10 76(5) . 6_565
Er10 Er2 Er6 Er10 -22.9(16) . 6_565
C93 Er2 Er6 Er10 39.8(17) 6_565 6_565
C91 Er2 Er6 Er10 36.4(18) . 6_565
Er13 Er2 Er6 Er10 70(2) . 6_565
Er6 Er2 Er6 Er10 61.3(14) 6_565 6_565
C92 Er2 Er6 Er10 44.1(16) . 6_565
Er3 Er2 Er6 Er14 -29(4) . .
Er5 Er2 Er6 Er14 -48(3) . .
Er7 Er2 Er6 Er14 -28(6) . .
Er10 Er2 Er6 Er14 -127(3) . .
C93 Er2 Er6 Er14 -64(3) 6_565 .
C91 Er2 Er6 Er14 -68(3) . .
Er13 Er2 Er6 Er14 -34(3) . .
Er6 Er2 Er6 Er14 -43(3) 6_565 .
Er10 Er2 Er6 Er14 -104(3) 6_565 .
C92 Er2 Er6 Er14 -60(3) . .
Er3 Er2 Er6 C91 38(3) . .
Er14 Er2 Er6 C91 68(3) . .
Er5 Er2 Er6 C91 20(2) . .
Er7 Er2 Er6 C91 39(4) . .
Er10 Er2 Er6 C91 -59.3(17) . .
C93 Er2 Er6 C91 3.4(17) 6_565 .
Er13 Er2 Er6 C91 34(2) . .
Er6 Er2 Er6 C91 24.9(13) 6_565 .
Er10 Er2 Er6 C91 -36.4(18) 6_565 .
C92 Er2 Er6 C91 7.7(15) . .
Er3 Er2 Er6 Er5 19(2) . .
Er14 Er2 Er6 Er5 48(3) . .
Er7 Er2 Er6 Er5 20(6) . .
Er10 Er2 Er6 Er5 -79(3) . .
C93 Er2 Er6 Er5 -16(2) 6_565 .
C91 Er2 Er6 Er5 -20(2) . .
Er13 Er2 Er6 Er5 14(2) . .
Er6 Er2 Er6 Er5 5(3) 6_565 .
Er10 Er2 Er6 Er5 -56(3) 6_565 .
C92 Er2 Er6 Er5 -12(2) . .
Er3 Er2 Er6 C93 35(3) . 6_565
Er14 Er2 Er6 C93 64(3) . 6_565
Er5 Er2 Er6 C93 16(2) . 6_565
Er7 Er2 Er6 C93 36(5) . 6_565
Er10 Er2 Er6 C93 -62.7(16) . 6_565
C91 Er2 Er6 C93 -3.4(17) . 6_565
Er13 Er2 Er6 C93 31(2) . 6_565
Er6 Er2 Er6 C93 21.5(12) 6_565 6_565
Er10 Er2 Er6 C93 -39.8(17) 6_565 6_565
C92 Er2 Er6 C93 4.3(14) . 6_565
Er3 Er2 Er6 Er2 13(4) . 6_565
Er14 Er2 Er6 Er2 43(3) . 6_565
Er5 Er2 Er6 Er2 -5(3) . 6_565
Er7 Er2 Er6 Er2 15(4) . 6_565
Er10 Er2 Er6 Er2 -84.2(14) . 6_565
C93 Er2 Er6 Er2 -21.5(12) 6_565 6_565
C91 Er2 Er6 Er2 -24.9(13) . 6_565
Er13 Er2 Er6 Er2 9(2) . 6_565
Er6 Er2 Er6 Er2 -0.003(6) 6_565 6_565
Er10 Er2 Er6 Er2 -61.3(14) 6_565 6_565
C92 Er2 Er6 Er2 -17.2(11) . 6_565
Er3 Er2 Er6 C93 30(3) . .
Er14 Er2 Er6 C93 59(3) . .
Er5 Er2 Er6 C93 11(2) . .
Er7 Er2 Er6 C93 31(4) . .
Er10 Er2 Er6 C93 -67.9(15) . .
C93 Er2 Er6 C93 -5.2(4) 6_565 .
C91 Er2 Er6 C93 -8.7(15) . .
Er13 Er2 Er6 C93 25(2) . .
Er6 Er2 Er6 C93 16.3(9) 6_565 .
Er10 Er2 Er6 C93 -45.0(15) 6_565 .
C92 Er2 Er6 C93 -0.9(12) . .
Er2 Er3 Er6 Er7 179(100) . .
Er5 Er3 Er6 Er7 -50(5) . .
Er14 Er3 Er6 Er7 38(5) . .
Er13 Er3 Er6 Er7 -7(4) . .
C93 Er3 Er6 Er7 -39(4) 6_565 .
C91 Er3 Er6 Er7 -41(4) . .
Er9 Er3 Er6 Er7 -55(4) . .
Er10 Er3 Er6 Er7 -97(4) . .
Er11 Er3 Er6 Er7 -78(4) . .
C92 Er3 Er6 Er7 -34(4) . .
Er5 Er3 Er6 Er2 131(5) . .
Er14 Er3 Er6 Er2 -141(5) . .
Er13 Er3 Er6 Er2 174(4) . .
C93 Er3 Er6 Er2 142(3) 6_565 .
C91 Er3 Er6 Er2 140(3) . .
Er9 Er3 Er6 Er2 126(4) . .
Er7 Er3 Er6 Er2 -179(100) . .
Er10 Er3 Er6 Er2 84(4) . .
Er11 Er3 Er6 Er2 103(4) . .
C92 Er3 Er6 Er2 147(3) . .
Er2 Er3 Er6 Er10 -84(4) . .
Er5 Er3 Er6 Er10 47(4) . .
Er14 Er3 Er6 Er10 135(4) . .
Er13 Er3 Er6 Er10 90(3) . .
C93 Er3 Er6 Er10 57.2(17) 6_565 .
C91 Er3 Er6 Er10 55.9(18) . .
Er9 Er3 Er6 Er10 41.7(19) . .
Er7 Er3 Er6 Er10 97(4) . .
Er11 Er3 Er6 Er10 18(2) . .
C92 Er3 Er6 Er10 63.0(16) . .
Er2 Er3 Er6 Er6 -169(3) . 6_565
Er5 Er3 Er6 Er6 -38(4) . 6_565
Er14 Er3 Er6 Er6 50(4) . 6_565
Er13 Er3 Er6 Er6 5(3) . 6_565
C93 Er3 Er6 Er6 -27.3(11) 6_565 6_565
C91 Er3 Er6 Er6 -28.7(12) . 6_565
Er9 Er3 Er6 Er6 -42.8(14) . 6_565
Er7 Er3 Er6 Er6 12(3) . 6_565
Er10 Er3 Er6 Er6 -84.6(14) . 6_565
Er11 Er3 Er6 Er6 -66.3(17) . 6_565
C92 Er3 Er6 Er6 -21.6(10) . 6_565
Er2 Er3 Er6 Er10 -111(3) . 6_565
Er5 Er3 Er6 Er10 20(4) . 6_565
Er14 Er3 Er6 Er10 108(4) . 6_565
Er13 Er3 Er6 Er10 63(3) . 6_565
C93 Er3 Er6 Er10 30.2(16) 6_565 6_565
C91 Er3 Er6 Er10 28.9(17) . 6_565
Er9 Er3 Er6 Er10 14.7(19) . 6_565
Er7 Er3 Er6 Er10 70(4) . 6_565
Er10 Er3 Er6 Er10 -27.0(18) . 6_565
Er11 Er3 Er6 Er10 -9(2) . 6_565
C92 Er3 Er6 Er10 36.0(16) . 6_565
Er2 Er3 Er6 Er14 141(5) . .
Er5 Er3 Er6 Er14 -88(5) . .
Er13 Er3 Er6 Er14 -45(4) . .
C93 Er3 Er6 Er14 -78(4) 6_565 .
C91 Er3 Er6 Er14 -79(4) . .
Er9 Er3 Er6 Er14 -93(4) . .
Er7 Er3 Er6 Er14 -38(5) . .
Er10 Er3 Er6 Er14 -135(4) . .
Er11 Er3 Er6 Er14 -117(4) . .
C92 Er3 Er6 Er14 -72(4) . .
Er2 Er3 Er6 C91 -140(3) . .
Er5 Er3 Er6 C91 -9(4) . .
Er14 Er3 Er6 C91 79(4) . .
Er13 Er3 Er6 C91 34(3) . .
C93 Er3 Er6 C91 1.3(17) 6_565 .
Er9 Er3 Er6 C91 -14.2(17) . .
Er7 Er3 Er6 C91 41(4) . .
Er10 Er3 Er6 C91 -55.9(18) . .
Er11 Er3 Er6 C91 -38(2) . .
C92 Er3 Er6 C91 7.1(16) . .
Er2 Er3 Er6 Er5 -131(5) . .
Er14 Er3 Er6 Er5 88(5) . .
Er13 Er3 Er6 Er5 43(4) . .
C93 Er3 Er6 Er5 10(4) 6_565 .
C91 Er3 Er6 Er5 9(4) . .
Er9 Er3 Er6 Er5 -5(3) . .
Er7 Er3 Er6 Er5 50(5) . .
Er10 Er3 Er6 Er5 -47(4) . .
Er11 Er3 Er6 Er5 -29(4) . .
C92 Er3 Er6 Er5 16(4) . .
Er2 Er3 Er6 C93 -142(3) . 6_565
Er5 Er3 Er6 C93 -10(4) . 6_565
Er14 Er3 Er6 C93 78(4) . 6_565
Er13 Er3 Er6 C93 32(3) . 6_565
C91 Er3 Er6 C93 -1.3(17) . 6_565
Er9 Er3 Er6 C93 -15.5(15) . 6_565
Er7 Er3 Er6 C93 39(4) . 6_565
Er10 Er3 Er6 C93 -57.2(17) . 6_565
Er11 Er3 Er6 C93 -38.9(18) . 6_565
C92 Er3 Er6 C93 5.8(15) . 6_565
Er2 Er3 Er6 Er2 -168(3) . 6_565
Er5 Er3 Er6 Er2 -37(4) . 6_565
Er14 Er3 Er6 Er2 51(4) . 6_565
Er13 Er3 Er6 Er2 6(3) . 6_565
C93 Er3 Er6 Er2 -26.4(11) 6_565 6_565
C91 Er3 Er6 Er2 -27.8(12) . 6_565
Er9 Er3 Er6 Er2 -41.9(13) . 6_565
Er7 Er3 Er6 Er2 13(3) . 6_565
Er10 Er3 Er6 Er2 -83.7(14) . 6_565
Er11 Er3 Er6 Er2 -65.4(17) . 6_565
C92 Er3 Er6 Er2 -20.6(9) . 6_565
Er2 Er3 Er6 C93 -150(3) . .
Er5 Er3 Er6 C93 -18(4) . .
Er14 Er3 Er6 C93 70(4) . .
Er13 Er3 Er6 C93 24(3) . .
C93 Er3 Er6 C93 -8.1(6) 6_565 .
C91 Er3 Er6 C93 -9.4(15) . .
Er9 Er3 Er6 C93 -23.6(14) . .
Er7 Er3 Er6 C93 31(4) . .
Er10 Er3 Er6 C93 -65.3(15) . .
Er11 Er3 Er6 C93 -47.0(17) . .
C92 Er3 Er6 C93 -2.3(13) . .
Er2 Er6 Er7 Er6 115(13) . 6_565
Er10 Er6 Er7 Er6 11(14) . 6_565
Er3 Er6 Er7 Er6 115(13) . 6_565
Er10 Er6 Er7 Er6 10(13) 6_565 6_565
Er14 Er6 Er7 Er6 131(13) . 6_565
C91 Er6 Er7 Er6 74(14) . 6_565
Er5 Er6 Er7 Er6 110(13) . 6_565
C93 Er6 Er7 Er6 84(14) 6_565 6_565
Er2 Er6 Er7 Er6 69(14) 6_565 6_565
C93 Er6 Er7 Er6 80(14) . 6_565
Er2 Er6 Er7 Er10 104(4) . .
Er6 Er6 Er7 Er10 -11(14) 6_565 .
Er3 Er6 Er7 Er10 104(3) . .
Er10 Er6 Er7 Er10 -1.2(15) 6_565 .
Er14 Er6 Er7 Er10 119(3) . .
C91 Er6 Er7 Er10 62.5(19) . .
Er5 Er6 Er7 Er10 98(3) . .
C93 Er6 Er7 Er10 73.0(14) 6_565 .
Er2 Er6 Er7 Er10 58(8) 6_565 .
C93 Er6 Er7 Er10 68.6(19) . .
Er2 Er6 Er7 Er10 105(4) . 6_565
Er10 Er6 Er7 Er10 1.2(15) . 6_565
Er6 Er6 Er7 Er10 -10(13) 6_565 6_565
Er3 Er6 Er7 Er10 105(3) . 6_565
Er14 Er6 Er7 Er10 121(3) . 6_565
C91 Er6 Er7 Er10 64(2) . 6_565
Er5 Er6 Er7 Er10 99(3) . 6_565
C93 Er6 Er7 Er10 74.3(19) 6_565 6_565
Er2 Er6 Er7 Er10 59(8) 6_565 6_565
C93 Er6 Er7 Er10 70(2) . 6_565
Er2 Er6 Er7 Er2 46(11) . 6_565
Er10 Er6 Er7 Er2 -58(8) . 6_565
Er6 Er6 Er7 Er2 -69(14) 6_565 6_565
Er3 Er6 Er7 Er2 46(10) . 6_565
Er10 Er6 Er7 Er2 -59(8) 6_565 6_565
Er14 Er6 Er7 Er2 61(9) . 6_565
C91 Er6 Er7 Er2 4(8) . 6_565
Er5 Er6 Er7 Er2 40(10) . 6_565
C93 Er6 Er7 Er2 15(8) 6_565 6_565
C93 Er6 Er7 Er2 11(7) . 6_565
Er10 Er6 Er7 Er2 -104(4) . .
Er6 Er6 Er7 Er2 -115(13) 6_565 .
Er3 Er6 Er7 Er2 -0.2(14) . .
Er10 Er6 Er7 Er2 -105(4) 6_565 .
Er14 Er6 Er7 Er2 15(3) . .
C91 Er6 Er7 Er2 -42(4) . .
Er5 Er6 Er7 Er2 -5.9(17) . .
C93 Er6 Er7 Er2 -31(4) 6_565 .
Er2 Er6 Er7 Er2 -46(11) 6_565 .
C93 Er6 Er7 Er2 -35(5) . .
Er2 Er6 Er7 C91 42(4) . .
Er10 Er6 Er7 C91 -62.5(19) . .
Er6 Er6 Er7 C91 -74(14) 6_565 .
Er3 Er6 Er7 C91 41(3) . .
Er10 Er6 Er7 C91 -64(2) 6_565 .
Er14 Er6 Er7 C91 57(3) . .
Er5 Er6 Er7 C91 36(3) . .
C93 Er6 Er7 C91 10.6(17) 6_565 .
Er2 Er6 Er7 C91 -4(8) 6_565 .
C93 Er6 Er7 C91 6.1(16) . .
Er2 Er6 Er7 Er3 0.2(14) . .
Er10 Er6 Er7 Er3 -104(3) . .
Er6 Er6 Er7 Er3 -115(13) 6_565 .
Er10 Er6 Er7 Er3 -105(3) 6_565 .
Er14 Er6 Er7 Er3 16(2) . .
C91 Er6 Er7 Er3 -41(3) . .
Er5 Er6 Er7 Er3 -5.6(6) . .
C93 Er6 Er7 Er3 -31(3) 6_565 .
Er2 Er6 Er7 Er3 -46(10) 6_565 .
C93 Er6 Er7 Er3 -35(4) . .
Er2 Er6 Er7 Er3 30(9) . 6_565
Er10 Er6 Er7 Er3 -74(6) . 6_565
Er6 Er6 Er7 Er3 -85(15) 6_565 6_565
Er3 Er6 Er7 Er3 30(8) . 6_565
Er10 Er6 Er7 Er3 -75(6) 6_565 6_565
Er14 Er6 Er7 Er3 46(7) . 6_565
C91 Er6 Er7 Er3 -11(5) . 6_565
Er5 Er6 Er7 Er3 24(8) . 6_565
C93 Er6 Er7 Er3 -1(6) 6_565 6_565
Er2 Er6 Er7 Er3 -16(3) 6_565 6_565
C93 Er6 Er7 Er3 -5(5) . 6_565
Er2 Er6 Er7 Er14 -15(3) . .
Er10 Er6 Er7 Er14 -119(3) . .
Er6 Er6 Er7 Er14 -131(13) 6_565 .
Er3 Er6 Er7 Er14 -16(2) . .
Er10 Er6 Er7 Er14 -121(3) 6_565 .
C91 Er6 Er7 Er14 -57(3) . .
Er5 Er6 Er7 Er14 -21(2) . .
C93 Er6 Er7 Er14 -46(2) 6_565 .
Er2 Er6 Er7 Er14 -61(9) 6_565 .
C93 Er6 Er7 Er14 -51(3) . .
Er2 Er6 Er7 Er14 0(8) . 6_565
Er10 Er6 Er7 Er14 -104(5) . 6_565
Er6 Er6 Er7 Er14 -115(16) 6_565 6_565
Er3 Er6 Er7 Er14 0(7) . 6_565
Er10 Er6 Er7 Er14 -105(5) 6_565 6_565
Er14 Er6 Er7 Er14 16(5) . 6_565
C91 Er6 Er7 Er14 -41(4) . 6_565
Er5 Er6 Er7 Er14 -6(7) . 6_565
C93 Er6 Er7 Er14 -31(5) 6_565 6_565
Er2 Er6 Er7 Er14 -46(6) 6_565 6_565
C93 Er6 Er7 Er14 -35(4) . 6_565
Er2 Er6 Er7 C93 35(5) . .
Er10 Er6 Er7 C93 -68.6(19) . .
Er6 Er6 Er7 C93 -80(14) 6_565 .
Er3 Er6 Er7 C93 35(4) . .
Er10 Er6 Er7 C93 -70(2) 6_565 .
Er14 Er6 Er7 C93 51(3) . .
C91 Er6 Er7 C93 -6.1(16) . .
Er5 Er6 Er7 C93 30(3) . .
C93 Er6 Er7 C93 4.5(12) 6_565 .
Er2 Er6 Er7 C93 -11(7) 6_565 .
Er3 Er2 Er7 Er6 179(100) . .
Er14 Er2 Er7 Er6 -155(5) . .
Er5 Er2 Er7 Er6 167(4) . .
Er10 Er2 Er7 Er6 66(4) . .
C93 Er2 Er7 Er6 143(5) 6_565 .
C91 Er2 Er7 Er6 135(5) . .
Er13 Er2 Er7 Er6 176(4) . .
Er6 Er2 Er7 Er6 131(12) 6_565 .
Er10 Er2 Er7 Er6 80(5) 6_565 .
C92 Er2 Er7 Er6 147(5) . .
Er3 Er2 Er7 Er6 49(10) . 6_565
Er6 Er2 Er7 Er6 -131(12) . 6_565
Er14 Er2 Er7 Er6 75(9) . 6_565
Er5 Er2 Er7 Er6 36(10) . 6_565
Er10 Er2 Er7 Er6 -65(9) . 6_565
C93 Er2 Er7 Er6 12(9) 6_565 6_565
C91 Er2 Er7 Er6 5(8) . 6_565
Er13 Er2 Er7 Er6 45(9) . 6_565
Er10 Er2 Er7 Er6 -51(8) 6_565 6_565
C92 Er2 Er7 Er6 16(8) . 6_565
Er3 Er2 Er7 Er10 113(2) . .
Er6 Er2 Er7 Er10 -66(4) . .
Er14 Er2 Er7 Er10 140(3) . .
Er5 Er2 Er7 Er10 101(2) . .
C93 Er2 Er7 Er10 77.2(16) 6_565 .
C91 Er2 Er7 Er10 69.4(19) . .
Er13 Er2 Er7 Er10 110(2) . .
Er6 Er2 Er7 Er10 65(9) 6_565 .
Er10 Er2 Er7 Er10 14.0(11) 6_565 .
C92 Er2 Er7 Er10 80.8(16) . .
Er3 Er2 Er7 Er10 99(3) . 6_565
Er6 Er2 Er7 Er10 -80(5) . 6_565
Er14 Er2 Er7 Er10 125(3) . 6_565
Er5 Er2 Er7 Er10 87(2) . 6_565
Er10 Er2 Er7 Er10 -14.0(11) . 6_565
C93 Er2 Er7 Er10 63.2(18) 6_565 6_565
C91 Er2 Er7 Er10 55(2) . 6_565
Er13 Er2 Er7 Er10 96(2) . 6_565
Er6 Er2 Er7 Er10 51(8) 6_565 6_565
C92 Er2 Er7 Er10 66.8(18) . 6_565
Er3 Er2 Er7 Er2 23(4) . 6_565
Er6 Er2 Er7 Er2 -156(7) . 6_565
Er14 Er2 Er7 Er2 50(4) . 6_565
Er5 Er2 Er7 Er2 11(4) . 6_565
Er10 Er2 Er7 Er2 -90(3) . 6_565
C93 Er2 Er7 Er2 -13(3) 6_565 6_565
C91 Er2 Er7 Er2 -20(2) . 6_565
Er13 Er2 Er7 Er2 20(3) . 6_565
Er6 Er2 Er7 Er2 -25(6) 6_565 6_565
Er10 Er2 Er7 Er2 -76(3) 6_565 6_565
C92 Er2 Er7 Er2 -9(2) . 6_565
Er3 Er2 Er7 C91 44(3) . .
Er6 Er2 Er7 C91 -135(5) . .
Er14 Er2 Er7 C91 70(3) . .
Er5 Er2 Er7 C91 32(2) . .
Er10 Er2 Er7 C91 -69.4(19) . .
C93 Er2 Er7 C91 7.8(18) 6_565 .
Er13 Er2 Er7 C91 40(2) . .
Er6 Er2 Er7 C91 -5(8) 6_565 .
Er10 Er2 Er7 C91 -55(2) 6_565 .
C92 Er2 Er7 C91 11.4(16) . .
Er6 Er2 Er7 Er3 -179(100) . .
Er14 Er2 Er7 Er3 26(3) . .
Er5 Er2 Er7 Er3 -12.3(13) . .
Er10 Er2 Er7 Er3 -113(2) . .
C93 Er2 Er7 Er3 -36(2) 6_565 .
C91 Er2 Er7 Er3 -44(3) . .
Er13 Er2 Er7 Er3 -4(2) . .
Er6 Er2 Er7 Er3 -49(10) 6_565 .
Er10 Er2 Er7 Er3 -99(3) 6_565 .
C92 Er2 Er7 Er3 -33(2) . .
Er3 Er2 Er7 Er3 18(3) . 6_565
Er6 Er2 Er7 Er3 -161(6) . 6_565
Er14 Er2 Er7 Er3 44(3) . 6_565
Er5 Er2 Er7 Er3 6(3) . 6_565
Er10 Er2 Er7 Er3 -95(2) . 6_565
C93 Er2 Er7 Er3 -18.0(18) 6_565 6_565
C91 Er2 Er7 Er3 -25.8(18) . 6_565
Er13 Er2 Er7 Er3 14(3) . 6_565
Er6 Er2 Er7 Er3 -30(7) 6_565 6_565
Er10 Er2 Er7 Er3 -81(2) 6_565 6_565
C92 Er2 Er7 Er3 -14.4(17) . 6_565
Er3 Er2 Er7 Er14 -26(3) . .
Er6 Er2 Er7 Er14 155(5) . .
Er5 Er2 Er7 Er14 -38(3) . .
Er10 Er2 Er7 Er14 -140(3) . .
C93 Er2 Er7 Er14 -62(3) 6_565 .
C91 Er2 Er7 Er14 -70(3) . .
Er13 Er2 Er7 Er14 -30(3) . .
Er6 Er2 Er7 Er14 -75(9) 6_565 .
Er10 Er2 Er7 Er14 -125(3) 6_565 .
C92 Er2 Er7 Er14 -59(3) . .
Er3 Er2 Er7 Er14 0(3) . 6_565
Er6 Er2 Er7 Er14 -180(6) . 6_565
Er14 Er2 Er7 Er14 26(2) . 6_565
Er5 Er2 Er7 Er14 -13(3) . 6_565
Er10 Er2 Er7 Er14 -114(3) . 6_565
C93 Er2 Er7 Er14 -37(2) 6_565 6_565
C91 Er2 Er7 Er14 -44(2) . 6_565
Er13 Er2 Er7 Er14 -4(3) . 6_565
Er6 Er2 Er7 Er14 -49(8) 6_565 6_565
Er10 Er2 Er7 Er14 -100(3) 6_565 6_565
C92 Er2 Er7 Er14 -33(2) . 6_565
Er3 Er2 Er7 C93 34(2) . .
Er6 Er2 Er7 C93 -145(5) . .
Er14 Er2 Er7 C93 60(3) . .
Er5 Er2 Er7 C93 22(2) . .
Er10 Er2 Er7 C93 -79.3(16) . .
C93 Er2 Er7 C93 -2.1(4) 6_565 .
C91 Er2 Er7 C93 -9.9(16) . .
Er13 Er2 Er7 C93 30.3(19) . .
Er6 Er2 Er7 C93 -15(8) 6_565 .
Er10 Er2 Er7 C93 -65.3(17) 6_565 .
C92 Er2 Er7 C93 1.5(13) . .
Er1 Er4 Er8 Er13 14(16) . .
Er12 Er4 Er8 Er13 77(12) . .
Er15 Er4 Er8 Er13 -21(13) . .
Er4 Er4 Er8 Er13 51(13) 6_565 .
C92 Er4 Er8 Er13 8(11) . .
Er9 Er4 Er8 Er13 -47(11) . .
C93 Er4 Er8 Er13 7(11) 6_565 .
Er8 Er4 Er8 Er13 51(13) 6_565 .
C93 Er4 Er8 Er13 18(11) . .
Er14 Er4 Er8 Er13 45(10) . .
Er1 Er4 Er8 Er12 -63(7) . .
Er15 Er4 Er8 Er12 -97(5) . .
Er13 Er4 Er8 Er12 -77(12) . .
Er4 Er4 Er8 Er12 -26(3) 6_565 .
C92 Er4 Er8 Er12 -69(3) . .
Er9 Er4 Er8 Er12 -124(3) . .
C93 Er4 Er8 Er12 -69(3) 6_565 .
Er8 Er4 Er8 Er12 -26(3) 6_565 .
C93 Er4 Er8 Er12 -59(3) . .
Er14 Er4 Er8 Er12 -32(5) . .
Er1 Er4 Er8 Er9 61(7) . .
Er12 Er4 Er8 Er9 124(3) . .
Er15 Er4 Er8 Er9 26(4) . .
Er13 Er4 Er8 Er9 47(11) . .
Er4 Er4 Er8 Er9 98(3) 6_565 .
C92 Er4 Er8 Er9 55(2) . .
C93 Er4 Er8 Er9 54.2(18) 6_565 .
Er8 Er4 Er8 Er9 98(3) 6_565 .
C93 Er4 Er8 Er9 64.9(19) . .
Er14 Er4 Er8 Er9 92(4) . .
Er12 Er4 Er8 Er1 63(7) . .
Er15 Er4 Er8 Er1 -34(6) . .
Er13 Er4 Er8 Er1 -14(16) . .
Er4 Er4 Er8 Er1 37(4) 6_565 .
C92 Er4 Er8 Er1 -6(6) . .
Er9 Er4 Er8 Er1 -61(7) . .
C93 Er4 Er8 Er1 -7(7) 6_565 .
Er8 Er4 Er8 Er1 37(4) 6_565 .
C93 Er4 Er8 Er1 4(6) . .
Er14 Er4 Er8 Er1 31(9) . .
Er1 Er4 Er8 Er15 34(6) . .
Er12 Er4 Er8 Er15 97(5) . .
Er13 Er4 Er8 Er15 21(13) . .
Er4 Er4 Er8 Er15 72(4) 6_565 .
C92 Er4 Er8 Er15 29(4) . .
Er9 Er4 Er8 Er15 -26(4) . .
C93 Er4 Er8 Er15 28(4) 6_565 .
Er8 Er4 Er8 Er15 72(4) 6_565 .
C93 Er4 Er8 Er15 39(3) . .
Er14 Er4 Er8 Er15 65(5) . .
Er1 Er4 Er8 C93 7(7) . 6_565
Er12 Er4 Er8 C93 69(3) . 6_565
Er15 Er4 Er8 C93 -28(4) . 6_565
Er13 Er4 Er8 C93 -7(11) . 6_565
Er4 Er4 Er8 C93 44(3) 6_565 6_565
C92 Er4 Er8 C93 0.9(16) . 6_565
Er9 Er4 Er8 C93 -54.2(18) . 6_565
Er8 Er4 Er8 C93 44(3) 6_565 6_565
C93 Er4 Er8 C93 10.7(10) . 6_565
Er14 Er4 Er8 C93 38(3) . 6_565
Er1 Er4 Er8 C92 6(6) . .
Er12 Er4 Er8 C92 69(3) . .
Er15 Er4 Er8 C92 -29(4) . .
Er13 Er4 Er8 C92 -8(11) . .
Er4 Er4 Er8 C92 43(3) 6_565 .
Er9 Er4 Er8 C92 -55(2) . .
C93 Er4 Er8 C92 -0.9(16) 6_565 .
Er8 Er4 Er8 C92 43(3) 6_565 .
C93 Er4 Er8 C92 9.7(13) . .
Er14 Er4 Er8 C92 37(4) . .
Er1 Er4 Er8 Er5 5(10) . .
Er12 Er4 Er8 Er5 68(5) . .
Er15 Er4 Er8 Er5 -29(6) . .
Er13 Er4 Er8 Er5 -8(9) . .
Er4 Er4 Er8 Er5 43(6) 6_565 .
C92 Er4 Er8 Er5 0(4) . .
Er9 Er4 Er8 Er5 -55(3) . .
C93 Er4 Er8 Er5 -1(3) 6_565 .
Er8 Er4 Er8 Er5 43(6) 6_565 .
C93 Er4 Er8 Er5 10(4) . .
Er14 Er4 Er8 Er5 36(3) . .
Er1 Er4 Er8 Er14 -31(9) . .
Er12 Er4 Er8 Er14 32(5) . .
Er15 Er4 Er8 Er14 -65(5) . .
Er13 Er4 Er8 Er14 -45(10) . .
Er4 Er4 Er8 Er14 6(6) 6_565 .
C92 Er4 Er8 Er14 -37(4) . .
Er9 Er4 Er8 Er14 -92(4) . .
C93 Er4 Er8 Er14 -38(3) 6_565 .
Er8 Er4 Er8 Er14 6(6) 6_565 .
C93 Er4 Er8 Er14 -27(4) . .
Er1 Er4 Er8 Er4 -37(4) . 6_565
Er12 Er4 Er8 Er4 26(3) . 6_565
Er15 Er4 Er8 Er4 -72(4) . 6_565
Er13 Er4 Er8 Er4 -51(13) . 6_565
C92 Er4 Er8 Er4 -43(3) . 6_565
Er9 Er4 Er8 Er4 -98(3) . 6_565
C93 Er4 Er8 Er4 -44(3) 6_565 6_565
Er8 Er4 Er8 Er4 0.000(9) 6_565 6_565
C93 Er4 Er8 Er4 -33(2) . 6_565
Er14 Er4 Er8 Er4 -6(6) . 6_565
Er1 Er4 Er8 Er3 -8(9) . .
Er12 Er4 Er8 Er3 55(4) . .
Er15 Er4 Er8 Er3 -43(5) . .
Er13 Er4 Er8 Er3 -22(10) . .
Er4 Er4 Er8 Er3 29(5) 6_565 .
C92 Er4 Er8 Er3 -14(3) . .
Er9 Er4 Er8 Er3 -69(3) . .
C93 Er4 Er8 Er3 -15(2) 6_565 .
Er8 Er4 Er8 Er3 29(5) 6_565 .
C93 Er4 Er8 Er3 -4(3) . .
Er14 Er4 Er8 Er3 23(3) . .
Er15 Er1 Er8 Er4 134(8) . .
Er4 Er1 Er8 Er4 -125(6) 6_565 .
Er12 Er1 Er8 Er4 -105(7) . .
Er8 Er1 Er8 Er4 -132(6) 6_565 .
C92 Er1 Er8 Er4 174(7) . .
C93 Er1 Er8 Er4 173(7) 6_565 .
C93 Er1 Er8 Er4 -175(7) . .
Er13 Er1 Er8 Er4 -143(6) 6_565 .
Er13 Er1 Er8 Er4 170(11) . .
Er9 Er1 Er8 Er4 -173(6) 6_565 .
Er15 Er1 Er8 Er13 -37(8) . .
Er4 Er1 Er8 Er13 -170(11) . .
Er4 Er1 Er8 Er13 64(7) 6_565 .
Er12 Er1 Er8 Er13 84(7) . .
Er8 Er1 Er8 Er13 57(7) 6_565 .
C92 Er1 Er8 Er13 3(7) . .
C93 Er1 Er8 Er13 3(7) 6_565 .
C93 Er1 Er8 Er13 14(7) . .
Er13 Er1 Er8 Er13 47(6) 6_565 .
Er9 Er1 Er8 Er13 16(7) 6_565 .
Er15 Er1 Er8 Er12 -121(5) . .
Er4 Er1 Er8 Er12 105(7) . .
Er4 Er1 Er8 Er12 -20(3) 6_565 .
Er8 Er1 Er8 Er12 -27(4) 6_565 .
C92 Er1 Er8 Er12 -81(3) . .
C93 Er1 Er8 Er12 -81(3) 6_565 .
C93 Er1 Er8 Er12 -70(3) . .
Er13 Er1 Er8 Er12 -38(3) 6_565 .
Er13 Er1 Er8 Er12 -84(7) . .
Er9 Er1 Er8 Er12 -68(3) 6_565 .
Er15 Er1 Er8 Er9 11(4) . .
Er4 Er1 Er8 Er9 -123(7) . .
Er4 Er1 Er8 Er9 112.0(14) 6_565 .
Er12 Er1 Er8 Er9 132(3) . .
Er8 Er1 Er8 Er9 105.0(18) 6_565 .
C92 Er1 Er8 Er9 51.2(16) . .
C93 Er1 Er8 Er9 50.6(15) 6_565 .
C93 Er1 Er8 Er9 61.7(15) . .
Er13 Er1 Er8 Er9 94.3(19) 6_565 .
Er13 Er1 Er8 Er9 48(7) . .
Er9 Er1 Er8 Er9 63.9(17) 6_565 .
Er4 Er1 Er8 Er15 -134(8) . .
Er4 Er1 Er8 Er15 101(4) 6_565 .
Er12 Er1 Er8 Er15 121(5) . .
Er8 Er1 Er8 Er15 94(4) 6_565 .
C92 Er1 Er8 Er15 40(4) . .
C93 Er1 Er8 Er15 39(4) 6_565 .
C93 Er1 Er8 Er15 51(4) . .
Er13 Er1 Er8 Er15 83(4) 6_565 .
Er13 Er1 Er8 Er15 37(8) . .
Er9 Er1 Er8 Er15 53(4) 6_565 .
Er15 Er1 Er8 C93 -39(4) . 6_565
Er4 Er1 Er8 C93 -173(7) . 6_565
Er4 Er1 Er8 C93 61.4(13) 6_565 6_565
Er12 Er1 Er8 C93 81(3) . 6_565
Er8 Er1 Er8 C93 54(2) 6_565 6_565
C92 Er1 Er8 C93 0.6(15) . 6_565
C93 Er1 Er8 C93 11.1(8) . 6_565
Er13 Er1 Er8 C93 43.7(18) 6_565 6_565
Er13 Er1 Er8 C93 -3(7) . 6_565
Er9 Er1 Er8 C93 13.3(16) 6_565 6_565
Er15 Er1 Er8 C92 -40(4) . .
Er4 Er1 Er8 C92 -174(7) . .
Er4 Er1 Er8 C92 60.8(13) 6_565 .
Er12 Er1 Er8 C92 81(3) . .
Er8 Er1 Er8 C92 53.8(18) 6_565 .
C93 Er1 Er8 C92 -0.6(15) 6_565 .
C93 Er1 Er8 C92 10.5(14) . .
Er13 Er1 Er8 C92 43.1(17) 6_565 .
Er13 Er1 Er8 C92 -3(7) . .
Er9 Er1 Er8 C92 12.8(15) 6_565 .
Er15 Er1 Er8 Er5 -42(4) . .
Er4 Er1 Er8 Er5 -176(8) . .
Er4 Er1 Er8 Er5 59(2) 6_565 .
Er12 Er1 Er8 Er5 79(3) . .
Er8 Er1 Er8 Er5 52(3) 6_565 .
C92 Er1 Er8 Er5 -1.6(17) . .
C93 Er1 Er8 Er5 -2.2(14) 6_565 .
C93 Er1 Er8 Er5 8.9(16) . .
Er13 Er1 Er8 Er5 42(2) 6_565 .
Er13 Er1 Er8 Er5 -5(6) . .
Er9 Er1 Er8 Er5 11(2) 6_565 .
Er15 Er1 Er8 Er14 -73(5) . .
Er4 Er1 Er8 Er14 153(8) . .
Er4 Er1 Er8 Er14 28(3) 6_565 .
Er12 Er1 Er8 Er14 48(4) . .
Er8 Er1 Er8 Er14 21(3) 6_565 .
C92 Er1 Er8 Er14 -33(3) . .
C93 Er1 Er8 Er14 -33(3) 6_565 .
C93 Er1 Er8 Er14 -22(3) . .
Er13 Er1 Er8 Er14 10(3) 6_565 .
Er13 Er1 Er8 Er14 -36(7) . .
Er9 Er1 Er8 Er14 -20(3) 6_565 .
Er15 Er1 Er8 Er4 -101(4) . 6_565
Er4 Er1 Er8 Er4 125(6) . 6_565
Er12 Er1 Er8 Er4 20(3) . 6_565
Er8 Er1 Er8 Er4 -7.0(9) 6_565 6_565
C92 Er1 Er8 Er4 -60.8(13) . 6_565
C93 Er1 Er8 Er4 -61.4(13) 6_565 6_565
C93 Er1 Er8 Er4 -50.3(10) . 6_565
Er13 Er1 Er8 Er4 -17.6(13) 6_565 6_565
Er13 Er1 Er8 Er4 -64(7) . 6_565
Er9 Er1 Er8 Er4 -48.0(9) 6_565 6_565
Er15 Er1 Er8 Er3 -53(4) . .
Er4 Er1 Er8 Er3 173(8) . .
Er4 Er1 Er8 Er3 47.7(16) 6_565 .
Er12 Er1 Er8 Er3 68(3) . .
Er8 Er1 Er8 Er3 41(2) 6_565 .
C92 Er1 Er8 Er3 -13.1(14) . .
C93 Er1 Er8 Er3 -13.6(12) 6_565 .
C93 Er1 Er8 Er3 -2.5(13) . .
Er13 Er1 Er8 Er3 30(2) 6_565 .
Er13 Er1 Er8 Er3 -17(6) . .
Er9 Er1 Er8 Er3 -0.3(19) 6_565 .
Er4 Er8 Er9 Er11 -58(7) . .
Er13 Er8 Er9 Er11 102(8) . .
Er12 Er8 Er9 Er11 -12(8) . .
Er1 Er8 Er9 Er11 -48(7) . .
Er15 Er8 Er9 Er11 -43(7) . .
C93 Er8 Er9 Er11 17(6) 6_565 .
C92 Er8 Er9 Er11 -1(6) . .
Er5 Er8 Er9 Er11 84(7) . .
Er14 Er8 Er9 Er11 74(7) . .
Er4 Er8 Er9 Er11 -28(7) 6_565 .
Er3 Er8 Er9 Er11 73(6) . .
Er4 Er8 Er9 Er13 -160(5) . .
Er12 Er8 Er9 Er13 -114(5) . .
Er1 Er8 Er9 Er13 -150(4) . .
Er15 Er8 Er9 Er13 -145(4) . .
C93 Er8 Er9 Er13 -85(4) 6_565 .
C92 Er8 Er9 Er13 -103(4) . .
Er5 Er8 Er9 Er13 -18(4) . .
Er14 Er8 Er9 Er13 -28(4) . .
Er4 Er8 Er9 Er13 -130(4) 6_565 .
Er3 Er8 Er9 Er13 -29(4) . .
Er4 Er8 Er9 Er5 -142(2) . .
Er13 Er8 Er9 Er5 18(4) . .
Er12 Er8 Er9 Er5 -96(4) . .
Er1 Er8 Er9 Er5 -132.2(11) . .
Er15 Er8 Er9 Er5 -127(2) . .
C93 Er8 Er9 Er5 -66.7(12) 6_565 .
C92 Er8 Er9 Er5 -84.8(12) . .
Er14 Er8 Er9 Er5 -9.9(17) . .
Er4 Er8 Er9 Er5 -112.0(11) 6_565 .
Er3 Er8 Er9 Er5 -10.9(4) . .
Er4 Er8 Er9 C93 -75(2) . 6_565
Er13 Er8 Er9 C93 85(4) . 6_565
Er12 Er8 Er9 C93 -29(4) . 6_565
Er1 Er8 Er9 C93 -65.5(15) . 6_565
Er15 Er8 Er9 C93 -61(2) . 6_565
C92 Er8 Er9 C93 -18.1(11) . 6_565
Er5 Er8 Er9 C93 66.7(12) . 6_565
Er14 Er8 Er9 C93 56.8(19) . 6_565
Er4 Er8 Er9 C93 -45.3(16) 6_565 6_565
Er3 Er8 Er9 C93 55.8(11) . 6_565
Er13 Er8 Er9 Er4 160(5) . .
Er12 Er8 Er9 Er4 46(3) . .
Er1 Er8 Er9 Er4 9.6(12) . .
Er15 Er8 Er9 Er4 15(3) . .
C93 Er8 Er9 Er4 75(2) 6_565 .
C92 Er8 Er9 Er4 57(2) . .
Er5 Er8 Er9 Er4 142(2) . .
Er14 Er8 Er9 Er4 132(3) . .
Er4 Er8 Er9 Er4 29.8(15) 6_565 .
Er3 Er8 Er9 Er4 131(2) . .
Er4 Er8 Er9 C92 -57(2) . .
Er13 Er8 Er9 C92 103(4) . .
Er12 Er8 Er9 C92 -11(4) . .
Er1 Er8 Er9 C92 -47.4(13) . .
Er15 Er8 Er9 C92 -42(2) . .
C93 Er8 Er9 C92 18.1(11) 6_565 .
Er5 Er8 Er9 C92 84.8(12) . .
Er14 Er8 Er9 C92 74.9(18) . .
Er4 Er8 Er9 C92 -27.2(13) 6_565 .
Er3 Er8 Er9 C92 73.9(10) . .
Er4 Er8 Er9 Er3 -131(2) . .
Er13 Er8 Er9 Er3 29(4) . .
Er12 Er8 Er9 Er3 -85(4) . .
Er1 Er8 Er9 Er3 -121.3(11) . .
Er15 Er8 Er9 Er3 -116(2) . .
C93 Er8 Er9 Er3 -55.8(11) 6_565 .
C92 Er8 Er9 Er3 -73.9(10) . .
Er5 Er8 Er9 Er3 10.9(4) . .
Er14 Er8 Er9 Er3 1.0(16) . .
Er4 Er8 Er9 Er3 -101.1(11) 6_565 .
Er4 Er8 Er9 Er14 -132(3) . .
Er13 Er8 Er9 Er14 28(4) . .
Er12 Er8 Er9 Er14 -86(4) . .
Er1 Er8 Er9 Er14 -122.3(19) . .
Er15 Er8 Er9 Er14 -117(3) . .
C93 Er8 Er9 Er14 -56.8(19) 6_565 .
C92 Er8 Er9 Er14 -74.9(18) . .
Er5 Er8 Er9 Er14 9.9(17) . .
Er4 Er8 Er9 Er14 -102.1(19) 6_565 .
Er3 Er8 Er9 Er14 -1.0(16) . .
Er4 Er8 Er9 Er15 -15(3) . .
Er13 Er8 Er9 Er15 145(4) . .
Er12 Er8 Er9 Er15 31(4) . .
Er1 Er8 Er9 Er15 -5(2) . .
C93 Er8 Er9 Er15 61(2) 6_565 .
C92 Er8 Er9 Er15 42(2) . .
Er5 Er8 Er9 Er15 127(2) . .
Er14 Er8 Er9 Er15 117(3) . .
Er4 Er8 Er9 Er15 15(2) 6_565 .
Er3 Er8 Er9 Er15 116(2) . .
Er4 Er8 Er9 C91 -76(2) . .
Er13 Er8 Er9 C91 84(4) . .
Er12 Er8 Er9 C91 -30(4) . .
Er1 Er8 Er9 C91 -66.3(13) . .
Er15 Er8 Er9 C91 -61(2) . .
C93 Er8 Er9 C91 -0.8(11) 6_565 .
C92 Er8 Er9 C91 -18.9(10) . .
Er5 Er8 Er9 C91 65.9(10) . .
Er14 Er8 Er9 C91 56.0(17) . .
Er4 Er8 Er9 C91 -46.1(13) 6_565 .
Er3 Er8 Er9 C91 55.0(8) . .
Er4 Er8 Er9 Er1 -9.6(12) . .
Er13 Er8 Er9 Er1 150(4) . .
Er12 Er8 Er9 Er1 36(3) . .
Er15 Er8 Er9 Er1 5(2) . .
C93 Er8 Er9 Er1 65.5(15) 6_565 .
C92 Er8 Er9 Er1 47.4(13) . .
Er5 Er8 Er9 Er1 132.2(11) . .
Er14 Er8 Er9 Er1 122.3(19) . .
Er4 Er8 Er9 Er1 20.2(4) 6_565 .
Er3 Er8 Er9 Er1 121.3(11) . .
Er3 Er5 Er9 Er11 -45(4) . .
Er14 Er5 Er9 Er11 -117(6) . .
Er13 Er5 Er9 Er11 -157(5) . .
Er2 Er5 Er9 Er11 -38(4) . .
C93 Er5 Er9 Er11 -67(3) 6_565 .
Er8 Er5 Er9 Er11 -143(3) . .
Er6 Er5 Er9 Er11 -48(3) . .
C91 Er5 Er9 Er11 -60(3) . .
C92 Er5 Er9 Er11 -75(3) . .
Er4 Er5 Er9 Er11 -131(3) . .
Er3 Er5 Er9 Er13 111(4) . .
Er14 Er5 Er9 Er13 40(6) . .
Er2 Er5 Er9 Er13 119(3) . .
C93 Er5 Er9 Er13 90(3) 6_565 .
Er11 Er5 Er9 Er13 157(5) . .
Er8 Er5 Er9 Er13 14(3) . .
Er6 Er5 Er9 Er13 109(3) . .
C91 Er5 Er9 Er13 97(3) . .
C92 Er5 Er9 Er13 82(3) . .
Er4 Er5 Er9 Er13 26(3) . .
Er3 Er5 Er9 Er8 97(3) . .
Er14 Er5 Er9 Er8 26(5) . .
Er13 Er5 Er9 Er8 -14(3) . .
Er2 Er5 Er9 Er8 104.4(19) . .
C93 Er5 Er9 Er8 76.0(15) 6_565 .
Er11 Er5 Er9 Er8 143(3) . .
Er6 Er5 Er9 Er8 94.5(15) . .
C91 Er5 Er9 Er8 82.1(14) . .
C92 Er5 Er9 Er8 67.8(15) . .
Er4 Er5 Er9 Er8 11.6(8) . .
Er3 Er5 Er9 C93 21(3) . 6_565
Er14 Er5 Er9 C93 -50(5) . 6_565
Er13 Er5 Er9 C93 -90(3) . 6_565
Er2 Er5 Er9 C93 28(2) . 6_565
Er11 Er5 Er9 C93 67(3) . 6_565
Er8 Er5 Er9 C93 -76.0(15) . 6_565
Er6 Er5 Er9 C93 18.6(18) . 6_565
C91 Er5 Er9 C93 6.2(15) . 6_565
C92 Er5 Er9 C93 -8.1(16) . 6_565
Er4 Er5 Er9 C93 -64.4(13) . 6_565
Er3 Er5 Er9 Er4 86(3) . .
Er14 Er5 Er9 Er4 14(5) . .
Er13 Er5 Er9 Er4 -26(3) . .
Er2 Er5 Er9 Er4 92.8(19) . .
C93 Er5 Er9 Er4 64.4(13) 6_565 .
Er11 Er5 Er9 Er4 131(3) . .
Er8 Er5 Er9 Er4 -11.6(8) . .
Er6 Er5 Er9 Er4 82.9(14) . .
C91 Er5 Er9 Er4 70.5(12) . .
C92 Er5 Er9 Er4 56.2(12) . .
Er3 Er5 Er9 C92 29(3) . .
Er14 Er5 Er9 C92 -42(5) . .
Er13 Er5 Er9 C92 -82(3) . .
Er2 Er5 Er9 C92 37(2) . .
C93 Er5 Er9 C92 8.1(16) 6_565 .
Er11 Er5 Er9 C92 75(3) . .
Er8 Er5 Er9 C92 -67.8(15) . .
Er6 Er5 Er9 C92 26.7(18) . .
C91 Er5 Er9 C92 14.3(14) . .
Er4 Er5 Er9 C92 -56.2(12) . .
Er14 Er5 Er9 Er3 -71(5) . .
Er13 Er5 Er9 Er3 -111(4) . .
Er2 Er5 Er9 Er3 7.3(14) . .
C93 Er5 Er9 Er3 -21(3) 6_565 .
Er11 Er5 Er9 Er3 45(4) . .
Er8 Er5 Er9 Er3 -97(3) . .
Er6 Er5 Er9 Er3 -2.6(17) . .
C91 Er5 Er9 Er3 -15(3) . .
C92 Er5 Er9 Er3 -29(3) . .
Er4 Er5 Er9 Er3 -86(3) . .
Er3 Er5 Er9 Er14 71(5) . .
Er13 Er5 Er9 Er14 -40(6) . .
Er2 Er5 Er9 Er14 78(5) . .
C93 Er5 Er9 Er14 50(5) 6_565 .
Er11 Er5 Er9 Er14 117(6) . .
Er8 Er5 Er9 Er14 -26(5) . .
Er6 Er5 Er9 Er14 68(5) . .
C91 Er5 Er9 Er14 56(5) . .
C92 Er5 Er9 Er14 42(5) . .
Er4 Er5 Er9 Er14 -14(5) . .
Er3 Er5 Er9 Er15 53(4) . .
Er14 Er5 Er9 Er15 -18(6) . .
Er13 Er5 Er9 Er15 -58(4) . .
Er2 Er5 Er9 Er15 61(3) . .
C93 Er5 Er9 Er15 32(3) 6_565 .
Er11 Er5 Er9 Er15 99(4) . .
Er8 Er5 Er9 Er15 -44(3) . .
Er6 Er5 Er9 Er15 51(3) . .
C91 Er5 Er9 Er15 38(3) . .
C92 Er5 Er9 Er15 24(3) . .
Er4 Er5 Er9 Er15 -32(2) . .
Er3 Er5 Er9 C91 15(3) . .
Er14 Er5 Er9 C91 -56(5) . .
Er13 Er5 Er9 C91 -97(3) . .
Er2 Er5 Er9 C91 22.3(19) . .
C93 Er5 Er9 C91 -6.2(15) 6_565 .
Er11 Er5 Er9 C91 60(3) . .
Er8 Er5 Er9 C91 -82.1(14) . .
Er6 Er5 Er9 C91 12.4(15) . .
C92 Er5 Er9 C91 -14.3(14) . .
Er4 Er5 Er9 C91 -70.5(12) . .
Er3 Er5 Er9 Er1 70(3) . .
Er14 Er5 Er9 Er1 -1(5) . .
Er13 Er5 Er9 Er1 -41(3) . .
Er2 Er5 Er9 Er1 78(2) . .
C93 Er5 Er9 Er1 49.1(12) 6_565 .
Er11 Er5 Er9 Er1 116(3) . .
Er8 Er5 Er9 Er1 -26.9(9) . .
Er6 Er5 Er9 Er1 67.7(16) . .
C91 Er5 Er9 Er1 55.3(12) . .
C92 Er5 Er9 Er1 41.0(11) . .
Er4 Er5 Er9 Er1 -15.3(3) . .
Er7 Er6 Er10 Er10 -2(2) . 6_565
Er2 Er6 Er10 Er10 -143.7(5) . 6_565
Er6 Er6 Er10 Er10 0.000(7) 6_565 6_565
Er3 Er6 Er10 Er10 -134.4(5) . 6_565
Er14 Er6 Er10 Er10 -116(2) . 6_565
C91 Er6 Er10 Er10 -71.7(8) . 6_565
Er5 Er6 Er10 Er10 -130.2(4) . 6_565
C93 Er6 Er10 Er10 -89.3(10) 6_565 6_565
Er2 Er6 Er10 Er10 -15.3(2) 6_565 6_565
C93 Er6 Er10 Er10 -62.9(8) . 6_565
Er2 Er6 Er10 Er7 -142(2) . .
Er6 Er6 Er10 Er7 2(2) 6_565 .
Er3 Er6 Er10 Er7 -133(2) . .
Er10 Er6 Er10 Er7 2(2) 6_565 .
Er14 Er6 Er10 Er7 -114(3) . .
C91 Er6 Er10 Er7 -70(2) . .
Er5 Er6 Er10 Er7 -128(2) . .
C93 Er6 Er10 Er7 -87(2) 6_565 .
Er2 Er6 Er10 Er7 -13(2) 6_565 .
C93 Er6 Er10 Er7 -61(2) . .
Er7 Er6 Er10 Er6 -2(2) . 6_565
Er2 Er6 Er10 Er6 -143.7(5) . 6_565
Er3 Er6 Er10 Er6 -134.4(5) . 6_565
Er10 Er6 Er10 Er6 0.000(10) 6_565 6_565
Er14 Er6 Er10 Er6 -116(2) . 6_565
C91 Er6 Er10 Er6 -71.7(8) . 6_565
Er5 Er6 Er10 Er6 -130.2(4) . 6_565
C93 Er6 Er10 Er6 -89.3(10) 6_565 6_565
Er2 Er6 Er10 Er6 -15.3(2) 6_565 6_565
C93 Er6 Er10 Er6 -62.9(8) . 6_565
Er7 Er6 Er10 C91 70(2) . .
Er2 Er6 Er10 C91 -72.0(10) . .
Er6 Er6 Er10 C91 71.7(8) 6_565 .
Er3 Er6 Er10 C91 -62.7(10) . .
Er10 Er6 Er10 C91 71.7(8) 6_565 .
Er14 Er6 Er10 C91 -44(2) . .
Er5 Er6 Er10 C91 -58.4(10) . .
C93 Er6 Er10 C91 -17.6(10) 6_565 .
Er2 Er6 Er10 C91 56.4(7) 6_565 .
C93 Er6 Er10 C91 8.8(8) . .
Er7 Er6 Er10 Er2 142(2) . .
Er6 Er6 Er10 Er2 143.7(5) 6_565 .
Er3 Er6 Er10 Er2 9.3(4) . .
Er10 Er6 Er10 Er2 143.7(5) 6_565 .
Er14 Er6 Er10 Er2 28(2) . .
C91 Er6 Er10 Er2 72.0(10) . .
Er5 Er6 Er10 Er2 13.6(5) . .
C93 Er6 Er10 Er2 54.4(12) 6_565 .
Er2 Er6 Er10 Er2 128.4(6) 6_565 .
C93 Er6 Er10 Er2 80.8(10) . .
Er7 Er6 Er10 C93 87(2) . 6_565
Er2 Er6 Er10 C93 -54.4(12) . 6_565
Er6 Er6 Er10 C93 89.3(10) 6_565 6_565
Er3 Er6 Er10 C93 -45.1(11) . 6_565
Er10 Er6 Er10 C93 89.3(10) 6_565 6_565
Er14 Er6 Er10 C93 -26(2) . 6_565
C91 Er6 Er10 C93 17.6(10) . 6_565
Er5 Er6 Er10 C93 -40.8(11) . 6_565
Er2 Er6 Er10 C93 74.0(10) 6_565 6_565
C93 Er6 Er10 C93 26.4(15) . 6_565
Er7 Er6 Er10 Er3 133(2) . .
Er2 Er6 Er10 Er3 -9.3(4) . .
Er6 Er6 Er10 Er3 134.4(5) 6_565 .
Er10 Er6 Er10 Er3 134.4(5) 6_565 .
Er14 Er6 Er10 Er3 19(2) . .
C91 Er6 Er10 Er3 62.7(10) . .
Er5 Er6 Er10 Er3 4.3(3) . .
C93 Er6 Er10 Er3 45.1(11) 6_565 .
Er2 Er6 Er10 Er3 119.1(5) 6_565 .
C93 Er6 Er10 Er3 71.5(10) . .
Er7 Er6 Er10 C93 61(2) . .
Er2 Er6 Er10 C93 -80.8(10) . .
Er6 Er6 Er10 C93 62.9(8) 6_565 .
Er3 Er6 Er10 C93 -71.5(10) . .
Er10 Er6 Er10 C93 62.9(8) 6_565 .
Er14 Er6 Er10 C93 -53(2) . .
C91 Er6 Er10 C93 -8.8(8) . .
Er5 Er6 Er10 C93 -67.3(10) . .
C93 Er6 Er10 C93 -26.4(15) 6_565 .
Er2 Er6 Er10 C93 47.6(8) 6_565 .
Er7 Er6 Er10 Er2 13(2) . 6_565
Er2 Er6 Er10 Er2 -128.4(6) . 6_565
Er6 Er6 Er10 Er2 15.3(2) 6_565 6_565
Er3 Er6 Er10 Er2 -119.1(5) . 6_565
Er10 Er6 Er10 Er2 15.3(2) 6_565 6_565
Er14 Er6 Er10 Er2 -100(2) . 6_565
C91 Er6 Er10 Er2 -56.4(7) . 6_565
Er5 Er6 Er10 Er2 -114.8(4) . 6_565
C93 Er6 Er10 Er2 -74.0(10) 6_565 6_565
C93 Er6 Er10 Er2 -47.6(8) . 6_565
Er7 Er6 Er10 C92 76(2) . .
Er2 Er6 Er10 C92 -65.9(8) . .
Er6 Er6 Er10 C92 77.9(5) 6_565 .
Er3 Er6 Er10 C92 -56.6(8) . .
Er10 Er6 Er10 C92 77.9(5) 6_565 .
Er14 Er6 Er10 C92 -38(2) . .
C91 Er6 Er10 C92 6.1(5) . .
Er5 Er6 Er10 C92 -52.3(7) . .
C93 Er6 Er10 C92 -11.5(9) 6_565 .
Er2 Er6 Er10 C92 62.5(4) 6_565 .
C93 Er6 Er10 C92 15.0(7) . .
Er7 Er6 Er10 Er14 114(3) . .
Er2 Er6 Er10 Er14 -28(2) . .
Er6 Er6 Er10 Er14 116(2) 6_565 .
Er3 Er6 Er10 Er14 -19(2) . .
Er10 Er6 Er10 Er14 116(2) 6_565 .
C91 Er6 Er10 Er14 44(2) . .
Er5 Er6 Er10 Er14 -15(2) . .
C93 Er6 Er10 Er14 26(2) 6_565 .
Er2 Er6 Er10 Er14 100(2) 6_565 .
C93 Er6 Er10 Er14 53(2) . .
Er6 Er7 Er10 Er10 178(2) . 6_565
Er6 Er7 Er10 Er10 2(2) 6_565 6_565
Er2 Er7 Er10 Er10 -21.3(7) 6_565 6_565
Er2 Er7 Er10 Er10 -158.0(8) . 6_565
C91 Er7 Er10 Er10 -80.5(9) . 6_565
Er3 Er7 Er10 Er10 -148.0(7) . 6_565
Er3 Er7 Er10 Er10 -32.1(6) 6_565 6_565
Er14 Er7 Er10 Er10 -140.0(16) . 6_565
Er14 Er7 Er10 Er10 -47.8(18) 6_565 6_565
C93 Er7 Er10 Er10 -70.5(9) . 6_565
Er6 Er7 Er10 Er6 -176(4) 6_565 .
Er10 Er7 Er10 Er6 -178(2) 6_565 .
Er2 Er7 Er10 Er6 161(3) 6_565 .
Er2 Er7 Er10 Er6 24.0(16) . .
C91 Er7 Er10 Er6 101(2) . .
Er3 Er7 Er10 Er6 33.9(18) . .
Er3 Er7 Er10 Er6 150(3) 6_565 .
Er14 Er7 Er10 Er6 42(2) . .
Er14 Er7 Er10 Er6 134(3) 6_565 .
C93 Er7 Er10 Er6 111(2) . .
Er6 Er7 Er10 Er6 176(4) . 6_565
Er10 Er7 Er10 Er6 -2(2) 6_565 6_565
Er2 Er7 Er10 Er6 -23.1(15) 6_565 6_565
Er2 Er7 Er10 Er6 -160(3) . 6_565
C91 Er7 Er10 Er6 -82(3) . 6_565
Er3 Er7 Er10 Er6 -150(3) . 6_565
Er3 Er7 Er10 Er6 -33.8(17) 6_565 6_565
Er14 Er7 Er10 Er6 -142(3) . 6_565
Er14 Er7 Er10 Er6 -50(2) 6_565 6_565
C93 Er7 Er10 Er6 -72(2) . 6_565
Er6 Er7 Er10 C91 -101(2) . .
Er6 Er7 Er10 C91 82(3) 6_565 .
Er10 Er7 Er10 C91 80.5(9) 6_565 .
Er2 Er7 Er10 C91 59.1(14) 6_565 .
Er2 Er7 Er10 C91 -77.5(10) . .
Er3 Er7 Er10 C91 -67.6(8) . .
Er3 Er7 Er10 C91 48.4(12) 6_565 .
Er14 Er7 Er10 C91 -59.6(16) . .
Er14 Er7 Er10 C91 33(2) 6_565 .
C93 Er7 Er10 C91 9.9(10) . .
Er6 Er7 Er10 Er2 -24.0(16) . .
Er6 Er7 Er10 Er2 160(3) 6_565 .
Er10 Er7 Er10 Er2 158.0(8) 6_565 .
Er2 Er7 Er10 Er2 136.6(16) 6_565 .
C91 Er7 Er10 Er2 77.5(10) . .
Er3 Er7 Er10 Er2 9.9(3) . .
Er3 Er7 Er10 Er2 125.9(13) 6_565 .
Er14 Er7 Er10 Er2 18.0(13) . .
Er14 Er7 Er10 Er2 110(2) 6_565 .
C93 Er7 Er10 Er2 87.5(11) . .
Er6 Er7 Er10 C93 -84(2) . 6_565
Er6 Er7 Er10 C93 99(3) 6_565 6_565
Er10 Er7 Er10 C93 97.5(11) 6_565 6_565
Er2 Er7 Er10 C93 76.2(15) 6_565 6_565
Er2 Er7 Er10 C93 -60.4(10) . 6_565
C91 Er7 Er10 C93 17.1(10) . 6_565
Er3 Er7 Er10 C93 -50.5(10) . 6_565
Er3 Er7 Er10 C93 65.5(14) 6_565 6_565
Er14 Er7 Er10 C93 -42.5(16) . 6_565
Er14 Er7 Er10 C93 50(2) 6_565 6_565
C93 Er7 Er10 C93 27.0(15) . 6_565
Er6 Er7 Er10 Er3 -33.9(18) . .
Er6 Er7 Er10 Er3 150(3) 6_565 .
Er10 Er7 Er10 Er3 148.0(7) 6_565 .
Er2 Er7 Er10 Er3 126.7(14) 6_565 .
Er2 Er7 Er10 Er3 -9.9(3) . .
C91 Er7 Er10 Er3 67.6(8) . .
Er3 Er7 Er10 Er3 116.0(12) 6_565 .
Er14 Er7 Er10 Er3 8.0(13) . .
Er14 Er7 Er10 Er3 100(2) 6_565 .
C93 Er7 Er10 Er3 77.5(9) . .
Er6 Er7 Er10 C93 -111(2) . .
Er6 Er7 Er10 C93 72(2) 6_565 .
Er10 Er7 Er10 C93 70.5(9) 6_565 .
Er2 Er7 Er10 C93 49.2(13) 6_565 .
Er2 Er7 Er10 C93 -87.5(11) . .
C91 Er7 Er10 C93 -9.9(10) . .
Er3 Er7 Er10 C93 -77.5(9) . .
Er3 Er7 Er10 C93 38.5(12) 6_565 .
Er14 Er7 Er10 C93 -69.5(16) . .
Er14 Er7 Er10 C93 23(2) 6_565 .
Er6 Er7 Er10 Er2 -161(3) . 6_565
Er6 Er7 Er10 Er2 23.1(15) 6_565 6_565
Er10 Er7 Er10 Er2 21.3(7) 6_565 6_565
Er2 Er7 Er10 Er2 -136.6(16) . 6_565
C91 Er7 Er10 Er2 -59.1(14) . 6_565
Er3 Er7 Er10 Er2 -126.7(14) . 6_565
Er3 Er7 Er10 Er2 -10.7(3) 6_565 6_565
Er14 Er7 Er10 Er2 -119(2) . 6_565
Er14 Er7 Er10 Er2 -26.5(17) 6_565 6_565
C93 Er7 Er10 Er2 -49.2(13) . 6_565
Er6 Er7 Er10 C92 -97(2) . .
Er6 Er7 Er10 C92 86(2) 6_565 .
Er10 Er7 Er10 C92 84.5(7) 6_565 .
Er2 Er7 Er10 C92 63.2(12) 6_565 .
Er2 Er7 Er10 C92 -73.4(7) . .
C91 Er7 Er10 C92 4.1(6) . .
Er3 Er7 Er10 C92 -63.5(6) . .
Er3 Er7 Er10 C92 52.5(11) 6_565 .
Er14 Er7 Er10 C92 -55.5(14) . .
Er14 Er7 Er10 C92 37(2) 6_565 .
C93 Er7 Er10 C92 14.0(8) . .
Er6 Er7 Er10 Er14 -42(2) . .
Er6 Er7 Er10 Er14 142(3) 6_565 .
Er10 Er7 Er10 Er14 140.0(16) 6_565 .
Er2 Er7 Er10 Er14 119(2) 6_565 .
Er2 Er7 Er10 Er14 -18.0(13) . .
C91 Er7 Er10 Er14 59.6(16) . .
Er3 Er7 Er10 Er14 -8.0(13) . .
Er3 Er7 Er10 Er14 108.0(19) 6_565 .
Er14 Er7 Er10 Er14 92(3) 6_565 .
C93 Er7 Er10 Er14 69.5(16) . .
Er3 Er2 Er10 Er10 -94(2) . 6_565
Er6 Er2 Er10 Er10 49.0(11) . 6_565
Er14 Er2 Er10 Er10 -36(5) . 6_565
Er5 Er2 Er10 Er10 -98.4(15) . 6_565
Er7 Er2 Er10 Er10 27.6(12) . 6_565
C93 Er2 Er10 Er10 -62.3(12) 6_565 6_565
C91 Er2 Er10 Er10 -49.1(12) . 6_565
Er13 Er2 Er10 Er10 -72(2) . 6_565
Er6 Er2 Er10 Er10 19.0(4) 6_565 6_565
C92 Er2 Er10 Er10 -55.8(9) . 6_565
Er3 Er2 Er10 Er6 -143(2) . .
Er14 Er2 Er10 Er6 -85(5) . .
Er5 Er2 Er10 Er6 -147.4(14) . .
Er7 Er2 Er10 Er6 -21.4(14) . .
C93 Er2 Er10 Er6 -111.3(16) 6_565 .
C91 Er2 Er10 Er6 -98.1(18) . .
Er13 Er2 Er10 Er6 -121.0(19) . .
Er6 Er2 Er10 Er6 -30.0(9) 6_565 .
Er10 Er2 Er10 Er6 -49.0(11) 6_565 .
C92 Er2 Er10 Er6 -104.8(14) . .
Er3 Er2 Er10 Er7 -121(2) . .
Er6 Er2 Er10 Er7 21.4(14) . .
Er14 Er2 Er10 Er7 -63(5) . .
Er5 Er2 Er10 Er7 -126.0(17) . .
C93 Er2 Er10 Er7 -89.9(17) 6_565 .
C91 Er2 Er10 Er7 -76.7(18) . .
Er13 Er2 Er10 Er7 -100(2) . .
Er6 Er2 Er10 Er7 -8.6(12) 6_565 .
Er10 Er2 Er10 Er7 -27.6(12) 6_565 .
C92 Er2 Er10 Er7 -83.4(15) . .
Er3 Er2 Er10 Er6 -113(2) . 6_565
Er6 Er2 Er10 Er6 30.0(9) . 6_565
Er14 Er2 Er10 Er6 -55(5) . 6_565
Er5 Er2 Er10 Er6 -117.4(14) . 6_565
Er7 Er2 Er10 Er6 8.6(12) . 6_565
C93 Er2 Er10 Er6 -81.3(14) 6_565 6_565
C91 Er2 Er10 Er6 -68.1(14) . 6_565
Er13 Er2 Er10 Er6 -91(2) . 6_565
Er10 Er2 Er10 Er6 -19.0(4) 6_565 6_565
C92 Er2 Er10 Er6 -74.8(11) . 6_565
Er3 Er2 Er10 C91 -45(3) . .
Er6 Er2 Er10 C91 98.1(18) . .
Er14 Er2 Er10 C91 14(5) . .
Er5 Er2 Er10 C91 -49(2) . .
Er7 Er2 Er10 C91 76.7(18) . .
C93 Er2 Er10 C91 -13.2(17) 6_565 .
Er13 Er2 Er10 C91 -23(2) . .
Er6 Er2 Er10 C91 68.1(14) 6_565 .
Er10 Er2 Er10 C91 49.1(12) 6_565 .
C92 Er2 Er10 C91 -6.7(14) . .
Er3 Er2 Er10 C93 -31(2) . 6_565
Er6 Er2 Er10 C93 111.3(16) . 6_565
Er14 Er2 Er10 C93 27(5) . 6_565
Er5 Er2 Er10 C93 -36.1(17) . 6_565
Er7 Er2 Er10 C93 89.9(17) . 6_565
C91 Er2 Er10 C93 13.2(17) . 6_565
Er13 Er2 Er10 C93 -10(2) . 6_565
Er6 Er2 Er10 C93 81.3(14) 6_565 6_565
Er10 Er2 Er10 C93 62.3(12) 6_565 6_565
C92 Er2 Er10 C93 6.5(13) . 6_565
Er6 Er2 Er10 Er3 143(2) . .
Er14 Er2 Er10 Er3 58(5) . .
Er5 Er2 Er10 Er3 -4.8(13) . .
Er7 Er2 Er10 Er3 121(2) . .
C93 Er2 Er10 Er3 31(2) 6_565 .
C91 Er2 Er10 Er3 45(3) . .
Er13 Er2 Er10 Er3 22(2) . .
Er6 Er2 Er10 Er3 113(2) 6_565 .
Er10 Er2 Er10 Er3 94(2) 6_565 .
C92 Er2 Er10 Er3 38(2) . .
Er3 Er2 Er10 C93 -50(2) . .
Er6 Er2 Er10 C93 93.1(15) . .
Er14 Er2 Er10 C93 8(5) . .
Er5 Er2 Er10 C93 -54.3(17) . .
Er7 Er2 Er10 C93 71.7(15) . .
C93 Er2 Er10 C93 -18.2(11) 6_565 .
C91 Er2 Er10 C93 -5.0(14) . .
Er13 Er2 Er10 C93 -28(2) . .
Er6 Er2 Er10 C93 63.1(11) 6_565 .
Er10 Er2 Er10 C93 44.1(9) 6_565 .
C92 Er2 Er10 C93 -11.7(11) . .
Er3 Er2 Er10 Er2 -94(2) . 6_565
Er6 Er2 Er10 Er2 49.0(11) . 6_565
Er14 Er2 Er10 Er2 -36(5) . 6_565
Er5 Er2 Er10 Er2 -98.4(15) . 6_565
Er7 Er2 Er10 Er2 27.6(12) . 6_565
C93 Er2 Er10 Er2 -62.4(12) 6_565 6_565
C91 Er2 Er10 Er2 -49.2(12) . 6_565
Er13 Er2 Er10 Er2 -72(2) . 6_565
Er6 Er2 Er10 Er2 19.0(4) 6_565 6_565
Er10 Er2 Er10 Er2 -0.003(13) 6_565 6_565
C92 Er2 Er10 Er2 -55.8(9) . 6_565
Er3 Er2 Er10 C92 -38(2) . .
Er6 Er2 Er10 C92 104.8(14) . .
Er14 Er2 Er10 C92 20(5) . .
Er5 Er2 Er10 C92 -42.6(15) . .
Er7 Er2 Er10 C92 83.4(15) . .
C93 Er2 Er10 C92 -6.5(13) 6_565 .
C91 Er2 Er10 C92 6.7(14) . .
Er13 Er2 Er10 C92 -16(2) . .
Er6 Er2 Er10 C92 74.8(11) 6_565 .
Er10 Er2 Er10 C92 55.8(9) 6_565 .
Er3 Er2 Er10 Er14 -58(5) . .
Er6 Er2 Er10 Er14 85(5) . .
Er5 Er2 Er10 Er14 -63(5) . .
Er7 Er2 Er10 Er14 63(5) . .
C93 Er2 Er10 Er14 -27(5) 6_565 .
C91 Er2 Er10 Er14 -14(5) . .
Er13 Er2 Er10 Er14 -36(5) . .
Er6 Er2 Er10 Er14 55(5) 6_565 .
Er10 Er2 Er10 Er14 36(5) 6_565 .
C92 Er2 Er10 Er14 -20(5) . .
Er13 Er9 Er11 C93 38(6) . 6_565
Er8 Er9 Er11 C93 -18(6) . 6_565
Er5 Er9 Er11 C93 62.4(17) . 6_565
Er4 Er9 Er11 C93 -39(4) . 6_565
C92 Er9 Er11 C93 -18.5(11) . 6_565
Er3 Er9 Er11 C93 54.6(14) . 6_565
Er14 Er9 Er11 C93 44(2) . 6_565
Er15 Er9 Er11 C93 -51(2) . 6_565
C91 Er9 Er11 C93 2.0(12) . 6_565
Er1 Er9 Er11 C93 -46(3) . 6_565
Er13 Er9 Er11 Er5 -24(5) . .
Er8 Er9 Er11 Er5 -80(6) . .
C93 Er9 Er11 Er5 -62.4(17) 6_565 .
Er4 Er9 Er11 Er5 -101(4) . .
C92 Er9 Er11 Er5 -80.9(15) . .
Er3 Er9 Er11 Er5 -7.8(6) . .
Er14 Er9 Er11 Er5 -18.7(15) . .
Er15 Er9 Er11 Er5 -114(2) . .
C91 Er9 Er11 Er5 -60.4(19) . .
Er1 Er9 Er11 Er5 -109(2) . .
Er13 Er9 Er11 C92 57(6) . .
Er8 Er9 Er11 C92 1(6) . .
Er5 Er9 Er11 C92 80.9(15) . .
C93 Er9 Er11 C92 18.5(11) 6_565 .
Er4 Er9 Er11 C92 -20(4) . .
Er3 Er9 Er11 C92 73.1(12) . .
Er14 Er9 Er11 C92 62(2) . .
Er15 Er9 Er11 C92 -33(2) . .
C91 Er9 Er11 C92 20.5(12) . .
Er1 Er9 Er11 C92 -28(2) . .
Er8 Er9 Er11 Er13 -56(5) . .
Er5 Er9 Er11 Er13 24(5) . .
C93 Er9 Er11 Er13 -38(6) 6_565 .
Er4 Er9 Er11 Er13 -77(6) . .
C92 Er9 Er11 Er13 -57(6) . .
Er3 Er9 Er11 Er13 17(5) . .
Er14 Er9 Er11 Er13 6(5) . .
Er15 Er9 Er11 Er13 -89(6) . .
C91 Er9 Er11 Er13 -36(6) . .
Er1 Er9 Er11 Er13 -84(5) . .
Er13 Er9 Er11 C91 36(6) . .
Er8 Er9 Er11 C91 -20(7) . .
Er5 Er9 Er11 C91 60.4(19) . .
C93 Er9 Er11 C91 -2.0(12) 6_565 .
Er4 Er9 Er11 C91 -41(5) . .
C92 Er9 Er11 C91 -20.5(12) . .
Er3 Er9 Er11 C91 52.6(16) . .
Er14 Er9 Er11 C91 42(3) . .
Er15 Er9 Er11 C91 -53(3) . .
Er1 Er9 Er11 C91 -48(3) . .
Er13 Er9 Er11 Er3 -17(5) . .
Er8 Er9 Er11 Er3 -72(6) . .
Er5 Er9 Er11 Er3 7.8(6) . .
C93 Er9 Er11 Er3 -54.6(14) 6_565 .
Er4 Er9 Er11 Er3 -93(3) . .
C92 Er9 Er11 Er3 -73.1(12) . .
Er14 Er9 Er11 Er3 -10.9(17) . .
Er15 Er9 Er11 Er3 -106(2) . .
C91 Er9 Er11 Er3 -52.6(16) . .
Er1 Er9 Er11 Er3 -101(2) . .
Er13 Er9 Er11 Er8 56(5) . .
Er5 Er9 Er11 Er8 80(6) . .
C93 Er9 Er11 Er8 18(6) 6_565 .
Er4 Er9 Er11 Er8 -21(3) . .
C92 Er9 Er11 Er8 -1(6) . .
Er3 Er9 Er11 Er8 72(6) . .
Er14 Er9 Er11 Er8 61(5) . .
Er15 Er9 Er11 Er8 -33(5) . .
C91 Er9 Er11 Er8 20(7) . .
Er1 Er9 Er11 Er8 -28(4) . .
Er13 Er9 Er11 C93 51(6) . .
Er8 Er9 Er11 C93 -5(6) . .
Er5 Er9 Er11 C93 75.4(16) . .
C93 Er9 Er11 C93 12.9(9) 6_565 .
Er4 Er9 Er11 C93 -26(4) . .
C92 Er9 Er11 C93 -5.5(10) . .
Er3 Er9 Er11 C93 67.6(12) . .
Er14 Er9 Er11 C93 57(2) . .
Er15 Er9 Er11 C93 -38(2) . .
C91 Er9 Er11 C93 14.9(10) . .
Er1 Er9 Er11 C93 -33(3) . .
Er13 Er9 Er11 Er2 -12(6) . .
Er8 Er9 Er11 Er2 -68(6) . .
Er5 Er9 Er11 Er2 12.3(11) . .
C93 Er9 Er11 Er2 -50.2(12) 6_565 .
Er4 Er9 Er11 Er2 -89(4) . .
C92 Er9 Er11 Er2 -68.6(11) . .
Er3 Er9 Er11 Er2 4.5(6) . .
Er14 Er9 Er11 Er2 -6(2) . .
Er15 Er9 Er11 Er2 -101(2) . .
C91 Er9 Er11 Er2 -48.2(13) . .
Er1 Er9 Er11 Er2 -96(2) . .
Er13 Er9 Er11 Er15 89(6) . .
Er8 Er9 Er11 Er15 33(5) . .
Er5 Er9 Er11 Er15 114(2) . .
C93 Er9 Er11 Er15 51(2) 6_565 .
Er4 Er9 Er11 Er15 13(3) . .
C92 Er9 Er11 Er15 33(2) . .
Er3 Er9 Er11 Er15 106(2) . .
Er14 Er9 Er11 Er15 95(3) . .
C91 Er9 Er11 Er15 53(3) . .
Er1 Er9 Er11 Er15 5(2) . .
Er13 Er9 Er11 Er14 -6(5) . .
Er8 Er9 Er11 Er14 -61(5) . .
Er5 Er9 Er11 Er14 18.7(15) . .
C93 Er9 Er11 Er14 -44(2) 6_565 .
Er4 Er9 Er11 Er14 -82(4) . .
C92 Er9 Er11 Er14 -62(2) . .
Er3 Er9 Er11 Er14 10.9(17) . .
Er15 Er9 Er11 Er14 -95(3) . .
C91 Er9 Er11 Er14 -42(3) . .
Er1 Er9 Er11 Er14 -90(2) . .
Er15 Er1 Er12 Er4 -85.1(14) . 6_565
Er4 Er1 Er12 Er4 -170(3) . 6_565
Er8 Er1 Er12 Er4 -8.3(9) 6_565 6_565
Er8 Er1 Er12 Er4 -162(3) . 6_565
C92 Er1 Er12 Er4 -85.1(14) . 6_565
C93 Er1 Er12 Er4 -99.6(18) 6_565 6_565
C93 Er1 Er12 Er4 -70.6(14) . 6_565
Er13 Er1 Er12 Er4 -21.4(14) 6_565 6_565
Er13 Er1 Er12 Er4 -149(3) . 6_565
Er9 Er1 Er12 Er4 -33.5(14) 6_565 6_565
Er15 Er1 Er12 Er4 85.1(14) . .
Er4 Er1 Er12 Er4 170(3) 6_565 .
Er8 Er1 Er12 Er4 162(3) 6_565 .
Er8 Er1 Er12 Er4 8.3(9) . .
C92 Er1 Er12 Er4 85.1(14) . .
C93 Er1 Er12 Er4 70.6(14) 6_565 .
C93 Er1 Er12 Er4 99.6(18) . .
Er13 Er1 Er12 Er4 149(3) 6_565 .
Er13 Er1 Er12 Er4 21.4(14) . .
Er9 Er1 Er12 Er4 136.6(16) 6_565 .
Er15 Er1 Er12 Er8 -76.8(16) . 6_565
Er4 Er1 Er12 Er8 -162(3) . 6_565
Er4 Er1 Er12 Er8 8.3(9) 6_565 6_565
Er8 Er1 Er12 Er8 -154(3) . 6_565
C92 Er1 Er12 Er8 -76.8(16) . 6_565
C93 Er1 Er12 Er8 -91(2) 6_565 6_565
C93 Er1 Er12 Er8 -62.3(16) . 6_565
Er13 Er1 Er12 Er8 -13.1(15) 6_565 6_565
Er13 Er1 Er12 Er8 -140(3) . 6_565
Er9 Er1 Er12 Er8 -25.2(17) 6_565 6_565
Er15 Er1 Er12 Er8 76.8(16) . .
Er4 Er1 Er12 Er8 -8.3(9) . .
Er4 Er1 Er12 Er8 162(3) 6_565 .
Er8 Er1 Er12 Er8 154(3) 6_565 .
C92 Er1 Er12 Er8 76.8(16) . .
C93 Er1 Er12 Er8 62.3(16) 6_565 .
C93 Er1 Er12 Er8 91(2) . .
Er13 Er1 Er12 Er8 140(3) 6_565 .
Er13 Er1 Er12 Er8 13.1(15) . .
Er9 Er1 Er12 Er8 128.4(18) 6_565 .
Er4 Er1 Er12 Er15 -85.1(14) . .
Er4 Er1 Er12 Er15 85.1(14) 6_565 .
Er8 Er1 Er12 Er15 76.8(16) 6_565 .
Er8 Er1 Er12 Er15 -76.8(16) . .
C92 Er1 Er12 Er15 0.000(13) . .
C93 Er1 Er12 Er15 -14.5(9) 6_565 .
C93 Er1 Er12 Er15 14.5(9) . .
Er13 Er1 Er12 Er15 63.7(19) 6_565 .
Er13 Er1 Er12 Er15 -63.7(19) . .
Er9 Er1 Er12 Er15 51.6(6) 6_565 .
Er15 Er1 Er12 C92 0.000(2) . .
Er4 Er1 Er12 C92 -85.1(14) . .
Er4 Er1 Er12 C92 85.1(14) 6_565 .
Er8 Er1 Er12 C92 76.8(16) 6_565 .
Er8 Er1 Er12 C92 -76.8(16) . .
C93 Er1 Er12 C92 -14.5(9) 6_565 .
C93 Er1 Er12 C92 14.5(9) . .
Er13 Er1 Er12 C92 63.7(19) 6_565 .
Er13 Er1 Er12 C92 -63.7(19) . .
Er9 Er1 Er12 C92 51.6(6) 6_565 .
Er15 Er1 Er12 Er13 -63.7(19) . 6_565
Er4 Er1 Er12 Er13 -149(3) . 6_565
Er4 Er1 Er12 Er13 21.4(14) 6_565 6_565
Er8 Er1 Er12 Er13 13.1(15) 6_565 6_565
Er8 Er1 Er12 Er13 -140(3) . 6_565
C92 Er1 Er12 Er13 -63.7(19) . 6_565
C93 Er1 Er12 Er13 -78(2) 6_565 6_565
C93 Er1 Er12 Er13 -49.1(19) . 6_565
Er13 Er1 Er12 Er13 -127(4) . 6_565
Er9 Er1 Er12 Er13 -12.1(19) 6_565 6_565
Er15 Er1 Er12 Er13 63.7(19) . .
Er4 Er1 Er12 Er13 -21.4(14) . .
Er4 Er1 Er12 Er13 149(3) 6_565 .
Er8 Er1 Er12 Er13 140(3) 6_565 .
Er8 Er1 Er12 Er13 -13.1(15) . .
C92 Er1 Er12 Er13 63.7(19) . .
C93 Er1 Er12 Er13 49.1(19) 6_565 .
C93 Er1 Er12 Er13 78(2) . .
Er13 Er1 Er12 Er13 127(4) 6_565 .
Er9 Er1 Er12 Er13 115(2) 6_565 .
Er15 Er1 Er12 C93 14.5(9) . 6_565
Er4 Er1 Er12 C93 -70.6(14) . 6_565
Er4 Er1 Er12 C93 99.6(18) 6_565 6_565
Er8 Er1 Er12 C93 91(2) 6_565 6_565
Er8 Er1 Er12 C93 -62.3(16) . 6_565
C92 Er1 Er12 C93 14.5(9) . 6_565
C93 Er1 Er12 C93 29.0(18) . 6_565
Er13 Er1 Er12 C93 78(2) 6_565 6_565
Er13 Er1 Er12 C93 -49.1(19) . 6_565
Er9 Er1 Er12 C93 66.1(11) 6_565 6_565
Er15 Er1 Er12 C93 -14.5(9) . .
Er4 Er1 Er12 C93 -99.6(18) . .
Er4 Er1 Er12 C93 70.6(14) 6_565 .
Er8 Er1 Er12 C93 62.3(16) 6_565 .
Er8 Er1 Er12 C93 -91(2) . .
C92 Er1 Er12 C93 -14.5(9) . .
C93 Er1 Er12 C93 -29.0(18) 6_565 .
Er13 Er1 Er12 C93 49.1(19) 6_565 .
Er13 Er1 Er12 C93 -78(2) . .
Er9 Er1 Er12 C93 37.0(10) 6_565 .
Er15 Er1 Er12 C91 0.000(4) . .
Er4 Er1 Er12 C91 -85.1(14) . .
Er4 Er1 Er12 C91 85.1(14) 6_565 .
Er8 Er1 Er12 C91 76.8(16) 6_565 .
Er8 Er1 Er12 C91 -76.8(16) . .
C92 Er1 Er12 C91 0.000(1) . .
C93 Er1 Er12 C91 -14.5(9) 6_565 .
C93 Er1 Er12 C91 14.5(9) . .
Er13 Er1 Er12 C91 63.7(19) 6_565 .
Er13 Er1 Er12 C91 -63.7(19) . .
Er9 Er1 Er12 C91 51.6(6) 6_565 .
Er8 Er4 Er12 Er1 -161(2) . .
Er15 Er4 Er12 Er1 -33(3) . .
Er13 Er4 Er12 Er1 -148(2) . .
Er4 Er4 Er12 Er1 -8(2) 6_565 .
C92 Er4 Er12 Er1 -81.4(18) . .
Er9 Er4 Er12 Er1 -110(2) . .
C93 Er4 Er12 Er1 -98.6(19) 6_565 .
Er8 Er4 Er12 Er1 -24(4) 6_565 .
C93 Er4 Er12 Er1 -82(2) . .
Er14 Er4 Er12 Er1 -144(2) . .
Er8 Er4 Er12 Er4 -153(3) . 6_565
Er1 Er4 Er12 Er4 8(2) . 6_565
Er15 Er4 Er12 Er4 -25(5) . 6_565
Er13 Er4 Er12 Er4 -140(4) . 6_565
C92 Er4 Er12 Er4 -73(4) . 6_565
Er9 Er4 Er12 Er4 -101(4) . 6_565
C93 Er4 Er12 Er4 -90(4) 6_565 6_565
Er8 Er4 Er12 Er4 -16(2) 6_565 6_565
C93 Er4 Er12 Er4 -73(4) . 6_565
Er14 Er4 Er12 Er4 -135(4) . 6_565
Er8 Er4 Er12 Er8 -137(5) . 6_565
Er1 Er4 Er12 Er8 24(4) . 6_565
Er15 Er4 Er12 Er8 -9(6) . 6_565
Er13 Er4 Er12 Er8 -124(5) . 6_565
Er4 Er4 Er12 Er8 16(2) 6_565 6_565
C92 Er4 Er12 Er8 -57(5) . 6_565
Er9 Er4 Er12 Er8 -86(6) . 6_565
C93 Er4 Er12 Er8 -75(5) 6_565 6_565
C93 Er4 Er12 Er8 -57(5) . 6_565
Er14 Er4 Er12 Er8 -120(5) . 6_565
Er1 Er4 Er12 Er8 161(2) . .
Er15 Er4 Er12 Er8 128(4) . .
Er13 Er4 Er12 Er8 13(3) . .
Er4 Er4 Er12 Er8 153(3) 6_565 .
C92 Er4 Er12 Er8 80(3) . .
Er9 Er4 Er12 Er8 52(3) . .
C93 Er4 Er12 Er8 63(3) 6_565 .
Er8 Er4 Er12 Er8 137(5) 6_565 .
C93 Er4 Er12 Er8 80(3) . .
Er14 Er4 Er12 Er8 18(3) . .
Er8 Er4 Er12 Er15 -128(4) . .
Er1 Er4 Er12 Er15 33(3) . .
Er13 Er4 Er12 Er15 -115(4) . .
Er4 Er4 Er12 Er15 25(5) 6_565 .
C92 Er4 Er12 Er15 -48(3) . .
Er9 Er4 Er12 Er15 -77(4) . .
C93 Er4 Er12 Er15 -66(3) 6_565 .
Er8 Er4 Er12 Er15 9(6) 6_565 .
C93 Er4 Er12 Er15 -48(4) . .
Er14 Er4 Er12 Er15 -110(4) . .
Er8 Er4 Er12 C92 -80(3) . .
Er1 Er4 Er12 C92 81.4(18) . .
Er15 Er4 Er12 C92 48(3) . .
Er13 Er4 Er12 C92 -67(2) . .
Er4 Er4 Er12 C92 73(4) 6_565 .
Er9 Er4 Er12 C92 -28(3) . .
C93 Er4 Er12 C92 -17.2(12) 6_565 .
Er8 Er4 Er12 C92 57(5) 6_565 .
C93 Er4 Er12 C92 -0.1(13) . .
Er14 Er4 Er12 C92 -62.2(17) . .
Er8 Er4 Er12 Er13 -112(5) . 6_565
Er1 Er4 Er12 Er13 50(4) . 6_565
Er15 Er4 Er12 Er13 17(6) . 6_565
Er13 Er4 Er12 Er13 -99(6) . 6_565
Er4 Er4 Er12 Er13 41(4) 6_565 6_565
C92 Er4 Er12 Er13 -32(5) . 6_565
Er9 Er4 Er12 Er13 -60(7) . 6_565
C93 Er4 Er12 Er13 -49(5) 6_565 6_565
Er8 Er4 Er12 Er13 26(3) 6_565 6_565
C93 Er4 Er12 Er13 -32(4) . 6_565
Er14 Er4 Er12 Er13 -94(5) . 6_565
Er8 Er4 Er12 Er13 -13(3) . .
Er1 Er4 Er12 Er13 148(2) . .
Er15 Er4 Er12 Er13 115(4) . .
Er4 Er4 Er12 Er13 140(4) 6_565 .
C92 Er4 Er12 Er13 67(2) . .
Er9 Er4 Er12 Er13 39(3) . .
C93 Er4 Er12 Er13 50(2) 6_565 .
Er8 Er4 Er12 Er13 124(5) 6_565 .
C93 Er4 Er12 Er13 67(3) . .
Er14 Er4 Er12 Er13 5(3) . .
Er8 Er4 Er12 C93 -63(3) . 6_565
Er1 Er4 Er12 C93 98.6(19) . 6_565
Er15 Er4 Er12 C93 66(3) . 6_565
Er13 Er4 Er12 C93 -50(2) . 6_565
Er4 Er4 Er12 C93 90(4) 6_565 6_565
C92 Er4 Er12 C93 17.2(12) . 6_565
Er9 Er4 Er12 C93 -11(3) . 6_565
Er8 Er4 Er12 C93 75(5) 6_565 6_565
C93 Er4 Er12 C93 17.1(15) . 6_565
Er14 Er4 Er12 C93 -45.0(16) . 6_565
Er8 Er4 Er12 C93 -80(3) . .
Er1 Er4 Er12 C93 82(2) . .
Er15 Er4 Er12 C93 48(4) . .
Er13 Er4 Er12 C93 -67(3) . .
Er4 Er4 Er12 C93 73(4) 6_565 .
C92 Er4 Er12 C93 0.1(13) . .
Er9 Er4 Er12 C93 -28(4) . .
C93 Er4 Er12 C93 -17.1(15) 6_565 .
Er8 Er4 Er12 C93 57(5) 6_565 .
Er14 Er4 Er12 C93 -62(2) . .
Er8 Er4 Er12 C91 -66(3) . .
Er1 Er4 Er12 C91 95(2) . .
Er15 Er4 Er12 C91 62(3) . .
Er13 Er4 Er12 C91 -53(3) . .
Er4 Er4 Er12 C91 87(4) 6_565 .
C92 Er4 Er12 C91 14.0(10) . .
Er9 Er4 Er12 C91 -14(3) . .
C93 Er4 Er12 C91 -3.2(12) 6_565 .
Er8 Er4 Er12 C91 71(5) 6_565 .
C93 Er4 Er12 C91 13.8(13) . .
Er14 Er4 Er12 C91 -48.2(17) . .
Er4 Er8 Er12 Er1 15.3(18) . .
Er13 Er8 Er12 Er1 -137(5) . .
Er9 Er8 Er12 Er1 -67(4) . .
Er15 Er8 Er12 Er1 -28(3) . .
C93 Er8 Er12 Er1 -91(3) 6_565 .
C92 Er8 Er12 Er1 -78(3) . .
Er5 Er8 Er12 Er1 -127(2) . .
Er14 Er8 Er12 Er1 -142(3) . .
Er4 Er8 Er12 Er1 -20(3) 6_565 .
Er3 Er8 Er12 Er1 -129(2) . .
Er4 Er8 Er12 Er4 35(5) . 6_565
Er13 Er8 Er12 Er4 -117(7) . 6_565
Er9 Er8 Er12 Er4 -47(7) . 6_565
Er1 Er8 Er12 Er4 20(3) . 6_565
Er15 Er8 Er12 Er4 -8(5) . 6_565
C93 Er8 Er12 Er4 -72(5) 6_565 6_565
C92 Er8 Er12 Er4 -59(5) . 6_565
Er5 Er8 Er12 Er4 -107(5) . 6_565
Er14 Er8 Er12 Er4 -122(6) . 6_565
Er3 Er8 Er12 Er4 -109(5) . 6_565
Er13 Er8 Er12 Er4 -152(6) . .
Er9 Er8 Er12 Er4 -82(4) . .
Er1 Er8 Er12 Er4 -15.3(18) . .
Er15 Er8 Er12 Er4 -43(4) . .
C93 Er8 Er12 Er4 -107(3) 6_565 .
C92 Er8 Er12 Er4 -94(3) . .
Er5 Er8 Er12 Er4 -142(3) . .
Er14 Er8 Er12 Er4 -158(4) . .
Er4 Er8 Er12 Er4 -35(5) 6_565 .
Er3 Er8 Er12 Er4 -144(3) . .
Er4 Er8 Er12 Er8 68(8) . 6_565
Er13 Er8 Er12 Er8 -83(10) . 6_565
Er9 Er8 Er12 Er8 -13(10) . 6_565
Er1 Er8 Er12 Er8 53(7) . 6_565
Er15 Er8 Er12 Er8 25(7) . 6_565
C93 Er8 Er12 Er8 -38(8) 6_565 6_565
C92 Er8 Er12 Er8 -25(7) . 6_565
Er5 Er8 Er12 Er8 -74(8) . 6_565
Er14 Er8 Er12 Er8 -89(8) . 6_565
Er4 Er8 Er12 Er8 33(5) 6_565 6_565
Er3 Er8 Er12 Er8 -76(8) . 6_565
Er4 Er8 Er12 Er15 43(4) . .
Er13 Er8 Er12 Er15 -109(6) . .
Er9 Er8 Er12 Er15 -39(5) . .
Er1 Er8 Er12 Er15 28(3) . .
C93 Er8 Er12 Er15 -64(3) 6_565 .
C92 Er8 Er12 Er15 -51(3) . .
Er5 Er8 Er12 Er15 -99(4) . .
Er14 Er8 Er12 Er15 -115(4) . .
Er4 Er8 Er12 Er15 8(5) 6_565 .
Er3 Er8 Er12 Er15 -101(3) . .
Er4 Er8 Er12 C92 94(3) . .
Er13 Er8 Er12 C92 -58(5) . .
Er9 Er8 Er12 C92 12(4) . .
Er1 Er8 Er12 C92 78(3) . .
Er15 Er8 Er12 C92 51(3) . .
C93 Er8 Er12 C92 -13.1(14) 6_565 .
Er5 Er8 Er12 C92 -49(3) . .
Er14 Er8 Er12 C92 -64(2) . .
Er4 Er8 Er12 C92 59(5) 6_565 .
Er3 Er8 Er12 C92 -50(2) . .
Er4 Er8 Er12 Er13 99(7) . 6_565
Er13 Er8 Er12 Er13 -53(8) . 6_565
Er9 Er8 Er12 Er13 17(8) . 6_565
Er1 Er8 Er12 Er13 84(6) . 6_565
Er15 Er8 Er12 Er13 56(6) . 6_565
C93 Er8 Er12 Er13 -8(5) 6_565 6_565
C92 Er8 Er12 Er13 6(5) . 6_565
Er5 Er8 Er12 Er13 -43(7) . 6_565
Er14 Er8 Er12 Er13 -58(6) . 6_565
Er4 Er8 Er12 Er13 64(6) 6_565 6_565
Er3 Er8 Er12 Er13 -45(6) . 6_565
Er4 Er8 Er12 Er13 152(6) . .
Er9 Er8 Er12 Er13 70(5) . .
Er1 Er8 Er12 Er13 137(5) . .
Er15 Er8 Er12 Er13 109(6) . .
C93 Er8 Er12 Er13 45(5) 6_565 .
C92 Er8 Er12 Er13 58(5) . .
Er5 Er8 Er12 Er13 10(4) . .
Er14 Er8 Er12 Er13 -6(5) . .
Er4 Er8 Er12 Er13 117(7) 6_565 .
Er3 Er8 Er12 Er13 8(4) . .
Er4 Er8 Er12 C93 107(3) . 6_565
Er13 Er8 Er12 C93 -45(5) . 6_565
Er9 Er8 Er12 C93 25(3) . 6_565
Er1 Er8 Er12 C93 91(3) . 6_565
Er15 Er8 Er12 C93 64(3) . 6_565
C92 Er8 Er12 C93 13.1(14) . 6_565
Er5 Er8 Er12 C93 -35.5(19) . 6_565
Er14 Er8 Er12 C93 -51(2) . 6_565
Er4 Er8 Er12 C93 72(5) 6_565 6_565
Er3 Er8 Er12 C93 -37.3(14) . 6_565
Er4 Er8 Er12 C93 102(4) . .
Er13 Er8 Er12 C93 -50(6) . .
Er9 Er8 Er12 C93 20(4) . .
Er1 Er8 Er12 C93 86(3) . .
Er15 Er8 Er12 C93 59(3) . .
C93 Er8 Er12 C93 -5.1(12) 6_565 .
C92 Er8 Er12 C93 8.0(12) . .
Er5 Er8 Er12 C93 -41(3) . .
Er14 Er8 Er12 C93 -56(3) . .
Er4 Er8 Er12 C93 67(5) 6_565 .
Er3 Er8 Er12 C93 -42(2) . .
Er4 Er8 Er12 C91 111(3) . .
Er13 Er8 Er12 C91 -41(5) . .
Er9 Er8 Er12 C91 29(3) . .
Er1 Er8 Er12 C91 96(3) . .
Er15 Er8 Er12 C91 68(3) . .
C93 Er8 Er12 C91 4.1(13) 6_565 .
C92 Er8 Er12 C91 17.2(13) . .
Er5 Er8 Er12 C91 -31(2) . .
Er14 Er8 Er12 C91 -47(2) . .
Er4 Er8 Er12 C91 76(5) 6_565 .
Er3 Er8 Er12 C91 -33.2(17) . .
Er4 Er8 Er13 Er5 -20(22) . .
Er12 Er8 Er13 Er5 37(15) . .
Er9 Er8 Er13 Er5 -78(12) . .
Er1 Er8 Er13 Er5 -15(18) . .
Er15 Er8 Er13 Er5 -34(15) . .
C93 Er8 Er13 Er5 -12(11) 6_565 .
C92 Er8 Er13 Er5 -12(12) . .
Er14 Er8 Er13 Er5 47(10) . .
Er4 Er8 Er13 Er5 11(16) 6_565 .
Er3 Er8 Er13 Er5 19(6) . .
Er4 Er8 Er13 Er9 58(12) . .
Er12 Er8 Er13 Er9 114(5) . .
Er1 Er8 Er13 Er9 62(7) . .
Er15 Er8 Er13 Er9 44(5) . .
C93 Er8 Er13 Er9 65(3) 6_565 .
C92 Er8 Er13 Er9 65(3) . .
Er5 Er8 Er13 Er9 78(12) . .
Er14 Er8 Er13 Er9 125(7) . .
Er4 Er8 Er13 Er9 88(5) 6_565 .
Er3 Er8 Er13 Er9 96(7) . .
Er4 Er8 Er13 Er14 -67(14) . .
Er12 Er8 Er13 Er14 -10(9) . .
Er9 Er8 Er13 Er14 -125(7) . .
Er1 Er8 Er13 Er14 -62(10) . .
Er15 Er8 Er13 Er14 -81(7) . .
C93 Er8 Er13 Er14 -59(5) 6_565 .
C92 Er8 Er13 Er14 -59(6) . .
Er5 Er8 Er13 Er14 -47(10) . .
Er4 Er8 Er13 Er14 -36(8) 6_565 .
Er3 Er8 Er13 Er14 -29(5) . .
Er12 Er8 Er13 Er4 57(10) . .
Er9 Er8 Er13 Er4 -58(12) . .
Er1 Er8 Er13 Er4 5(5) . .
Er15 Er8 Er13 Er4 -14(9) . .
C93 Er8 Er13 Er4 8(12) 6_565 .
C92 Er8 Er13 Er4 8(11) . .
Er5 Er8 Er13 Er4 20(22) . .
Er14 Er8 Er13 Er4 67(14) . .
Er4 Er8 Er13 Er4 31(8) 6_565 .
Er3 Er8 Er13 Er4 38(16) . .
Er4 Er8 Er13 Er3 -38(16) . .
Er12 Er8 Er13 Er3 18(10) . .
Er9 Er8 Er13 Er3 -96(7) . .
Er1 Er8 Er13 Er3 -34(12) . .
Er15 Er8 Er13 Er3 -52(9) . .
C93 Er8 Er13 Er3 -31(6) 6_565 .
C92 Er8 Er13 Er3 -31(7) . .
Er5 Er8 Er13 Er3 -19(6) . .
Er14 Er8 Er13 Er3 29(5) . .
Er4 Er8 Er13 Er3 -8(10) 6_565 .
Er4 Er8 Er13 C93 -8(12) . 6_565
Er12 Er8 Er13 C93 49(5) . 6_565
Er9 Er8 Er13 C93 -65(3) . 6_565
Er1 Er8 Er13 C93 -3(7) . 6_565
Er15 Er8 Er13 C93 -22(4) . 6_565
C92 Er8 Er13 C93 -0.1(19) . 6_565
Er5 Er8 Er13 C93 12(11) . 6_565
Er14 Er8 Er13 C93 59(5) . 6_565
Er4 Er8 Er13 C93 23(5) 6_565 6_565
Er3 Er8 Er13 C93 31(6) . 6_565
Er4 Er8 Er13 Er12 -57(10) . .
Er9 Er8 Er13 Er12 -114(5) . .
Er1 Er8 Er13 Er12 -52(5) . .
Er15 Er8 Er13 Er12 -71(5) . .
C93 Er8 Er13 Er12 -49(5) 6_565 .
C92 Er8 Er13 Er12 -49(4) . .
Er5 Er8 Er13 Er12 -37(15) . .
Er14 Er8 Er13 Er12 10(9) . .
Er4 Er8 Er13 Er12 -26(3) 6_565 .
Er3 Er8 Er13 Er12 -18(10) . .
Er4 Er8 Er13 C92 -8(11) . .
Er12 Er8 Er13 C92 49(4) . .
Er9 Er8 Er13 C92 -65(3) . .
Er1 Er8 Er13 C92 -3(6) . .
Er15 Er8 Er13 C92 -22(4) . .
C93 Er8 Er13 C92 0.1(19) 6_565 .
Er5 Er8 Er13 C92 12(12) . .
Er14 Er8 Er13 C92 59(6) . .
Er4 Er8 Er13 C92 23(4) 6_565 .
Er3 Er8 Er13 C92 31(7) . .
Er4 Er8 Er13 Er11 39(12) . .
Er12 Er8 Er13 Er11 96(5) . .
Er9 Er8 Er13 Er11 -19(2) . .
Er1 Er8 Er13 Er11 43(7) . .
Er15 Er8 Er13 Er11 25(5) . .
C93 Er8 Er13 Er11 47(2) 6_565 .
C92 Er8 Er13 Er11 47(3) . .
Er5 Er8 Er13 Er11 59(12) . .
Er14 Er8 Er13 Er11 106(6) . .
Er4 Er8 Er13 Er11 69(5) 6_565 .
Er3 Er8 Er13 Er11 77(7) . .
Er4 Er8 Er13 Er2 -38(15) . .
Er12 Er8 Er13 Er2 19(8) . .
Er9 Er8 Er13 Er2 -96(6) . .
Er1 Er8 Er13 Er2 -33(10) . .
Er15 Er8 Er13 Er2 -52(7) . .
C93 Er8 Er13 Er2 -30(4) 6_565 .
C92 Er8 Er13 Er2 -30(5) . .
Er5 Er8 Er13 Er2 -18(8) . .
Er14 Er8 Er13 Er2 29(4) . .
Er4 Er8 Er13 Er2 -7(9) 6_565 .
Er3 Er8 Er13 Er2 0.3(19) . .
Er4 Er8 Er13 Er1 -5(5) . .
Er12 Er8 Er13 Er1 52(5) . .
Er9 Er8 Er13 Er1 -62(7) . .
Er15 Er8 Er13 Er1 -19(4) . .
C93 Er8 Er13 Er1 3(7) 6_565 .
C92 Er8 Er13 Er1 3(6) . .
Er5 Er8 Er13 Er1 15(18) . .
Er14 Er8 Er13 Er1 62(10) . .
Er4 Er8 Er13 Er1 26(3) 6_565 .
Er3 Er8 Er13 Er1 34(12) . .
Er3 Er5 Er13 Er8 -46(14) . .
Er14 Er5 Er13 Er8 -67(13) . .
Er2 Er5 Er13 Er8 -36(15) . .
Er9 Er5 Er13 Er8 79(12) . .
C93 Er5 Er13 Er8 13(12) 6_565 .
Er11 Er5 Er13 Er8 66(13) . .
Er6 Er5 Er13 Er8 -29(14) . .
C91 Er5 Er13 Er8 4(13) . .
C92 Er5 Er13 Er8 11(12) . .
Er4 Er5 Er13 Er8 6(6) . .
Er3 Er5 Er13 Er9 -125(3) . .
Er14 Er5 Er13 Er9 -146(4) . .
Er2 Er5 Er13 Er9 -115(3) . .
C93 Er5 Er13 Er9 -66(2) 6_565 .
Er11 Er5 Er13 Er9 -13(3) . .
Er8 Er5 Er13 Er9 -79(12) . .
Er6 Er5 Er13 Er9 -108(3) . .
C91 Er5 Er13 Er9 -75(2) . .
C92 Er5 Er13 Er9 -68(2) . .
Er4 Er5 Er13 Er9 -74(6) . .
Er3 Er5 Er13 Er14 21(4) . .
Er2 Er5 Er13 Er14 31(4) . .
Er9 Er5 Er13 Er14 146(4) . .
C93 Er5 Er13 Er14 79(4) 6_565 .
Er11 Er5 Er13 Er14 133(4) . .
Er8 Er5 Er13 Er14 67(13) . .
Er6 Er5 Er13 Er14 38(4) . .
C91 Er5 Er13 Er14 71(3) . .
C92 Er5 Er13 Er14 78(4) . .
Er4 Er5 Er13 Er14 72(7) . .
Er3 Er5 Er13 Er4 -51(8) . .
Er14 Er5 Er13 Er4 -72(7) . .
Er2 Er5 Er13 Er4 -41(9) . .
Er9 Er5 Er13 Er4 74(6) . .
C93 Er5 Er13 Er4 7(6) 6_565 .
Er11 Er5 Er13 Er4 60(7) . .
Er8 Er5 Er13 Er4 -6(6) . .
Er6 Er5 Er13 Er4 -34(8) . .
C91 Er5 Er13 Er4 -1(7) . .
C92 Er5 Er13 Er4 6(6) . .
Er14 Er5 Er13 Er3 -21(4) . .
Er2 Er5 Er13 Er3 10.0(11) . .
Er9 Er5 Er13 Er3 125(3) . .
C93 Er5 Er13 Er3 58(3) 6_565 .
Er11 Er5 Er13 Er3 112(3) . .
Er8 Er5 Er13 Er3 46(14) . .
Er6 Er5 Er13 Er3 16.9(13) . .
C91 Er5 Er13 Er3 50(3) . .
C92 Er5 Er13 Er3 57(3) . .
Er4 Er5 Er13 Er3 51(8) . .
Er3 Er5 Er13 C93 -58(3) . 6_565
Er14 Er5 Er13 C93 -79(4) . 6_565
Er2 Er5 Er13 C93 -48(3) . 6_565
Er9 Er5 Er13 C93 66(2) . 6_565
Er11 Er5 Er13 C93 53(2) . 6_565
Er8 Er5 Er13 C93 -13(12) . 6_565
Er6 Er5 Er13 C93 -41(3) . 6_565
C91 Er5 Er13 C93 -8.3(17) . 6_565
C92 Er5 Er13 C93 -1.5(16) . 6_565
Er4 Er5 Er13 C93 -7(6) . 6_565
Er3 Er5 Er13 Er12 -23(6) . .
Er14 Er5 Er13 Er12 -44(5) . .
Er2 Er5 Er13 Er12 -13(6) . .
Er9 Er5 Er13 Er12 102(5) . .
C93 Er5 Er13 Er12 36(3) 6_565 .
Er11 Er5 Er13 Er12 89(4) . .
Er8 Er5 Er13 Er12 23(10) . .
Er6 Er5 Er13 Er12 -6(5) . .
C91 Er5 Er13 Er12 27(4) . .
C92 Er5 Er13 Er12 34(3) . .
Er4 Er5 Er13 Er12 28(4) . .
Er3 Er5 Er13 C92 -57(3) . .
Er14 Er5 Er13 C92 -78(4) . .
Er2 Er5 Er13 C92 -47(4) . .
Er9 Er5 Er13 C92 68(2) . .
C93 Er5 Er13 C92 1.5(16) 6_565 .
Er11 Er5 Er13 C92 55(2) . .
Er8 Er5 Er13 C92 -11(12) . .
Er6 Er5 Er13 C92 -40(3) . .
C91 Er5 Er13 C92 -6.8(17) . .
Er4 Er5 Er13 C92 -6(6) . .
Er3 Er5 Er13 Er11 -112(3) . .
Er14 Er5 Er13 Er11 -133(4) . .
Er2 Er5 Er13 Er11 -102(3) . .
Er9 Er5 Er13 Er11 13(3) . .
C93 Er5 Er13 Er11 -53(2) 6_565 .
Er8 Er5 Er13 Er11 -66(13) . .
Er6 Er5 Er13 Er11 -95(2) . .
C91 Er5 Er13 Er11 -61.7(18) . .
C92 Er5 Er13 Er11 -55(2) . .
Er4 Er5 Er13 Er11 -60(7) . .
Er3 Er5 Er13 Er2 -10.0(11) . .
Er14 Er5 Er13 Er2 -31(4) . .
Er9 Er5 Er13 Er2 115(3) . .
C93 Er5 Er13 Er2 48(3) 6_565 .
Er11 Er5 Er13 Er2 102(3) . .
Er8 Er5 Er13 Er2 36(15) . .
Er6 Er5 Er13 Er2 7.0(11) . .
C91 Er5 Er13 Er2 40(3) . .
C92 Er5 Er13 Er2 47(4) . .
Er4 Er5 Er13 Er2 41(9) . .
Er3 Er5 Er13 Er1 -53(6) . .
Er14 Er5 Er13 Er1 -74(5) . .
Er2 Er5 Er13 Er1 -43(6) . .
Er9 Er5 Er13 Er1 72(4) . .
C93 Er5 Er13 Er1 5(3) 6_565 .
Er11 Er5 Er13 Er1 59(4) . .
Er8 Er5 Er13 Er1 -7(9) . .
Er6 Er5 Er13 Er1 -36(6) . .
C91 Er5 Er13 Er1 -3(4) . .
C92 Er5 Er13 Er1 4(3) . .
Er4 Er5 Er13 Er1 -2(3) . .
Er11 Er9 Er13 Er8 -122(6) . .
Er5 Er9 Er13 Er8 -156(5) . .
C93 Er9 Er13 Er8 -84(3) 6_565 .
Er4 Er9 Er13 Er8 -7.9(18) . .
C92 Er9 Er13 Er8 -66(3) . .
Er3 Er9 Er13 Er8 -143(5) . .
Er14 Er9 Er13 Er8 -131(6) . .
Er15 Er9 Er13 Er8 -27(4) . .
C91 Er9 Er13 Er8 -88(3) . .
Er1 Er9 Er13 Er8 -18(2) . .
Er11 Er9 Er13 Er5 34(7) . .
Er8 Er9 Er13 Er5 156(5) . .
C93 Er9 Er13 Er5 71(2) 6_565 .
Er4 Er9 Er13 Er5 148(3) . .
C92 Er9 Er13 Er5 89(2) . .
Er3 Er9 Er13 Er5 12.9(7) . .
Er14 Er9 Er13 Er5 24(3) . .
Er15 Er9 Er13 Er5 128(3) . .
C91 Er9 Er13 Er5 67(2) . .
Er1 Er9 Er13 Er5 137(3) . .
Er11 Er9 Er13 Er14 10(8) . .
Er8 Er9 Er13 Er14 131(6) . .
Er5 Er9 Er13 Er14 -24(3) . .
C93 Er9 Er13 Er14 47(4) 6_565 .
Er4 Er9 Er13 Er14 124(5) . .
C92 Er9 Er13 Er14 65(4) . .
Er3 Er9 Er13 Er14 -11(3) . .
Er15 Er9 Er13 Er14 104(5) . .
C91 Er9 Er13 Er14 43(4) . .
Er1 Er9 Er13 Er14 113(4) . .
Er11 Er9 Er13 Er4 -114(6) . .
Er8 Er9 Er13 Er4 7.9(18) . .
Er5 Er9 Er13 Er4 -148(3) . .
C93 Er9 Er13 Er4 -76.5(19) 6_565 .
C92 Er9 Er13 Er4 -58.3(17) . .
Er3 Er9 Er13 Er4 -135(3) . .
Er14 Er9 Er13 Er4 -124(5) . .
Er15 Er9 Er13 Er4 -19(2) . .
C91 Er9 Er13 Er4 -80.6(17) . .
Er1 Er9 Er13 Er4 -10.3(8) . .
Er11 Er9 Er13 Er3 21(7) . .
Er8 Er9 Er13 Er3 143(5) . .
Er5 Er9 Er13 Er3 -12.9(7) . .
C93 Er9 Er13 Er3 58.2(18) 6_565 .
Er4 Er9 Er13 Er3 135(3) . .
C92 Er9 Er13 Er3 76.4(19) . .
Er14 Er9 Er13 Er3 11(3) . .
Er15 Er9 Er13 Er3 115(2) . .
C91 Er9 Er13 Er3 54.1(16) . .
Er1 Er9 Er13 Er3 124(2) . .
Er11 Er9 Er13 C93 -37(6) . 6_565
Er8 Er9 Er13 C93 84(3) . 6_565
Er5 Er9 Er13 C93 -71(2) . 6_565
Er4 Er9 Er13 C93 76.5(19) . 6_565
C92 Er9 Er13 C93 18.2(9) . 6_565
Er3 Er9 Er13 C93 -58.2(18) . 6_565
Er14 Er9 Er13 C93 -47(4) . 6_565
Er15 Er9 Er13 C93 57(2) . 6_565
C91 Er9 Er13 C93 -4.1(9) . 6_565
Er1 Er9 Er13 C93 66.2(13) . 6_565
Er11 Er9 Er13 Er12 -93(6) . .
Er8 Er9 Er13 Er12 29(2) . .
Er5 Er9 Er13 Er12 -127(4) . .
C93 Er9 Er13 Er12 -56(2) 6_565 .
Er4 Er9 Er13 Er12 20.8(15) . .
C92 Er9 Er13 Er12 -37(2) . .
Er3 Er9 Er13 Er12 -114(3) . .
Er14 Er9 Er13 Er12 -103(5) . .
Er15 Er9 Er13 Er12 1(3) . .
C91 Er9 Er13 Er12 -60(2) . .
Er1 Er9 Er13 Er12 10.6(18) . .
Er11 Er9 Er13 C92 -55(6) . .
Er8 Er9 Er13 C92 66(3) . .
Er5 Er9 Er13 C92 -89(2) . .
C93 Er9 Er13 C92 -18.2(9) 6_565 .
Er4 Er9 Er13 C92 58.3(17) . .
Er3 Er9 Er13 C92 -76.4(19) . .
Er14 Er9 Er13 C92 -65(4) . .
Er15 Er9 Er13 C92 38.9(18) . .
C91 Er9 Er13 C92 -22.3(6) . .
Er1 Er9 Er13 C92 48.1(10) . .
Er8 Er9 Er13 Er11 122(6) . .
Er5 Er9 Er13 Er11 -34(7) . .
C93 Er9 Er13 Er11 37(6) 6_565 .
Er4 Er9 Er13 Er11 114(6) . .
C92 Er9 Er13 Er11 55(6) . .
Er3 Er9 Er13 Er11 -21(7) . .
Er14 Er9 Er13 Er11 -10(8) . .
Er15 Er9 Er13 Er11 94(6) . .
C91 Er9 Er13 Er11 33(6) . .
Er1 Er9 Er13 Er11 103(6) . .
Er11 Er9 Er13 Er2 14(7) . .
Er8 Er9 Er13 Er2 135(4) . .
Er5 Er9 Er13 Er2 -20.1(10) . .
C93 Er9 Er13 Er2 51.0(15) 6_565 .
Er4 Er9 Er13 Er2 127(3) . .
C92 Er9 Er13 Er2 69.2(15) . .
Er3 Er9 Er13 Er2 -7.2(5) . .
Er14 Er9 Er13 Er2 4(3) . .
Er15 Er9 Er13 Er2 108(2) . .
C91 Er9 Er13 Er2 46.9(12) . .
Er1 Er9 Er13 Er2 117.2(18) . .
Er11 Er9 Er13 Er1 -103(6) . .
Er8 Er9 Er13 Er1 18(2) . .
Er5 Er9 Er13 Er1 -137(3) . .
C93 Er9 Er13 Er1 -66.2(13) 6_565 .
Er4 Er9 Er13 Er1 10.3(8) . .
C92 Er9 Er13 Er1 -48.1(10) . .
Er3 Er9 Er13 Er1 -124(2) . .
Er14 Er9 Er13 Er1 -113(4) . .
Er15 Er9 Er13 Er1 -9.1(18) . .
C91 Er9 Er13 Er1 -70.3(10) . .
Er1 Er4 Er13 Er8 -172(10) . .
Er12 Er4 Er13 Er8 -108(11) . .
Er15 Er4 Er13 Er8 162(11) . .
Er4 Er4 Er13 Er8 -139(10) 6_565 .
C92 Er4 Er13 Er8 -172(12) . .
Er9 Er4 Er13 Er8 122(12) . .
C93 Er4 Er13 Er8 -172(12) 6_565 .
Er8 Er4 Er13 Er8 -136(11) 6_565 .
C93 Er4 Er13 Er8 -162(11) . .
Er14 Er4 Er13 Er8 -119(13) . .
Er8 Er4 Er13 Er5 165(17) . .
Er1 Er4 Er13 Er5 -7(10) . .
Er12 Er4 Er13 Er5 57(8) . .
Er15 Er4 Er13 Er5 -33(8) . .
Er4 Er4 Er13 Er5 26(9) 6_565 .
C92 Er4 Er13 Er5 -7(7) . .
Er9 Er4 Er13 Er5 -73(7) . .
C93 Er4 Er13 Er5 -7(6) 6_565 .
Er8 Er4 Er13 Er5 29(8) 6_565 .
C93 Er4 Er13 Er5 3(7) . .
Er14 Er4 Er13 Er5 47(6) . .
Er8 Er4 Er13 Er9 -122(12) . .
Er1 Er4 Er13 Er9 66(5) . .
Er12 Er4 Er13 Er9 130(4) . .
Er15 Er4 Er13 Er9 40(4) . .
Er4 Er4 Er13 Er9 99(3) 6_565 .
C92 Er4 Er13 Er9 66(3) . .
C93 Er4 Er13 Er9 66(2) 6_565 .
Er8 Er4 Er13 Er9 102(3) 6_565 .
C93 Er4 Er13 Er9 76(3) . .
Er14 Er4 Er13 Er9 119(6) . .
Er8 Er4 Er13 Er14 119(13) . .
Er1 Er4 Er13 Er14 -53(7) . .
Er12 Er4 Er13 Er14 11(6) . .
Er15 Er4 Er13 Er14 -80(6) . .
Er4 Er4 Er13 Er14 -20(6) 6_565 .
C92 Er4 Er13 Er14 -53(5) . .
Er9 Er4 Er13 Er14 -119(6) . .
C93 Er4 Er13 Er14 -53(4) 6_565 .
Er8 Er4 Er13 Er14 -17(6) 6_565 .
C93 Er4 Er13 Er14 -43(5) . .
Er8 Er4 Er13 Er3 148(14) . .
Er1 Er4 Er13 Er3 -24(7) . .
Er12 Er4 Er13 Er3 40(5) . .
Er15 Er4 Er13 Er3 -50(6) . .
Er4 Er4 Er13 Er3 9(6) 6_565 .
C92 Er4 Er13 Er3 -24(4) . .
Er9 Er4 Er13 Er3 -90(5) . .
C93 Er4 Er13 Er3 -24(3) 6_565 .
Er8 Er4 Er13 Er3 12(5) 6_565 .
C93 Er4 Er13 Er3 -14(4) . .
Er14 Er4 Er13 Er3 29(4) . .
Er8 Er4 Er13 C93 172(12) . 6_565
Er1 Er4 Er13 C93 0(4) . 6_565
Er12 Er4 Er13 C93 64(3) . 6_565
Er15 Er4 Er13 C93 -26(4) . 6_565
Er4 Er4 Er13 C93 33(3) 6_565 6_565
C92 Er4 Er13 C93 0.4(17) . 6_565
Er9 Er4 Er13 C93 -66(2) . 6_565
Er8 Er4 Er13 C93 36(3) 6_565 6_565
C93 Er4 Er13 C93 10.1(11) . 6_565
Er14 Er4 Er13 C93 53(4) . 6_565
Er8 Er4 Er13 Er12 108(11) . .
Er1 Er4 Er13 Er12 -64(4) . .
Er15 Er4 Er13 Er12 -90(4) . .
Er4 Er4 Er13 Er12 -31(3) 6_565 .
C92 Er4 Er13 Er12 -64(3) . .
Er9 Er4 Er13 Er12 -130(4) . .
C93 Er4 Er13 Er12 -64(3) 6_565 .
Er8 Er4 Er13 Er12 -28(3) 6_565 .
C93 Er4 Er13 Er12 -54(3) . .
Er14 Er4 Er13 Er12 -11(6) . .
Er8 Er4 Er13 C92 172(12) . .
Er1 Er4 Er13 C92 0(4) . .
Er12 Er4 Er13 C92 64(3) . .
Er15 Er4 Er13 C92 -26(3) . .
Er4 Er4 Er13 C92 33(2) 6_565 .
Er9 Er4 Er13 C92 -66(3) . .
C93 Er4 Er13 C92 -0.4(17) 6_565 .
Er8 Er4 Er13 C92 36(2) 6_565 .
C93 Er4 Er13 C92 9.7(13) . .
Er14 Er4 Er13 C92 53(5) . .
Er8 Er4 Er13 Er11 -142(12) . .
Er1 Er4 Er13 Er11 46(5) . .
Er12 Er4 Er13 Er11 110(3) . .
Er15 Er4 Er13 Er11 20(4) . .
Er4 Er4 Er13 Er11 79(3) 6_565 .
C92 Er4 Er13 Er11 46(2) . .
Er9 Er4 Er13 Er11 -20(2) . .
C93 Er4 Er13 Er11 46(2) 6_565 .
Er8 Er4 Er13 Er11 82(3) 6_565 .
C93 Er4 Er13 Er11 56(2) . .
Er14 Er4 Er13 Er11 99(5) . .
Er8 Er4 Er13 Er2 147(13) . .
Er1 Er4 Er13 Er2 -25(6) . .
Er12 Er4 Er13 Er2 39(4) . .
Er15 Er4 Er13 Er2 -51(5) . .
Er4 Er4 Er13 Er2 8(5) 6_565 .
C92 Er4 Er13 Er2 -25(3) . .
Er9 Er4 Er13 Er2 -91(4) . .
C93 Er4 Er13 Er2 -25(2) 6_565 .
Er8 Er4 Er13 Er2 11(4) 6_565 .
C93 Er4 Er13 Er2 -15(3) . .
Er14 Er4 Er13 Er2 28(3) . .
Er8 Er4 Er13 Er1 172(10) . .
Er12 Er4 Er13 Er1 64(4) . .
Er15 Er4 Er13 Er1 -26(4) . .
Er4 Er4 Er13 Er1 33(2) 6_565 .
C92 Er4 Er13 Er1 0(4) . .
Er9 Er4 Er13 Er1 -66(5) . .
C93 Er4 Er13 Er1 0(5) 6_565 .
Er8 Er4 Er13 Er1 36(2) 6_565 .
C93 Er4 Er13 Er1 10(4) . .
Er14 Er4 Er13 Er1 53(7) . .
Er2 Er3 Er13 Er8 2(11) . .
Er5 Er3 Er13 Er8 150(10) . .
Er14 Er3 Er13 Er8 -61(8) . .
Er6 Er3 Er13 Er8 -2(9) . .
C93 Er3 Er13 Er8 35(7) 6_565 .
C91 Er3 Er13 Er8 27(7) . .
Er9 Er3 Er13 Er8 96(8) . .
Er7 Er3 Er13 Er8 -4(8) . .
Er10 Er3 Er13 Er8 40(9) . .
Er11 Er3 Er13 Er8 88(7) . .
C92 Er3 Er13 Er8 29(7) . .
Er2 Er3 Er13 Er5 -149(4) . .
Er14 Er3 Er13 Er5 148(6) . .
Er6 Er3 Er13 Er5 -152(2) . .
C93 Er3 Er13 Er5 -116(4) 6_565 .
C91 Er3 Er13 Er5 -123(3) . .
Er9 Er3 Er13 Er5 -55(3) . .
Er7 Er3 Er13 Er5 -154(3) . .
Er10 Er3 Er13 Er5 -111(3) . .
Er11 Er3 Er13 Er5 -63(3) . .
C92 Er3 Er13 Er5 -121(4) . .
Er2 Er3 Er13 Er9 -94(5) . .
Er5 Er3 Er13 Er9 55(3) . .
Er14 Er3 Er13 Er9 -157(6) . .
Er6 Er3 Er13 Er9 -97(3) . .
C93 Er3 Er13 Er9 -61(2) 6_565 .
C91 Er3 Er13 Er9 -68(3) . .
Er7 Er3 Er13 Er9 -99(3) . .
Er10 Er3 Er13 Er9 -56(4) . .
Er11 Er3 Er13 Er9 -8(2) . .
C92 Er3 Er13 Er9 -67(2) . .
Er2 Er3 Er13 Er14 63(7) . .
Er5 Er3 Er13 Er14 -148(6) . .
Er6 Er3 Er13 Er14 60(5) . .
C93 Er3 Er13 Er14 96(5) 6_565 .
C91 Er3 Er13 Er14 89(5) . .
Er9 Er3 Er13 Er14 157(6) . .
Er7 Er3 Er13 Er14 58(5) . .
Er10 Er3 Er13 Er14 101(5) . .
Er11 Er3 Er13 Er14 149(5) . .
C92 Er3 Er13 Er14 90(5) . .
Er2 Er3 Er13 Er4 -6(8) . .
Er5 Er3 Er13 Er4 142(7) . .
Er14 Er3 Er13 Er4 -70(6) . .
Er6 Er3 Er13 Er4 -10(6) . .
C93 Er3 Er13 Er4 27(4) 6_565 .
C91 Er3 Er13 Er4 19(4) . .
Er9 Er3 Er13 Er4 88(5) . .
Er7 Er3 Er13 Er4 -12(5) . .
Er10 Er3 Er13 Er4 32(6) . .
Er11 Er3 Er13 Er4 80(4) . .
C92 Er3 Er13 Er4 21(3) . .
Er2 Er3 Er13 C93 -33(5) . 6_565
Er5 Er3 Er13 C93 116(4) . 6_565
Er14 Er3 Er13 C93 -96(5) . 6_565
Er6 Er3 Er13 C93 -37(3) . 6_565
C91 Er3 Er13 C93 -7.5(18) . 6_565
Er9 Er3 Er13 C93 61(2) . 6_565
Er7 Er3 Er13 C93 -39(2) . 6_565
Er10 Er3 Er13 C93 5(3) . 6_565
Er11 Er3 Er13 C93 53(2) . 6_565
C92 Er3 Er13 C93 -5.9(16) . 6_565
Er2 Er3 Er13 Er12 12(6) . .
Er5 Er3 Er13 Er12 160(5) . .
Er14 Er3 Er13 Er12 -51(5) . .
Er6 Er3 Er13 Er12 8(4) . .
C93 Er3 Er13 Er12 45(2) 6_565 .
C91 Er3 Er13 Er12 37(3) . .
Er9 Er3 Er13 Er12 106(4) . .
Er7 Er3 Er13 Er12 6(4) . .
Er10 Er3 Er13 Er12 50(4) . .
Er11 Er3 Er13 Er12 98(3) . .
C92 Er3 Er13 Er12 39(2) . .
Er2 Er3 Er13 C92 -27(5) . .
Er5 Er3 Er13 C92 121(4) . .
Er14 Er3 Er13 C92 -90(5) . .
Er6 Er3 Er13 C92 -31(3) . .
C93 Er3 Er13 C92 5.9(16) 6_565 .
C91 Er3 Er13 C92 -1.6(17) . .
Er9 Er3 Er13 C92 67(2) . .
Er7 Er3 Er13 C92 -33(2) . .
Er10 Er3 Er13 C92 11(3) . .
Er11 Er3 Er13 C92 58.7(19) . .
Er2 Er3 Er13 Er11 -86(5) . .
Er5 Er3 Er13 Er11 63(3) . .
Er14 Er3 Er13 Er11 -149(5) . .
Er6 Er3 Er13 Er11 -89(3) . .
C93 Er3 Er13 Er11 -53(2) 6_565 .
C91 Er3 Er13 Er11 -60.3(19) . .
Er9 Er3 Er13 Er11 8(2) . .
Er7 Er3 Er13 Er11 -91(2) . .
Er10 Er3 Er13 Er11 -48(3) . .
C92 Er3 Er13 Er11 -58.7(19) . .
Er5 Er3 Er13 Er2 149(4) . .
Er14 Er3 Er13 Er2 -63(7) . .
Er6 Er3 Er13 Er2 -4(3) . .
C93 Er3 Er13 Er2 33(5) 6_565 .
C91 Er3 Er13 Er2 26(4) . .
Er9 Er3 Er13 Er2 94(5) . .
Er7 Er3 Er13 Er2 -6(3) . .
Er10 Er3 Er13 Er2 38(3) . .
Er11 Er3 Er13 Er2 86(5) . .
C92 Er3 Er13 Er2 27(5) . .
Er2 Er3 Er13 Er1 -12(6) . .
Er5 Er3 Er13 Er1 137(5) . .
Er14 Er3 Er13 Er1 -75(5) . .
Er6 Er3 Er13 Er1 -15(4) . .
C93 Er3 Er13 Er1 21(2) 6_565 .
C91 Er3 Er13 Er1 14(3) . .
Er9 Er3 Er13 Er1 82(3) . .
Er7 Er3 Er13 Er1 -17(4) . .
Er10 Er3 Er13 Er1 26(4) . .
Er11 Er3 Er13 Er1 74(3) . .
C92 Er3 Er13 Er1 15.5(19) . .
Er2 Er3 Er14 Er5 -169.8(16) . .
Er6 Er3 Er14 Er5 -158.8(10) . .
Er13 Er3 Er14 Er5 -16(3) . .
C93 Er3 Er14 Er5 -79.9(15) 6_565 .
C91 Er3 Er14 Er5 -99.9(12) . .
Er9 Er3 Er14 Er5 -29.1(10) . .
Er7 Er3 Er14 Er5 -150.0(13) . .
Er10 Er3 Er14 Er5 -134(2) . .
Er11 Er3 Er14 Er5 -46(3) . .
C92 Er3 Er14 Er5 -80.6(17) . .
Er5 Er3 Er14 Er2 169.8(16) . .
Er6 Er3 Er14 Er2 11.0(12) . .
Er13 Er3 Er14 Er2 154(3) . .
C93 Er3 Er14 Er2 90(2) 6_565 .
C91 Er3 Er14 Er2 69.8(19) . .
Er9 Er3 Er14 Er2 140.7(18) . .
Er7 Er3 Er14 Er2 19.8(18) . .
Er10 Er3 Er14 Er2 36(2) . .
Er11 Er3 Er14 Er2 123(3) . .
C92 Er3 Er14 Er2 89(2) . .
Er2 Er3 Er14 Er13 -154(3) . .
Er5 Er3 Er14 Er13 16(3) . .
Er6 Er3 Er14 Er13 -143(3) . .
C93 Er3 Er14 Er13 -64(3) 6_565 .
C91 Er3 Er14 Er13 -84(3) . .
Er9 Er3 Er14 Er13 -13(3) . .
Er7 Er3 Er14 Er13 -134(3) . .
Er10 Er3 Er14 Er13 -118(4) . .
Er11 Er3 Er14 Er13 -30(5) . .
C92 Er3 Er14 Er13 -65(3) . .
Er2 Er3 Er14 C93 -90(2) . 6_565
Er5 Er3 Er14 C93 79.9(15) . 6_565
Er6 Er3 Er14 C93 -78.9(15) . 6_565
Er13 Er3 Er14 C93 64(3) . 6_565
C91 Er3 Er14 C93 -20.0(12) . 6_565
Er9 Er3 Er14 C93 50.8(14) . 6_565
Er7 Er3 Er14 C93 -70.0(14) . 6_565
Er10 Er3 Er14 C93 -54(3) . 6_565
Er11 Er3 Er14 C93 34(3) . 6_565
C92 Er3 Er14 C93 -0.7(12) . 6_565
Er2 Er3 Er14 Er6 -11.0(12) . .
Er5 Er3 Er14 Er6 158.8(10) . .
Er13 Er3 Er14 Er6 143(3) . .
C93 Er3 Er14 Er6 78.9(15) 6_565 .
C91 Er3 Er14 Er6 58.9(10) . .
Er9 Er3 Er14 Er6 129.7(8) . .
Er7 Er3 Er14 Er6 8.8(10) . .
Er10 Er3 Er14 Er6 25(2) . .
Er11 Er3 Er14 Er6 112(3) . .
C92 Er3 Er14 Er6 78.2(17) . .
Er2 Er3 Er14 Er8 -138(3) . .
Er5 Er3 Er14 Er8 31(3) . .
Er6 Er3 Er14 Er8 -127(4) . .
Er13 Er3 Er14 Er8 15(2) . .
C93 Er3 Er14 Er8 -49(3) 6_565 .
C91 Er3 Er14 Er8 -69(3) . .
Er9 Er3 Er14 Er8 2(4) . .
Er7 Er3 Er14 Er8 -119(4) . .
Er10 Er3 Er14 Er8 -102(5) . .
Er11 Er3 Er14 Er8 -15(6) . .
C92 Er3 Er14 Er8 -49(3) . .
Er2 Er3 Er14 C91 -69.8(19) . .
Er5 Er3 Er14 C91 99.9(12) . .
Er6 Er3 Er14 C91 -58.9(10) . .
Er13 Er3 Er14 C91 84(3) . .
C93 Er3 Er14 C91 20.0(12) 6_565 .
Er9 Er3 Er14 C91 70.8(10) . .
Er7 Er3 Er14 C91 -50.0(10) . .
Er10 Er3 Er14 C91 -34(3) . .
Er11 Er3 Er14 C91 54(3) . .
C92 Er3 Er14 C91 19.3(12) . .
Er2 Er3 Er14 Er9 -140.7(18) . .
Er5 Er3 Er14 Er9 29.1(10) . .
Er6 Er3 Er14 Er9 -129.7(8) . .
Er13 Er3 Er14 Er9 13(3) . .
C93 Er3 Er14 Er9 -50.8(14) 6_565 .
C91 Er3 Er14 Er9 -70.8(10) . .
Er7 Er3 Er14 Er9 -120.8(10) . .
Er10 Er3 Er14 Er9 -105(2) . .
Er11 Er3 Er14 Er9 -17(3) . .
C92 Er3 Er14 Er9 -51.5(16) . .
Er2 Er3 Er14 Er7 -19.8(18) . .
Er5 Er3 Er14 Er7 150.0(13) . .
Er6 Er3 Er14 Er7 -8.8(10) . .
Er13 Er3 Er14 Er7 134(3) . .
C93 Er3 Er14 Er7 70.0(15) 6_565 .
C91 Er3 Er14 Er7 50.0(10) . .
Er9 Er3 Er14 Er7 120.8(10) . .
Er10 Er3 Er14 Er7 16(3) . .
Er11 Er3 Er14 Er7 104(3) . .
C92 Er3 Er14 Er7 69.3(16) . .
Er2 Er3 Er14 C92 -89(2) . .
Er5 Er3 Er14 C92 80.6(17) . .
Er6 Er3 Er14 C92 -78.2(17) . .
Er13 Er3 Er14 C92 65(3) . .
C93 Er3 Er14 C92 0.7(12) 6_565 .
C91 Er3 Er14 C92 -19.3(12) . .
Er9 Er3 Er14 C92 51.5(16) . .
Er7 Er3 Er14 C92 -69.3(16) . .
Er10 Er3 Er14 C92 -53(4) . .
Er11 Er3 Er14 C92 34(4) . .
Er2 Er3 Er14 Er4 -127(4) . .
Er5 Er3 Er14 Er4 43(4) . .
Er6 Er3 Er14 Er4 -116(4) . .
Er13 Er3 Er14 Er4 27(3) . .
C93 Er3 Er14 Er4 -37(3) 6_565 .
C91 Er3 Er14 Er4 -57(3) . .
Er9 Er3 Er14 Er4 14(4) . .
Er7 Er3 Er14 Er4 -107(4) . .
Er10 Er3 Er14 Er4 -91(5) . .
Er11 Er3 Er14 Er4 -3(6) . .
C92 Er3 Er14 Er4 -37(3) . .
Er13 Er5 Er14 Er3 161(3) . .
Er2 Er5 Er14 Er3 5.4(9) . .
Er9 Er5 Er14 Er3 131(3) . .
C93 Er5 Er14 Er3 88(3) 6_565 .
Er11 Er5 Er14 Er3 89(5) . .
Er8 Er5 Er14 Er3 151(3) . .
Er6 Er5 Er14 Er3 18.4(13) . .
C91 Er5 Er14 Er3 73(3) . .
C92 Er5 Er14 Er3 96(3) . .
Er4 Er5 Er14 Er3 142(3) . .
Er3 Er5 Er14 Er2 -5.4(9) . .
Er13 Er5 Er14 Er2 156(3) . .
Er9 Er5 Er14 Er2 126(3) . .
C93 Er5 Er14 Er2 83(2) 6_565 .
Er11 Er5 Er14 Er2 84(5) . .
Er8 Er5 Er14 Er2 146(2) . .
Er6 Er5 Er14 Er2 13.0(9) . .
C91 Er5 Er14 Er2 68(2) . .
C92 Er5 Er14 Er2 91(2) . .
Er4 Er5 Er14 Er2 137(2) . .
Er3 Er5 Er14 Er13 -161(3) . .
Er2 Er5 Er14 Er13 -156(3) . .
Er9 Er5 Er14 Er13 -30(4) . .
C93 Er5 Er14 Er13 -73(2) 6_565 .
Er11 Er5 Er14 Er13 -72(5) . .
Er8 Er5 Er14 Er13 -10(2) . .
Er6 Er5 Er14 Er13 -143(3) . .
C91 Er5 Er14 Er13 -88(3) . .
C92 Er5 Er14 Er13 -65(2) . .
Er4 Er5 Er14 Er13 -19(2) . .
Er3 Er5 Er14 C93 -88(3) . 6_565
Er13 Er5 Er14 C93 73(2) . 6_565
Er2 Er5 Er14 C93 -83(2) . 6_565
Er9 Er5 Er14 C93 43(4) . 6_565
Er11 Er5 Er14 C93 1(5) . 6_565
Er8 Er5 Er14 C93 62.5(12) . 6_565
Er6 Er5 Er14 C93 -70(2) . 6_565
C91 Er5 Er14 C93 -15.4(10) . 6_565
C92 Er5 Er14 C93 7.7(10) . 6_565
Er4 Er5 Er14 C93 53.7(10) . 6_565
Er3 Er5 Er14 Er6 -18.4(13) . .
Er13 Er5 Er14 Er6 143(3) . .
Er2 Er5 Er14 Er6 -13.0(9) . .
Er9 Er5 Er14 Er6 113(3) . .
C93 Er5 Er14 Er6 70(2) 6_565 .
Er11 Er5 Er14 Er6 71(5) . .
Er8 Er5 Er14 Er6 133(2) . .
C91 Er5 Er14 Er6 54.6(18) . .
C92 Er5 Er14 Er6 78(2) . .
Er4 Er5 Er14 Er6 124(2) . .
Er3 Er5 Er14 Er8 -151(3) . .
Er13 Er5 Er14 Er8 10(2) . .
Er2 Er5 Er14 Er8 -146(2) . .
Er9 Er5 Er14 Er8 -20(3) . .
C93 Er5 Er14 Er8 -62.5(12) 6_565 .
Er11 Er5 Er14 Er8 -62(5) . .
Er6 Er5 Er14 Er8 -133(2) . .
C91 Er5 Er14 Er8 -77.9(15) . .
C92 Er5 Er14 Er8 -54.9(11) . .
Er4 Er5 Er14 Er8 -8.8(6) . .
Er3 Er5 Er14 C91 -73(3) . .
Er13 Er5 Er14 C91 88(3) . .
Er2 Er5 Er14 C91 -68(2) . .
Er9 Er5 Er14 C91 58(4) . .
C93 Er5 Er14 C91 15.4(10) 6_565 .
Er11 Er5 Er14 C91 16(6) . .
Er8 Er5 Er14 C91 77.9(15) . .
Er6 Er5 Er14 C91 -54.6(18) . .
C92 Er5 Er14 C91 23.1(8) . .
Er4 Er5 Er14 C91 69.1(13) . .
Er3 Er5 Er14 Er9 -131(3) . .
Er13 Er5 Er14 Er9 30(4) . .
Er2 Er5 Er14 Er9 -126(3) . .
C93 Er5 Er14 Er9 -43(4) 6_565 .
Er11 Er5 Er14 Er9 -42(3) . .
Er8 Er5 Er14 Er9 20(3) . .
Er6 Er5 Er14 Er9 -113(3) . .
C91 Er5 Er14 Er9 -58(4) . .
C92 Er5 Er14 Er9 -35(4) . .
Er4 Er5 Er14 Er9 11(4) . .
Er3 Er5 Er14 Er7 -31(2) . .
Er13 Er5 Er14 Er7 130(4) . .
Er2 Er5 Er14 Er7 -25.8(18) . .
Er9 Er5 Er14 Er7 100(4) . .
C93 Er5 Er14 Er7 57(2) 6_565 .
Er11 Er5 Er14 Er7 58(6) . .
Er8 Er5 Er14 Er7 120(3) . .
Er6 Er5 Er14 Er7 -12.9(11) . .
C91 Er5 Er14 Er7 42(2) . .
C92 Er5 Er14 Er7 65(2) . .
Er4 Er5 Er14 Er7 111(3) . .
Er3 Er5 Er14 C92 -96(3) . .
Er13 Er5 Er14 C92 65(2) . .
Er2 Er5 Er14 C92 -91(2) . .
Er9 Er5 Er14 C92 35(4) . .
C93 Er5 Er14 C92 -7.7(10) 6_565 .
Er11 Er5 Er14 C92 -7(5) . .
Er8 Er5 Er14 C92 54.9(11) . .
Er6 Er5 Er14 C92 -78(2) . .
C91 Er5 Er14 C92 -23.1(8) . .
Er4 Er5 Er14 C92 46.1(9) . .
Er3 Er5 Er14 Er4 -142(3) . .
Er13 Er5 Er14 Er4 19(2) . .
Er2 Er5 Er14 Er4 -137(2) . .
Er9 Er5 Er14 Er4 -11(4) . .
C93 Er5 Er14 Er4 -53.7(10) 6_565 .
Er11 Er5 Er14 Er4 -53(5) . .
Er8 Er5 Er14 Er4 8.8(6) . .
Er6 Er5 Er14 Er4 -124(2) . .
C91 Er5 Er14 Er4 -69.1(13) . .
C92 Er5 Er14 Er4 -46.1(9) . .
Er6 Er2 Er14 Er3 -161(2) . .
Er5 Er2 Er14 Er3 -7.2(12) . .
Er7 Er2 Er14 Er3 -153(3) . .
Er10 Er2 Er14 Er3 -111(4) . .
C93 Er2 Er14 Er3 -83(3) 6_565 .
C91 Er2 Er14 Er3 -100(3) . .
Er13 Er2 Er14 Er3 -33(4) . .
Er6 Er2 Er14 Er3 -147(3) 6_565 .
Er10 Er2 Er14 Er3 -122(3) 6_565 .
C92 Er2 Er14 Er3 -90(3) . .
Er3 Er2 Er14 Er5 7.2(12) . .
Er6 Er2 Er14 Er5 -153.5(17) . .
Er7 Er2 Er14 Er5 -146(2) . .
Er10 Er2 Er14 Er5 -104(4) . .
C93 Er2 Er14 Er5 -76(3) 6_565 .
C91 Er2 Er14 Er5 -93(2) . .
Er13 Er2 Er14 Er5 -25(4) . .
Er6 Er2 Er14 Er5 -139(2) 6_565 .
Er10 Er2 Er14 Er5 -115(3) 6_565 .
C92 Er2 Er14 Er5 -83(3) . .
Er3 Er2 Er14 Er13 33(4) . .
Er6 Er2 Er14 Er13 -128(5) . .
Er5 Er2 Er14 Er13 25(4) . .
Er7 Er2 Er14 Er13 -121(5) . .
Er10 Er2 Er14 Er13 -78(7) . .
C93 Er2 Er14 Er13 -51(4) 6_565 .
C91 Er2 Er14 Er13 -67(5) . .
Er6 Er2 Er14 Er13 -114(5) 6_565 .
Er10 Er2 Er14 Er13 -90(6) 6_565 .
C92 Er2 Er14 Er13 -57(4) . .
Er3 Er2 Er14 C93 83(3) . 6_565
Er6 Er2 Er14 C93 -77(3) . 6_565
Er5 Er2 Er14 C93 76(3) . 6_565
Er7 Er2 Er14 C93 -70(2) . 6_565
Er10 Er2 Er14 C93 -28(5) . 6_565
C91 Er2 Er14 C93 -16.7(17) . 6_565
Er13 Er2 Er14 C93 51(4) . 6_565
Er6 Er2 Er14 C93 -63(2) 6_565 6_565
Er10 Er2 Er14 C93 -39(3) 6_565 6_565
C92 Er2 Er14 C93 -6.7(13) . 6_565
Er3 Er2 Er14 Er6 161(2) . .
Er5 Er2 Er14 Er6 153.5(17) . .
Er7 Er2 Er14 Er6 7.5(14) . .
Er10 Er2 Er14 Er6 50(3) . .
C93 Er2 Er14 Er6 77(3) 6_565 .
C91 Er2 Er14 Er6 60.7(19) . .
Er13 Er2 Er14 Er6 128(5) . .
Er6 Er2 Er14 Er6 14.1(9) 6_565 .
Er10 Er2 Er14 Er6 38.5(15) 6_565 .
C92 Er2 Er14 Er6 71(3) . .
Er3 Er2 Er14 Er8 58(5) . .
Er6 Er2 Er14 Er8 -103(6) . .
Er5 Er2 Er14 Er8 51(5) . .
Er7 Er2 Er14 Er8 -95(6) . .
Er10 Er2 Er14 Er8 -53(8) . .
C93 Er2 Er14 Er8 -25(4) 6_565 .
C91 Er2 Er14 Er8 -42(5) . .
Er13 Er2 Er14 Er8 25(3) . .
Er6 Er2 Er14 Er8 -89(6) 6_565 .
Er10 Er2 Er14 Er8 -64(7) 6_565 .
C92 Er2 Er14 Er8 -32(4) . .
Er3 Er2 Er14 C91 100(3) . .
Er6 Er2 Er14 C91 -60.7(19) . .
Er5 Er2 Er14 C91 93(2) . .
Er7 Er2 Er14 C91 -53.1(16) . .
Er10 Er2 Er14 C91 -11(4) . .
C93 Er2 Er14 C91 16.7(17) 6_565 .
Er13 Er2 Er14 C91 67(5) . .
Er6 Er2 Er14 C91 -46.6(13) 6_565 .
Er10 Er2 Er14 C91 -22(3) 6_565 .
C92 Er2 Er14 C91 10.0(14) . .
Er3 Er2 Er14 Er9 37(2) . .
Er6 Er2 Er14 Er9 -123(2) . .
Er5 Er2 Er14 Er9 30.2(16) . .
Er7 Er2 Er14 Er9 -116(2) . .
Er10 Er2 Er14 Er9 -74(5) . .
C93 Er2 Er14 Er9 -46.0(16) 6_565 .
C91 Er2 Er14 Er9 -62.6(17) . .
Er13 Er2 Er14 Er9 5(4) . .
Er6 Er2 Er14 Er9 -109.2(19) 6_565 .
Er10 Er2 Er14 Er9 -85(3) 6_565 .
C92 Er2 Er14 Er9 -52.7(14) . .
Er3 Er2 Er14 Er7 153(3) . .
Er6 Er2 Er14 Er7 -7.5(14) . .
Er5 Er2 Er14 Er7 146(2) . .
Er10 Er2 Er14 Er7 42(3) . .
C93 Er2 Er14 Er7 70(2) 6_565 .
C91 Er2 Er14 Er7 53.1(16) . .
Er13 Er2 Er14 Er7 121(5) . .
Er6 Er2 Er14 Er7 6.6(10) 6_565 .
Er10 Er2 Er14 Er7 31.0(18) 6_565 .
C92 Er2 Er14 Er7 63(2) . .
Er3 Er2 Er14 C92 90(3) . .
Er6 Er2 Er14 C92 -71(3) . .
Er5 Er2 Er14 C92 83(3) . .
Er7 Er2 Er14 C92 -63(2) . .
Er10 Er2 Er14 C92 -21(5) . .
C93 Er2 Er14 C92 6.7(13) 6_565 .
C91 Er2 Er14 C92 -10.0(14) . .
Er13 Er2 Er14 C92 57(4) . .
Er6 Er2 Er14 C92 -57(2) 6_565 .
Er10 Er2 Er14 C92 -32(3) 6_565 .
Er3 Er2 Er14 Er4 72(5) . .
Er6 Er2 Er14 Er4 -88(5) . .
Er5 Er2 Er14 Er4 65(4) . .
Er7 Er2 Er14 Er4 -81(5) . .
Er10 Er2 Er14 Er4 -39(8) . .
C93 Er2 Er14 Er4 -11(3) 6_565 .
C91 Er2 Er14 Er4 -28(4) . .
Er13 Er2 Er14 Er4 40(4) . .
Er6 Er2 Er14 Er4 -74(5) 6_565 .
Er10 Er2 Er14 Er4 -50(6) 6_565 .
C92 Er2 Er14 Er4 -18(3) . .
Er8 Er13 Er14 Er3 139(6) . .
Er5 Er13 Er14 Er3 -13(3) . .
Er9 Er13 Er14 Er3 26(6) . .
Er4 Er13 Er14 Er3 129(5) . .
C93 Er13 Er14 Er3 72(4) 6_565 .
Er12 Er13 Er14 Er3 134(4) . .
C92 Er13 Er14 Er3 84(4) . .
Er11 Er13 Er14 Er3 29(5) . .
Er2 Er13 Er14 Er3 16(2) . .
Er1 Er13 Er14 Er3 119(4) . .
Er8 Er13 Er14 Er5 152(6) . .
Er9 Er13 Er14 Er5 39(4) . .
Er4 Er13 Er14 Er5 142(5) . .
Er3 Er13 Er14 Er5 13(3) . .
C93 Er13 Er14 Er5 84(3) 6_565 .
Er12 Er13 Er14 Er5 146(4) . .
C92 Er13 Er14 Er5 97(3) . .
Er11 Er13 Er14 Er5 42(3) . .
Er2 Er13 Er14 Er5 29(4) . .
Er1 Er13 Er14 Er5 132(4) . .
Er8 Er13 Er14 Er2 123(7) . .
Er5 Er13 Er14 Er2 -29(4) . .
Er9 Er13 Er14 Er2 10(8) . .
Er4 Er13 Er14 Er2 113(6) . .
Er3 Er13 Er14 Er2 -16(2) . .
C93 Er13 Er14 Er2 56(5) 6_565 .
Er12 Er13 Er14 Er2 118(5) . .
C92 Er13 Er14 Er2 68(5) . .
Er11 Er13 Er14 Er2 13(6) . .
Er1 Er13 Er14 Er2 103(5) . .
Er8 Er13 Er14 C93 67(6) . 6_565
Er5 Er13 Er14 C93 -84(3) . 6_565
Er9 Er13 Er14 C93 -46(4) . 6_565
Er4 Er13 Er14 C93 57(4) . 6_565
Er3 Er13 Er14 C93 -72(4) . 6_565
Er12 Er13 Er14 C93 62(2) . 6_565
C92 Er13 Er14 C93 12.7(16) . 6_565
Er11 Er13 Er14 C93 -42(2) . 6_565
Er2 Er13 Er14 C93 -56(5) . 6_565
Er1 Er13 Er14 C93 47(3) . 6_565
Er8 Er13 Er14 Er6 86(9) . .
Er5 Er13 Er14 Er6 -65(6) . .
Er9 Er13 Er14 Er6 -27(9) . .
Er4 Er13 Er14 Er6 76(8) . .
Er3 Er13 Er14 Er6 -53(6) . .
C93 Er13 Er14 Er6 19(6) 6_565 .
Er12 Er13 Er14 Er6 81(7) . .
C92 Er13 Er14 Er6 32(6) . .
Er11 Er13 Er14 Er6 -23(7) . .
Er2 Er13 Er14 Er6 -36(4) . .
Er1 Er13 Er14 Er6 67(8) . .
Er5 Er13 Er14 Er8 -152(6) . .
Er9 Er13 Er14 Er8 -113(7) . .
Er4 Er13 Er14 Er8 -10(2) . .
Er3 Er13 Er14 Er8 -139(6) . .
C93 Er13 Er14 Er8 -67(6) 6_565 .
Er12 Er13 Er14 Er8 -5(4) . .
C92 Er13 Er14 Er8 -54(5) . .
Er11 Er13 Er14 Er8 -109(6) . .
Er2 Er13 Er14 Er8 -123(7) . .
Er1 Er13 Er14 Er8 -20(3) . .
Er8 Er13 Er14 C91 64(6) . .
Er5 Er13 Er14 C91 -87(3) . .
Er9 Er13 Er14 C91 -49(4) . .
Er4 Er13 Er14 C91 54(4) . .
Er3 Er13 Er14 C91 -75(4) . .
C93 Er13 Er14 C91 -3.1(17) 6_565 .
Er12 Er13 Er14 C91 59(3) . .
C92 Er13 Er14 C91 9.7(18) . .
Er11 Er13 Er14 C91 -45(3) . .
Er2 Er13 Er14 C91 -59(4) . .
Er1 Er13 Er14 C91 44(3) . .
Er8 Er13 Er14 Er9 113(7) . .
Er5 Er13 Er14 Er9 -39(5) . .
Er4 Er13 Er14 Er9 103(6) . .
Er3 Er13 Er14 Er9 -26(6) . .
C93 Er13 Er14 Er9 46(4) 6_565 .
Er12 Er13 Er14 Er9 108(5) . .
C92 Er13 Er14 Er9 59(4) . .
Er11 Er13 Er14 Er9 4(3) . .
Er2 Er13 Er14 Er9 -10(8) . .
Er1 Er13 Er14 Er9 93(4) . .
Er8 Er13 Er14 Er7 62(9) . .
Er5 Er13 Er14 Er7 -90(6) . .
Er9 Er13 Er14 Er7 -51(8) . .
Er4 Er13 Er14 Er7 52(8) . .
Er3 Er13 Er14 Er7 -77(6) . .
C93 Er13 Er14 Er7 -5(5) 6_565 .
Er12 Er13 Er14 Er7 57(6) . .
C92 Er13 Er14 Er7 7(6) . .
Er11 Er13 Er14 Er7 -48(6) . .
Er2 Er13 Er14 Er7 -61(5) . .
Er1 Er13 Er14 Er7 42(7) . .
Er8 Er13 Er14 C92 54(5) . .
Er5 Er13 Er14 C92 -97(3) . .
Er9 Er13 Er14 C92 -59(4) . .
Er4 Er13 Er14 C92 44(3) . .
Er3 Er13 Er14 C92 -84(4) . .
C93 Er13 Er14 C92 -12.7(16) 6_565 .
Er12 Er13 Er14 C92 49(2) . .
Er11 Er13 Er14 C92 -55(2) . .
Er2 Er13 Er14 C92 -68(5) . .
Er1 Er13 Er14 C92 35(2) . .
Er8 Er13 Er14 Er4 10(2) . .
Er5 Er13 Er14 Er4 -142(5) . .
Er9 Er13 Er14 Er4 -103(6) . .
Er3 Er13 Er14 Er4 -129(5) . .
C93 Er13 Er14 Er4 -57(4) 6_565 .
Er12 Er13 Er14 Er4 5(3) . .
C92 Er13 Er14 Er4 -44(3) . .
Er11 Er13 Er14 Er4 -99(4) . .
Er2 Er13 Er14 Er4 -113(6) . .
Er1 Er13 Er14 Er4 -9.7(13) . .
Er4 Er1 Er15 Er4 131.2(13) . 6_565
Er12 Er1 Er15 Er4 65.6(7) . 6_565
Er8 Er1 Er15 Er4 5.6(8) 6_565 6_565
Er8 Er1 Er15 Er4 125.6(10) . 6_565
C92 Er1 Er15 Er4 65.6(7) . 6_565
C93 Er1 Er15 Er4 83.0(12) 6_565 6_565
C93 Er1 Er15 Er4 48(2) . 6_565
Er13 Er1 Er15 Er4 12.6(16) 6_565 6_565
Er13 Er1 Er15 Er4 118.6(12) . 6_565
Er9 Er1 Er15 Er4 -2(3) 6_565 6_565
Er4 Er1 Er15 Er4 -131.2(13) 6_565 .
Er12 Er1 Er15 Er4 -65.6(7) . .
Er8 Er1 Er15 Er4 -125.6(10) 6_565 .
Er8 Er1 Er15 Er4 -5.6(8) . .
C92 Er1 Er15 Er4 -65.6(6) . .
C93 Er1 Er15 Er4 -48(2) 6_565 .
C93 Er1 Er15 Er4 -83.0(12) . .
Er13 Er1 Er15 Er4 -118.6(12) 6_565 .
Er13 Er1 Er15 Er4 -12.6(16) . .
Er9 Er1 Er15 Er4 -133(2) 6_565 .
Er4 Er1 Er15 C92 65.6(6) . .
Er4 Er1 Er15 C92 -65.6(6) 6_565 .
Er12 Er1 Er15 C92 0.000(8) . .
Er8 Er1 Er15 C92 -60.0(7) 6_565 .
Er8 Er1 Er15 C92 60.0(7) . .
C93 Er1 Er15 C92 17.4(15) 6_565 .
C93 Er1 Er15 C92 -17.4(15) . .
Er13 Er1 Er15 C92 -53.0(13) 6_565 .
Er13 Er1 Er15 C92 53.0(13) . .
Er9 Er1 Er15 C92 -67(3) 6_565 .
Er4 Er1 Er15 Er12 65.6(6) . .
Er4 Er1 Er15 Er12 -65.6(7) 6_565 .
Er8 Er1 Er15 Er12 -60.0(7) 6_565 .
Er8 Er1 Er15 Er12 60.0(7) . .
C92 Er1 Er15 Er12 0.00(2) . .
C93 Er1 Er15 Er12 17.4(15) 6_565 .
C93 Er1 Er15 Er12 -17.4(15) . .
Er13 Er1 Er15 Er12 -53.0(13) 6_565 .
Er13 Er1 Er15 Er12 53.0(13) . .
Er9 Er1 Er15 Er12 -67(3) 6_565 .
Er4 Er1 Er15 Er8 125.6(10) . 6_565
Er4 Er1 Er15 Er8 -5.6(8) 6_565 6_565
Er12 Er1 Er15 Er8 60.0(7) . 6_565
Er8 Er1 Er15 Er8 119.9(13) . 6_565
C92 Er1 Er15 Er8 60.0(7) . 6_565
C93 Er1 Er15 Er8 77.3(16) 6_565 6_565
C93 Er1 Er15 Er8 42.6(18) . 6_565
Er13 Er1 Er15 Er8 7.0(14) 6_565 6_565
Er13 Er1 Er15 Er8 113.0(14) . 6_565
Er9 Er1 Er15 Er8 -8(3) 6_565 6_565
Er4 Er1 Er15 Er8 5.6(8) . .
Er4 Er1 Er15 Er8 -125.6(10) 6_565 .
Er12 Er1 Er15 Er8 -60.0(7) . .
Er8 Er1 Er15 Er8 -119.9(13) 6_565 .
C92 Er1 Er15 Er8 -60.0(7) . .
C93 Er1 Er15 Er8 -42.6(18) 6_565 .
C93 Er1 Er15 Er8 -77.3(16) . .
Er13 Er1 Er15 Er8 -113.0(14) 6_565 .
Er13 Er1 Er15 Er8 -7.0(14) . .
Er9 Er1 Er15 Er8 -127(3) 6_565 .
Er4 Er1 Er15 C93 48(2) . 6_565
Er4 Er1 Er15 C93 -83.0(12) 6_565 6_565
Er12 Er1 Er15 C93 -17.4(15) . 6_565
Er8 Er1 Er15 C93 -77.3(16) 6_565 6_565
Er8 Er1 Er15 C93 42.6(18) . 6_565
C92 Er1 Er15 C93 -17.4(15) . 6_565
C93 Er1 Er15 C93 -35(3) . 6_565
Er13 Er1 Er15 C93 -70(2) 6_565 6_565
Er13 Er1 Er15 C93 35.7(17) . 6_565
Er9 Er1 Er15 C93 -85(4) 6_565 6_565
Er4 Er1 Er15 C93 83.0(12) . .
Er4 Er1 Er15 C93 -48(2) 6_565 .
Er12 Er1 Er15 C93 17.4(15) . .
Er8 Er1 Er15 C93 -42.6(18) 6_565 .
Er8 Er1 Er15 C93 77.3(16) . .
C92 Er1 Er15 C93 17.4(15) . .
C93 Er1 Er15 C93 35(3) 6_565 .
Er13 Er1 Er15 C93 -35.7(17) 6_565 .
Er13 Er1 Er15 C93 70(2) . .
Er9 Er1 Er15 C93 -50(2) 6_565 .
Er4 Er1 Er15 Er9 133(2) . 6_565
Er4 Er1 Er15 Er9 2(3) 6_565 6_565
Er12 Er1 Er15 Er9 67(3) . 6_565
Er8 Er1 Er15 Er9 8(3) 6_565 6_565
Er8 Er1 Er15 Er9 127(3) . 6_565
C92 Er1 Er15 Er9 67(3) . 6_565
C93 Er1 Er15 Er9 85(4) 6_565 6_565
C93 Er1 Er15 Er9 50(2) . 6_565
Er13 Er1 Er15 Er9 14(3) 6_565 6_565
Er13 Er1 Er15 Er9 120(3) . 6_565
Er4 Er1 Er15 Er9 -2(3) . .
Er4 Er1 Er15 Er9 -133(2) 6_565 .
Er12 Er1 Er15 Er9 -67(3) . .
Er8 Er1 Er15 Er9 -127(3) 6_565 .
Er8 Er1 Er15 Er9 -8(3) . .
C92 Er1 Er15 Er9 -67(3) . .
C93 Er1 Er15 Er9 -50(2) 6_565 .
C93 Er1 Er15 Er9 -85(4) . .
Er13 Er1 Er15 Er9 -120(3) 6_565 .
Er13 Er1 Er15 Er9 -14(3) . .
Er9 Er1 Er15 Er9 -135(6) 6_565 .
Er4 Er1 Er15 C91 65.6(6) . .
Er4 Er1 Er15 C91 -65.6(6) 6_565 .
Er12 Er1 Er15 C91 0.000(8) . .
Er8 Er1 Er15 C91 -60.0(7) 6_565 .
Er8 Er1 Er15 C91 60.0(7) . .
C92 Er1 Er15 C91 0.000(5) . .
C93 Er1 Er15 C91 17.4(15) 6_565 .
C93 Er1 Er15 C91 -17.4(15) . .
Er13 Er1 Er15 C91 -53.0(13) 6_565 .
Er13 Er1 Er15 C91 53.0(13) . .
Er9 Er1 Er15 C91 -67(3) 6_565 .
Er8 Er4 Er15 Er1 163(3) . .
Er12 Er4 Er15 Er1 51(4) . .
Er13 Er4 Er15 Er1 158(3) . .
Er4 Er4 Er15 Er1 32.6(18) 6_565 .
C92 Er4 Er15 Er1 123(5) . .
Er9 Er4 Er15 Er1 -178(4) . .
C93 Er4 Er15 Er1 134(4) 6_565 .
Er8 Er4 Er15 Er1 46(2) 6_565 .
C93 Er4 Er15 Er1 109(4) . .
Er14 Er4 Er15 Er1 130(3) . .
Er8 Er4 Er15 Er4 131(3) . 6_565
Er1 Er4 Er15 Er4 -32.6(18) . 6_565
Er12 Er4 Er15 Er4 18(3) . 6_565
Er13 Er4 Er15 Er4 126(3) . 6_565
C92 Er4 Er15 Er4 90(3) . 6_565
Er9 Er4 Er15 Er4 150(3) . 6_565
C93 Er4 Er15 Er4 102(3) 6_565 6_565
Er8 Er4 Er15 Er4 13.1(7) 6_565 6_565
C93 Er4 Er15 Er4 76(3) . 6_565
Er14 Er4 Er15 Er4 97(3) . 6_565
Er8 Er4 Er15 C92 41(5) . .
Er1 Er4 Er15 C92 -123(5) . .
Er12 Er4 Er15 C92 -72(4) . .
Er13 Er4 Er15 C92 36(4) . .
Er4 Er4 Er15 C92 -90(3) 6_565 .
Er9 Er4 Er15 C92 59(3) . .
C93 Er4 Er15 C92 11.5(19) 6_565 .
Er8 Er4 Er15 C92 -77(3) 6_565 .
C93 Er4 Er15 C92 -13.8(16) . .
Er14 Er4 Er15 C92 7(4) . .
Er8 Er4 Er15 Er12 112(4) . .
Er1 Er4 Er15 Er12 -51(4) . .
Er13 Er4 Er15 Er12 107(4) . .
Er4 Er4 Er15 Er12 -18(3) 6_565 .
C92 Er4 Er15 Er12 72(4) . .
Er9 Er4 Er15 Er12 131(3) . .
C93 Er4 Er15 Er12 83(3) 6_565 .
Er8 Er4 Er15 Er12 -5(3) 6_565 .
C93 Er4 Er15 Er12 58(3) . .
Er14 Er4 Er15 Er12 79(3) . .
Er8 Er4 Er15 Er8 118(3) . 6_565
Er1 Er4 Er15 Er8 -46(2) . 6_565
Er12 Er4 Er15 Er8 5(3) . 6_565
Er13 Er4 Er15 Er8 113(3) . 6_565
Er4 Er4 Er15 Er8 -13.1(8) 6_565 6_565
C92 Er4 Er15 Er8 77(3) . 6_565
Er9 Er4 Er15 Er8 136(3) . 6_565
C93 Er4 Er15 Er8 89(3) 6_565 6_565
C93 Er4 Er15 Er8 63(2) . 6_565
Er14 Er4 Er15 Er8 84(3) . 6_565
Er1 Er4 Er15 Er8 -163(3) . .
Er12 Er4 Er15 Er8 -112(4) . .
Er13 Er4 Er15 Er8 -5(3) . .
Er4 Er4 Er15 Er8 -131(3) 6_565 .
C92 Er4 Er15 Er8 -41(5) . .
Er9 Er4 Er15 Er8 19(3) . .
C93 Er4 Er15 Er8 -29(4) 6_565 .
Er8 Er4 Er15 Er8 -118(3) 6_565 .
C93 Er4 Er15 Er8 -54(4) . .
Er14 Er4 Er15 Er8 -33(3) . .
Er8 Er4 Er15 C93 29(4) . 6_565
Er1 Er4 Er15 C93 -134(4) . 6_565
Er12 Er4 Er15 C93 -83(3) . 6_565
Er13 Er4 Er15 C93 24(3) . 6_565
Er4 Er4 Er15 C93 -102(3) 6_565 6_565
C92 Er4 Er15 C93 -11.5(19) . 6_565
Er9 Er4 Er15 C93 47.9(16) . 6_565
Er8 Er4 Er15 C93 -89(3) 6_565 6_565
C93 Er4 Er15 C93 -25(2) . 6_565
Er14 Er4 Er15 C93 -4(3) . 6_565
Er8 Er4 Er15 C93 54(4) . .
Er1 Er4 Er15 C93 -109(4) . .
Er12 Er4 Er15 C93 -58(3) . .
Er13 Er4 Er15 C93 49(4) . .
Er4 Er4 Er15 C93 -76(3) 6_565 .
C92 Er4 Er15 C93 13.8(16) . .
Er9 Er4 Er15 C93 73(3) . .
C93 Er4 Er15 C93 25(2) 6_565 .
Er8 Er4 Er15 C93 -63(2) 6_565 .
Er14 Er4 Er15 C93 21(3) . .
Er8 Er4 Er15 Er9 96(6) . 6_565
Er1 Er4 Er15 Er9 -67(4) . 6_565
Er12 Er4 Er15 Er9 -16(5) . 6_565
Er13 Er4 Er15 Er9 91(6) . 6_565
Er4 Er4 Er15 Er9 -35(3) 6_565 6_565
C92 Er4 Er15 Er9 55(4) . 6_565
Er9 Er4 Er15 Er9 115(5) . 6_565
C93 Er4 Er15 Er9 67(5) 6_565 6_565
Er8 Er4 Er15 Er9 -22(3) 6_565 6_565
C93 Er4 Er15 Er9 41(4) . 6_565
Er14 Er4 Er15 Er9 62(6) . 6_565
Er8 Er4 Er15 Er9 -19(3) . .
Er1 Er4 Er15 Er9 178(4) . .
Er12 Er4 Er15 Er9 -131(3) . .
Er13 Er4 Er15 Er9 -24(3) . .
Er4 Er4 Er15 Er9 -150(3) 6_565 .
C92 Er4 Er15 Er9 -59(3) . .
C93 Er4 Er15 Er9 -47.9(16) 6_565 .
Er8 Er4 Er15 Er9 -136(3) 6_565 .
C93 Er4 Er15 Er9 -73(3) . .
Er14 Er4 Er15 Er9 -52.3(19) . .
Er8 Er4 Er15 C91 40(4) . .
Er1 Er4 Er15 C91 -123(4) . .
Er12 Er4 Er15 C91 -72(3) . .
Er13 Er4 Er15 C91 35(3) . .
Er4 Er4 Er15 C91 -90(3) 6_565 .
C92 Er4 Er15 C91 -0.1(16) . .
Er9 Er4 Er15 C91 59.3(17) . .
C93 Er4 Er15 C91 11.4(14) 6_565 .
Er8 Er4 Er15 C91 -77(2) 6_565 .
C93 Er4 Er15 C91 -13.9(15) . .
Er14 Er4 Er15 C91 7(3) . .
Er4 Er12 Er15 Er1 76(3) 6_565 .
Er4 Er12 Er15 Er1 -76(3) . .
Er8 Er12 Er15 Er1 97.1(19) 6_565 .
Er8 Er12 Er15 Er1 -97.1(19) . .
C92 Er12 Er15 Er1 180.000(4) . .
Er13 Er12 Er15 Er1 115.4(17) 6_565 .
Er13 Er12 Er15 Er1 -115.4(17) . .
C93 Er12 Er15 Er1 -163.2(11) 6_565 .
C93 Er12 Er15 Er1 163.2(11) . .
C91 Er12 Er15 Er1 180.000(6) . .
Er1 Er12 Er15 Er4 -76(3) . 6_565
Er4 Er12 Er15 Er4 -152(5) . 6_565
Er8 Er12 Er15 Er4 21.1(14) 6_565 6_565
Er8 Er12 Er15 Er4 -173(4) . 6_565
C92 Er12 Er15 Er4 104(3) . 6_565
Er13 Er12 Er15 Er4 39(2) 6_565 6_565
Er13 Er12 Er15 Er4 169(4) . 6_565
C93 Er12 Er15 Er4 121(3) 6_565 6_565
C93 Er12 Er15 Er4 87(3) . 6_565
C91 Er12 Er15 Er4 104(3) . 6_565
Er1 Er12 Er15 Er4 76(3) . .
Er4 Er12 Er15 Er4 152(5) 6_565 .
Er8 Er12 Er15 Er4 173(4) 6_565 .
Er8 Er12 Er15 Er4 -21.1(14) . .
C92 Er12 Er15 Er4 -104(3) . .
Er13 Er12 Er15 Er4 -169(4) 6_565 .
Er13 Er12 Er15 Er4 -40(2) . .
C93 Er12 Er15 Er4 -87(3) 6_565 .
C93 Er12 Er15 Er4 -121(3) . .
C91 Er12 Er15 Er4 -104(3) . .
Er1 Er12 Er15 C92 180.000(12) . .
Er4 Er12 Er15 C92 -104(3) 6_565 .
Er4 Er12 Er15 C92 104(3) . .
Er8 Er12 Er15 C92 -82.9(19) 6_565 .
Er8 Er12 Er15 C92 82.9(19) . .
Er13 Er12 Er15 C92 -64.6(17) 6_565 .
Er13 Er12 Er15 C92 64.6(17) . .
C93 Er12 Er15 C92 16.8(11) 6_565 .
C93 Er12 Er15 C92 -16.8(11) . .
C91 Er12 Er15 C92 0.000(2) . .
Er1 Er12 Er15 Er8 -97.1(19) . 6_565
Er4 Er12 Er15 Er8 -21.1(14) 6_565 6_565
Er4 Er12 Er15 Er8 -173(4) . 6_565
Er8 Er12 Er15 Er8 166(4) . 6_565
C92 Er12 Er15 Er8 82.9(19) . 6_565
Er13 Er12 Er15 Er8 18.4(16) 6_565 6_565
Er13 Er12 Er15 Er8 148(3) . 6_565
C93 Er12 Er15 Er8 100(2) 6_565 6_565
C93 Er12 Er15 Er8 66.2(19) . 6_565
C91 Er12 Er15 Er8 82.9(19) . 6_565
Er1 Er12 Er15 Er8 97.1(19) . .
Er4 Er12 Er15 Er8 173(4) 6_565 .
Er4 Er12 Er15 Er8 21.1(14) . .
Er8 Er12 Er15 Er8 -166(4) 6_565 .
C92 Er12 Er15 Er8 -82.9(19) . .
Er13 Er12 Er15 Er8 -148(3) 6_565 .
Er13 Er12 Er15 Er8 -18.4(16) . .
C93 Er12 Er15 Er8 -66.2(19) 6_565 .
C93 Er12 Er15 Er8 -100(2) . .
C91 Er12 Er15 Er8 -82.9(19) . .
Er1 Er12 Er15 C93 163.2(11) . 6_565
Er4 Er12 Er15 C93 -121(3) 6_565 6_565
Er4 Er12 Er15 C93 87(3) . 6_565
Er8 Er12 Er15 C93 -100(2) 6_565 6_565
Er8 Er12 Er15 C93 66.2(19) . 6_565
C92 Er12 Er15 C93 -16.8(11) . 6_565
Er13 Er12 Er15 C93 -81(2) 6_565 6_565
Er13 Er12 Er15 C93 47.8(19) . 6_565
C93 Er12 Er15 C93 -34(2) . 6_565
C91 Er12 Er15 C93 -16.8(11) . 6_565
Er1 Er12 Er15 C93 -163.2(11) . .
Er4 Er12 Er15 C93 -87(3) 6_565 .
Er4 Er12 Er15 C93 121(3) . .
Er8 Er12 Er15 C93 -66.2(19) 6_565 .
Er8 Er12 Er15 C93 100(2) . .
C92 Er12 Er15 C93 16.8(11) . .
Er13 Er12 Er15 C93 -47.8(19) 6_565 .
Er13 Er12 Er15 C93 81(2) . .
C93 Er12 Er15 C93 34(2) 6_565 .
C91 Er12 Er15 C93 16.8(11) . .
Er1 Er12 Er15 Er9 -116.6(18) . 6_565
Er4 Er12 Er15 Er9 -41(2) 6_565 6_565
Er4 Er12 Er15 Er9 168(4) . 6_565
Er8 Er12 Er15 Er9 -19(2) 6_565 6_565
Er8 Er12 Er15 Er9 146(3) . 6_565
C92 Er12 Er15 Er9 63.4(18) . 6_565
Er13 Er12 Er15 Er9 -1(2) 6_565 6_565
Er13 Er12 Er15 Er9 128(3) . 6_565
C93 Er12 Er15 Er9 80(2) 6_565 6_565
C93 Er12 Er15 Er9 46.7(17) . 6_565
C91 Er12 Er15 Er9 63.4(18) . 6_565
Er1 Er12 Er15 Er9 116.6(18) . .
Er4 Er12 Er15 Er9 -168(4) 6_565 .
Er4 Er12 Er15 Er9 41(2) . .
Er8 Er12 Er15 Er9 -146(3) 6_565 .
Er8 Er12 Er15 Er9 20(2) . .
C92 Er12 Er15 Er9 -63.4(18) . .
Er13 Er12 Er15 Er9 -128(3) 6_565 .
Er13 Er12 Er15 Er9 1(2) . .
C93 Er12 Er15 Er9 -46.7(17) 6_565 .
C93 Er12 Er15 Er9 -80(2) . .
C91 Er12 Er15 Er9 -63.4(18) . .
Er1 Er12 Er15 C91 180.000(11) . .
Er4 Er12 Er15 C91 -104(3) 6_565 .
Er4 Er12 Er15 C91 104(3) . .
Er8 Er12 Er15 C91 -82.9(19) 6_565 .
Er8 Er12 Er15 C91 82.9(19) . .
C92 Er12 Er15 C91 0.000(4) . .
Er13 Er12 Er15 C91 -64.6(17) 6_565 .
Er13 Er12 Er15 C91 64.6(17) . .
C93 Er12 Er15 C91 16.8(11) 6_565 .
C93 Er12 Er15 C91 -16.8(11) . .
Er4 Er8 Er15 Er1 -13(2) . .
Er13 Er8 Er15 Er1 157(5) . .
Er12 Er8 Er15 Er1 40(4) . .
Er9 Er8 Er15 Er1 -169(4) . .
C93 Er8 Er15 Er1 134(4) 6_565 .
C92 Er8 Er15 Er1 125(5) . .
Er5 Er8 Er15 Er1 149(3) . .
Er14 Er8 Er15 Er1 121(4) . .
Er4 Er8 Er15 Er1 35(2) 6_565 .
Er3 Er8 Er15 Er1 137(4) . .
Er4 Er8 Er15 Er4 -48(4) . 6_565
Er13 Er8 Er15 Er4 122(5) . 6_565
Er12 Er8 Er15 Er4 5(3) . 6_565
Er9 Er8 Er15 Er4 156(4) . 6_565
Er1 Er8 Er15 Er4 -35(2) . 6_565
C93 Er8 Er15 Er4 100(3) 6_565 6_565
C92 Er8 Er15 Er4 90(3) . 6_565
Er5 Er8 Er15 Er4 114(3) . 6_565
Er14 Er8 Er15 Er4 86(4) . 6_565
Er3 Er8 Er15 Er4 102(4) . 6_565
Er13 Er8 Er15 Er4 171(6) . .
Er12 Er8 Er15 Er4 53(4) . .
Er9 Er8 Er15 Er4 -156(4) . .
Er1 Er8 Er15 Er4 13(2) . .
C93 Er8 Er15 Er4 148(4) 6_565 .
C92 Er8 Er15 Er4 138(5) . .
Er5 Er8 Er15 Er4 162(4) . .
Er14 Er8 Er15 Er4 134(4) . .
Er4 Er8 Er15 Er4 48(4) 6_565 .
Er3 Er8 Er15 Er4 150(4) . .
Er4 Er8 Er15 C92 -138(5) . .
Er13 Er8 Er15 C92 33(5) . .
Er12 Er8 Er15 C92 -85(3) . .
Er9 Er8 Er15 C92 66(3) . .
Er1 Er8 Er15 C92 -125(5) . .
C93 Er8 Er15 C92 10(2) 6_565 .
Er5 Er8 Er15 C92 24(3) . .
Er14 Er8 Er15 C92 -4(4) . .
Er4 Er8 Er15 C92 -90(3) 6_565 .
Er3 Er8 Er15 C92 12(3) . .
Er4 Er8 Er15 Er12 -53(4) . .
Er13 Er8 Er15 Er12 118(5) . .
Er9 Er8 Er15 Er12 151(3) . .
Er1 Er8 Er15 Er12 -40(4) . .
C93 Er8 Er15 Er12 95(3) 6_565 .
C92 Er8 Er15 Er12 85(3) . .
Er5 Er8 Er15 Er12 109(3) . .
Er14 Er8 Er15 Er12 81(4) . .
Er4 Er8 Er15 Er12 -5(3) 6_565 .
Er3 Er8 Er15 Er12 98(3) . .
Er4 Er8 Er15 Er8 -64(4) . 6_565
Er13 Er8 Er15 Er8 107(5) . 6_565
Er12 Er8 Er15 Er8 -11(3) . 6_565
Er9 Er8 Er15 Er8 140(3) . 6_565
Er1 Er8 Er15 Er8 -51(3) . 6_565
C93 Er8 Er15 Er8 84(3) 6_565 6_565
C92 Er8 Er15 Er8 74(3) . 6_565
Er5 Er8 Er15 Er8 98(3) . 6_565
Er14 Er8 Er15 Er8 70(4) . 6_565
Er4 Er8 Er15 Er8 -15.6(10) 6_565 6_565
Er3 Er8 Er15 Er8 87(3) . 6_565
Er4 Er8 Er15 C93 -148(4) . 6_565
Er13 Er8 Er15 C93 23(5) . 6_565
Er12 Er8 Er15 C93 -95(3) . 6_565
Er9 Er8 Er15 C93 56.1(19) . 6_565
Er1 Er8 Er15 C93 -134(4) . 6_565
C92 Er8 Er15 C93 -10(2) . 6_565
Er5 Er8 Er15 C93 14(2) . 6_565
Er14 Er8 Er15 C93 -14(3) . 6_565
Er4 Er8 Er15 C93 -100(3) 6_565 6_565
Er3 Er8 Er15 C93 3(2) . 6_565
Er4 Er8 Er15 C93 -127(5) . .
Er13 Er8 Er15 C93 44(5) . .
Er12 Er8 Er15 C93 -74(3) . .
Er9 Er8 Er15 C93 77(3) . .
Er1 Er8 Er15 C93 -113(5) . .
C93 Er8 Er15 C93 21.2(18) 6_565 .
C92 Er8 Er15 C93 11.6(18) . .
Er5 Er8 Er15 C93 36(3) . .
Er14 Er8 Er15 C93 8(4) . .
Er4 Er8 Er15 C93 -78(3) 6_565 .
Er3 Er8 Er15 C93 24(3) . .
Er4 Er8 Er15 Er9 -99(6) . 6_565
Er13 Er8 Er15 Er9 72(7) . 6_565
Er12 Er8 Er15 Er9 -46(5) . 6_565
Er9 Er8 Er15 Er9 105(5) . 6_565
Er1 Er8 Er15 Er9 -85(6) . 6_565
C93 Er8 Er15 Er9 49(4) 6_565 6_565
C92 Er8 Er15 Er9 39(4) . 6_565
Er5 Er8 Er15 Er9 63(6) . 6_565
Er14 Er8 Er15 Er9 35(6) . 6_565
Er4 Er8 Er15 Er9 -51(3) 6_565 6_565
Er3 Er8 Er15 Er9 52(6) . 6_565
Er4 Er8 Er15 Er9 156(4) . .
Er13 Er8 Er15 Er9 -33(4) . .
Er12 Er8 Er15 Er9 -151(3) . .
Er1 Er8 Er15 Er9 169(4) . .
C93 Er8 Er15 Er9 -56.1(19) 6_565 .
C92 Er8 Er15 Er9 -66(3) . .
Er5 Er8 Er15 Er9 -41.7(15) . .
Er14 Er8 Er15 Er9 -70(3) . .
Er4 Er8 Er15 Er9 -156(4) 6_565 .
Er3 Er8 Er15 Er9 -53.5(15) . .
Er4 Er8 Er15 C91 -138(4) . .
Er13 Er8 Er15 C91 32(5) . .
Er12 Er8 Er15 C91 -85(3) . .
Er9 Er8 Er15 C91 65.6(18) . .
Er1 Er8 Er15 C91 -125(4) . .
C93 Er8 Er15 C91 9.5(15) 6_565 .
C92 Er8 Er15 C91 -0.1(19) . .
Er5 Er8 Er15 C91 24(2) . .
Er14 Er8 Er15 C91 -4(3) . .
Er4 Er8 Er15 C91 -90(3) 6_565 .
Er3 Er8 Er15 C91 12(2) . .
C9 C1 C2 C12 -14(4) . .
C5 C1 C2 C12 140(3) . .
C9 C1 C2 C3 -155(2) . .
C5 C1 C2 C3 -1(3) . .
C12 C2 C3 C4 -141(3) . .
C1 C2 C3 C4 1(3) . .
C12 C2 C3 C15 5(4) . .
C1 C2 C3 C15 147(2) . .
C2 C3 C4 C18 143(2) . .
C15 C3 C4 C18 -1(3) . .
C2 C3 C4 C5 0(3) . .
C15 C3 C4 C5 -144(2) . .
C9 C1 C5 C6 11(4) . .
C2 C1 C5 C6 -139(2) . .
C9 C1 C5 C4 152(2) . .
C2 C1 C5 C4 1(2) . .
C18 C4 C5 C6 -4(4) . .
C3 C4 C5 C6 137(2) . .
C18 C4 C5 C1 -141(2) . .
C3 C4 C5 C1 -1(3) . .
C1 C5 C6 C20 138(2) . .
C4 C5 C6 C20 3(3) . .
C1 C5 C6 C7 -15(3) . .
C4 C5 C6 C7 -149(2) . .
C5 C6 C7 C23 161(2) . .
C20 C6 C7 C23 11(4) . .
C5 C6 C7 C8 9(4) . .
C20 C6 C7 C8 -141(3) . .
C23 C7 C8 C26 -13(4) . .
C6 C7 C8 C26 140(3) . .
C23 C7 C8 C9 -151(2) . .
C6 C7 C8 C9 3(4) . .
C2 C1 C9 C8 148(2) . .
C5 C1 C9 C8 0(4) . .
C2 C1 C9 C10 6(3) . .
C5 C1 C9 C10 -142(2) . .
C26 C8 C9 C1 -153(2) . .
C7 C8 C9 C1 -7(3) . .
C26 C8 C9 C10 -7(3) . .
C7 C8 C9 C10 139(2) . .
C1 C9 C10 C27 150(2) . .
C8 C9 C10 C27 7(3) . .
C1 C9 C10 C11 4(3) . .
C8 C9 C10 C11 -139(2) . .
C27 C10 C11 C12 -145(2) . .
C9 C10 C11 C12 -7(3) . .
C27 C10 C11 C30 -1(3) . .
C9 C10 C11 C30 138(2) . .
C1 C2 C12 C11 11(4) . .
C3 C2 C12 C11 149(3) . .
C1 C2 C12 C13 -145(3) . .
C3 C2 C12 C13 -7(4) . .
C10 C11 C12 C2 -1(4) . .
C30 C11 C12 C2 -145(3) . .
C10 C11 C12 C13 156(2) . .
C30 C11 C12 C13 12(3) . .
C2 C12 C13 C32 147(3) . .
C11 C12 C13 C32 -10(4) . .
C2 C12 C13 C14 2(4) . .
C11 C12 C13 C14 -156(2) . .
C32 C13 C14 C15 -139(4) . .
C12 C13 C14 C15 9(5) . .
C32 C13 C14 C34 2(3) . .
C12 C13 C14 C34 150(3) . .
C13 C14 C15 C16 132(4) . .
C34 C14 C15 C16 -4(5) . .
C13 C14 C15 C3 -11(4) . .
C34 C14 C15 C3 -148(2) . .
C4 C3 C15 C14 145(3) . .
C2 C3 C15 C14 5(3) . .
C4 C3 C15 C16 -9(3) . .
C2 C3 C15 C16 -149(2) . .
C14 C15 C16 C17 -135(4) . .
C3 C15 C16 C17 10(3) . .
C14 C15 C16 C36 12(4) . .
C3 C15 C16 C36 157.5(17) . .
C15 C16 C17 C18 -2(5) . .
C36 C16 C17 C18 -142(3) . .
C15 C16 C17 C39 139(3) . .
C36 C16 C17 C39 -1(4) . .
C16 C17 C18 C4 -11(5) . .
C39 C17 C18 C4 -157(2) . .
C16 C17 C18 C19 138(3) . .
C39 C17 C18 C19 -8(3) . .
C3 C4 C18 C17 11(3) . .
C5 C4 C18 C17 149(2) . .
C3 C4 C18 C19 -138(2) . .
C5 C4 C18 C19 0(4) . .
C17 C18 C19 C20 -144(3) . .
C4 C18 C19 C20 5(4) . .
C17 C18 C19 C40 8(3) . .
C4 C18 C19 C40 157(2) . .
C40 C19 C20 C6 -147(3) . .
C18 C19 C20 C6 -6(4) . .
C40 C19 C20 C21 9(4) . .
C18 C19 C20 C21 150(2) . .
C5 C6 C20 C19 2(4) . .
C7 C6 C20 C19 152(3) . .
C5 C6 C20 C21 -153(2) . .
C7 C6 C20 C21 -3(4) . .
C19 C20 C21 C22 -162(3) . .
C6 C20 C21 C22 -5(4) . .
C19 C20 C21 C42 -8(4) . .
C6 C20 C21 C42 149(2) . .
C42 C21 C22 C45 0(4) . .
C20 C21 C22 C45 154(3) . .
C42 C21 C22 C23 -150(2) . .
C20 C21 C22 C23 4(4) . .
C8 C7 C23 C24 2(4) . .
C6 C7 C23 C24 -153(3) . .
C8 C7 C23 C22 143(3) . .
C6 C7 C23 C22 -12(4) . .
C45 C22 C23 C24 -2(3) . .
C21 C22 C23 C24 151(3) . .
C45 C22 C23 C7 -148(3) . .
C21 C22 C23 C7 4(4) . .
C7 C23 C24 C25 10(4) . .
C22 C23 C24 C25 -138(3) . .
C7 C23 C24 C46 150(2) . .
C22 C23 C24 C46 2(3) . .
C23 C24 C25 C26 -12(4) . .
C46 C24 C25 C26 -150(2) . .
C23 C24 C25 C49 136(3) . .
C46 C24 C25 C49 -2(3) . .
C9 C8 C26 C25 154(2) . .
C7 C8 C26 C25 11(4) . .
C9 C8 C26 C27 5(3) . .
C7 C8 C26 C27 -138(3) . .
C24 C25 C26 C8 1(4) . .
C49 C25 C26 C8 -147(3) . .
C24 C25 C26 C27 147(3) . .
C49 C25 C26 C27 -1(4) . .
C11 C10 C27 C28 -6(4) . .
C9 C10 C27 C28 -149(2) . .
C11 C10 C27 C26 140(2) . .
C9 C10 C27 C26 -3(3) . .
C8 C26 C27 C10 -1(3) . .
C25 C26 C27 C10 -149(3) . .
C8 C26 C27 C28 145(2) . .
C25 C26 C27 C28 -3(4) . .
C10 C27 C28 C50 146(2) . .
C26 C27 C28 C50 5(4) . .
C10 C27 C28 C29 5(3) . .
C26 C27 C28 C29 -136(3) . .
C27 C28 C29 C30 2(4) . .
C50 C28 C29 C30 -138(3) . .
C27 C28 C29 C52 151(2) . .
C50 C28 C29 C52 10(3) . .
C28 C29 C30 C11 -9(4) . .
C52 C29 C30 C11 -146(3) . .
C28 C29 C30 C31 150(3) . .
C52 C29 C30 C31 13(4) . .
C10 C11 C30 C29 8(3) . .
C12 C11 C30 C29 153(2) . .
C10 C11 C30 C31 -146(3) . .
C12 C11 C30 C31 -1(4) . .
C29 C30 C31 C32 -167(2) . .
C11 C30 C31 C32 -10(4) . .
C29 C30 C31 C54 -9(4) . .
C11 C30 C31 C54 147(3) . .
C14 C13 C32 C31 144(4) . .
C12 C13 C32 C31 -4(5) . .
C14 C13 C32 C33 -1(3) . .
C12 C13 C32 C33 -148(3) . .
C30 C31 C32 C13 13(5) . .
C54 C31 C32 C13 -143(4) . .
C30 C31 C32 C33 159(2) . .
C54 C31 C32 C33 2(4) . .
C13 C32 C33 C34 -1(3) . .
C31 C32 C33 C34 -154(2) . .
C13 C32 C33 C56 153(3) . .
C31 C32 C33 C56 -1(4) . .
C56 C33 C34 C35 -10(6) . .
C32 C33 C34 C35 141(4) . .
C56 C33 C34 C14 -149(3) . .
C32 C33 C34 C14 2(2) . .
C15 C14 C34 C35 -10(3) . .
C13 C14 C34 C35 -156(2) . .
C15 C14 C34 C33 143(3) . .
C13 C14 C34 C33 -3(3) . .
C33 C34 C35 C36 -119(6) . .
C14 C34 C35 C36 21(5) . .
C33 C34 C35 C58 14(5) . .
C14 C34 C35 C58 153.4(18) . .
C34 C35 C36 C37 129(5) . .
C58 C35 C36 C37 -5(3) . .
C34 C35 C36 C16 -13(5) . .
C58 C35 C36 C16 -146.8(19) . .
C17 C16 C36 C37 -4(4) . .
C15 C16 C36 C37 -149(2) . .
C17 C16 C36 C35 139(3) . .
C15 C16 C36 C35 -6(3) . .
C35 C36 C37 C38 -139(2) . .
C16 C36 C37 C38 3(4) . .
C35 C36 C37 C59 9(3) . .
C16 C36 C37 C59 150.7(17) . .
C36 C37 C38 C39 3(4) . .
C59 C37 C38 C39 -142(3) . .
C36 C37 C38 C62 144(3) . .
C59 C37 C38 C62 -1(4) . .
C37 C38 C39 C40 142(3) . .
C62 C38 C39 C40 0(5) . .
C37 C38 C39 C17 -8(4) . .
C62 C38 C39 C17 -150(2) . .
C16 C17 C39 C40 -147(3) . .
C18 C17 C39 C40 6(3) . .
C16 C17 C39 C38 7(4) . .
C18 C17 C39 C38 160(3) . .
C38 C39 C40 C19 -153(3) . .
C17 C39 C40 C19 -1(3) . .
C38 C39 C40 C41 -13(5) . .
C17 C39 C40 C41 139(3) . .
C20 C19 C40 C39 144(3) . .
C18 C19 C40 C39 -3(3) . .
C20 C19 C40 C41 -3(3) . .
C18 C19 C40 C41 -150(2) . .
C39 C40 C41 C63 20(4) . .
C19 C40 C41 C63 162(3) . .
C39 C40 C41 C42 -144(3) . .
C19 C40 C41 C42 -2(3) . .
C63 C41 C42 C43 -5(4) . .
C40 C41 C42 C43 157(3) . .
C63 C41 C42 C21 -161(3) . .
C40 C41 C42 C21 1(3) . .
C22 C21 C42 C41 158(2) . .
C20 C21 C42 C41 4(3) . .
C22 C21 C42 C43 0(3) . .
C20 C21 C42 C43 -155(3) . .
C41 C42 C43 C44 -155(3) . .
C21 C42 C43 C44 2(3) . .
C41 C42 C43 C65 7(3) . .
C21 C42 C43 C65 164(3) . .
C65 C43 C44 C45 -164(3) . .
C42 C43 C44 C45 -3(5) . .
C65 C43 C44 C68 -13(4) . .
C42 C43 C44 C68 148(3) . .
C43 C44 C45 C22 2(5) . .
C68 C44 C45 C22 -150(3) . .
C43 C44 C45 C46 149(3) . .
C68 C44 C45 C46 -3(4) . .
C23 C22 C45 C44 150(3) . .
C21 C22 C45 C44 -1(4) . .
C23 C22 C45 C46 1(3) . .
C21 C22 C45 C46 -151(3) . .
C44 C45 C46 C47 -4(4) . .
C22 C45 C46 C47 145(3) . .
C44 C45 C46 C24 -149(3) . .
C22 C45 C46 C24 1(3) . .
C23 C24 C46 C45 -2(3) . .
C25 C24 C46 C45 142(2) . .
C23 C24 C46 C47 -142(3) . .
C25 C24 C46 C47 2(4) . .
C45 C46 C47 C69 9(4) . .
C24 C46 C47 C69 142(3) . .
C45 C46 C47 C48 -138(2) . .
C24 C46 C47 C48 -5(3) . .
C69 C47 C48 C49 -138(3) . .
C46 C47 C48 C49 9(3) . .
C69 C47 C48 C71 7(3) . .
C46 C47 C48 C71 155(2) . .
C47 C48 C49 C50 140(3) . .
C71 C48 C49 C50 3(3) . .
C47 C48 C49 C25 -10(4) . .
C71 C48 C49 C25 -147(3) . .
C24 C25 C49 C48 5(4) . .
C26 C25 C49 C48 153(2) . .
C24 C25 C49 C50 -144(3) . .
C26 C25 C49 C50 4(4) . .
C27 C28 C50 C51 -155(2) . .
C29 C28 C50 C51 -14(3) . .
C27 C28 C50 C49 -3(3) . .
C29 C28 C50 C49 138(3) . .
C48 C49 C50 C51 -6(4) . .
C25 C49 C50 C51 145(3) . .
C48 C49 C50 C28 -153(2) . .
C25 C49 C50 C28 -2(4) . .
C28 C50 C51 C52 11(2) . .
C49 C50 C51 C52 -141(3) . .
C28 C50 C51 C72 157(3) . .
C49 C50 C51 C72 4(4) . .
C50 C51 C52 C29 -6(3) . .
C72 C51 C52 C29 -148(3) . .
C50 C51 C52 C53 146(3) . .
C72 C51 C52 C53 3(5) . .
C28 C29 C52 C51 -3(3) . .
C30 C29 C52 C51 143(3) . .
C28 C29 C52 C53 -155(3) . .
C30 C29 C52 C53 -9(5) . .
C51 C52 C53 C74 6(5) . .
C29 C52 C53 C74 157(2) . .
C51 C52 C53 C54 -151(2) . .
C29 C52 C53 C54 0(4) . .
C74 C53 C54 C31 -156(3) . .
C52 C53 C54 C31 2(4) . .
C74 C53 C54 C55 -2(4) . .
C52 C53 C54 C55 156(3) . .
C32 C31 C54 C53 155(3) . .
C30 C31 C54 C53 3(4) . .
C32 C31 C54 C55 0(3) . .
C30 C31 C54 C55 -152(3) . .
C53 C54 C55 C56 -160(4) . .
C31 C54 C55 C56 -5(4) . .
C53 C54 C55 C76 5(3) . .
C31 C54 C55 C76 161(3) . .
C54 C55 C56 C33 7(6) . .
C76 C55 C56 C33 -156(4) . .
C54 C55 C56 C57 149(3) . .
C76 C55 C56 C57 -14(5) . .
C34 C33 C56 C55 143(4) . .
C32 C33 C56 C55 -4(6) . .
C34 C33 C56 C57 -3(4) . .
C32 C33 C56 C57 -151(2) . .
C55 C56 C57 C58 -142(4) . .
C33 C56 C57 C58 7(4) . .
C55 C56 C57 C78 4(4) . .
C33 C56 C57 C78 153(3) . .
C78 C57 C58 C59 -13(5) . .
C56 C57 C58 C59 133(5) . .
C78 C57 C58 C35 -150(2) . .
C56 C57 C58 C35 -3(4) . .
C34 C35 C58 C57 -6(3) . .
C36 C35 C58 C57 148(2) . .
C34 C35 C58 C59 -155(2) . .
C36 C35 C58 C59 -1(2) . .
C57 C58 C59 C60 13(5) . .
C35 C58 C59 C60 154.4(19) . .
C57 C58 C59 C37 -135(4) . .
C35 C58 C59 C37 6(2) . .
C36 C37 C59 C58 -10(3) . .
C38 C37 C59 C58 141(2) . .
C36 C37 C59 C60 -156(3) . .
C38 C37 C59 C60 -5(4) . .
C58 C59 C60 C79 -1(3) . .
C37 C59 C60 C79 144(3) . .
C58 C59 C60 C61 -140(3) . .
C37 C59 C60 C61 5(4) . .
C79 C60 C61 C62 -140(3) . .
C59 C60 C61 C62 1(4) . .
C79 C60 C61 C80 -9(4) . .
C59 C60 C61 C80 132(3) . .
C39 C38 C62 C61 149(3) . .
C37 C38 C62 C61 8(4) . .
C39 C38 C62 C63 5(3) . .
C37 C38 C62 C63 -137(2) . .
C60 C61 C62 C38 -7(4) . .
C80 C61 C62 C38 -154(3) . .
C60 C61 C62 C63 137(2) . .
C80 C61 C62 C63 -10(2) . .
C42 C41 C63 C64 1(5) . .
C40 C41 C63 C64 -164(3) . .
C42 C41 C63 C62 151(3) . .
C40 C41 C63 C62 -14(4) . .
C38 C62 C63 C41 4(4) . .
C61 C62 C63 C41 -145(4) . .
C38 C62 C63 C64 162(2) . .
C61 C62 C63 C64 13(2) . .
C41 C63 C64 C80 146(4) . .
C62 C63 C64 C80 -11(3) . .
C41 C63 C64 C65 1(4) . .
C62 C63 C64 C65 -156(2) . .
C44 C43 C65 C66 15(4) . .
C42 C43 C65 C66 -149(3) . .
C44 C43 C65 C64 159(3) . .
C42 C43 C65 C64 -4(3) . .
C80 C64 C65 C66 8(3) . .
C63 C64 C65 C66 152(2) . .
C80 C64 C65 C43 -143(3) . .
C63 C64 C65 C43 1(3) . .
C43 C65 C66 C90 141(3) . .
C64 C65 C66 C90 -9(3) . .
C43 C65 C66 C67 -7(4) . .
C64 C65 C66 C67 -157(2) . .
C65 C66 C67 C88 145(3) . .
C90 C66 C67 C88 -6(3) . .
C65 C66 C67 C68 -1(3) . .
C90 C66 C67 C68 -152(2) . .
C43 C44 C68 C69 -144(3) . .
C45 C44 C68 C69 9(4) . .
C43 C44 C68 C67 6(4) . .
C45 C44 C68 C67 159(3) . .
C88 C67 C68 C69 16(3) . .
C66 C67 C68 C69 157(2) . .
C88 C67 C68 C44 -139(3) . .
C66 C67 C68 C44 1(3) . .
C48 C47 C69 C68 138(3) . .
C46 C47 C69 C68 -4(4) . .
C48 C47 C69 C70 -9(3) . .
C46 C47 C69 C70 -150(3) . .
C44 C68 C69 C47 -5(4) . .
C67 C68 C69 C47 -159(3) . .
C44 C68 C69 C70 134(3) . .
C67 C68 C69 C70 -20(3) . .
C47 C69 C70 C87 152(3) . .
C68 C69 C70 C87 8(4) . .
C47 C69 C70 C71 5(3) . .
C68 C69 C70 C71 -138(3) . .
C47 C48 C71 C72 -148(3) . .
C49 C48 C71 C72 2(4) . .
C47 C48 C71 C70 -3(3) . .
C49 C48 C71 C70 146(2) . .
C87 C70 C71 C72 -2(4) . .
C69 C70 C71 C72 145(3) . .
C87 C70 C71 C48 -149(3) . .
C69 C70 C71 C48 -1(3) . .
C48 C71 C72 C73 139(4) . .
C70 C71 C72 C73 -5(5) . .
C48 C71 C72 C51 -4(5) . .
C70 C71 C72 C51 -148(3) . .
C52 C51 C72 C73 -8(5) . .
C50 C51 C72 C73 -146(3) . .
C52 C51 C72 C71 139(3) . .
C50 C51 C72 C71 1(4) . .
C71 C72 C73 C86 13(6) . .
C51 C72 C73 C86 159(3) . .
C71 C72 C73 C74 -140(5) . .
C51 C72 C73 C74 6(7) . .
C54 C53 C74 C75 -3(7) . .
C52 C53 C74 C75 -160(5) . .
C54 C53 C74 C73 150(3) . .
C52 C53 C74 C73 -7(5) . .
C72 C73 C74 C75 162(5) . .
C86 C73 C74 C75 4(4) . .
C72 C73 C74 C53 2(7) . .
C86 C73 C74 C53 -156(3) . .
C53 C74 C75 C85 147(5) . .
C73 C74 C75 C85 -5(5) . .
C53 C74 C75 C76 2(8) . .
C73 C74 C75 C76 -150(3) . .
C74 C75 C76 C77 150(4) . .
C85 C75 C76 C77 9(5) . .
C74 C75 C76 C55 4(5) . .
C85 C75 C76 C55 -137(3) . .
C56 C55 C76 C77 11(5) . .
C54 C55 C76 C77 -153(3) . .
C56 C55 C76 C75 158(4) . .
C54 C55 C76 C75 -7(4) . .
C75 C76 C77 C78 -147(3) . .
C55 C76 C77 C78 3(4) . .
C75 C76 C77 C83 -13(5) . .
C55 C76 C77 C83 137(3) . .
C76 C77 C78 C57 -12(5) . .
C83 C77 C78 C57 -154(3) . .
C76 C77 C78 C79 145(3) . .
C83 C77 C78 C79 3(4) . .
C58 C57 C78 C77 160(3) . .
C56 C57 C78 C77 9(4) . .
C58 C57 C78 C79 3(4) . .
C56 C57 C78 C79 -149(3) . .
C59 C60 C79 C78 -8(4) . .
C61 C60 C79 C78 136(3) . .
C59 C60 C79 C82 -148(3) . .
C61 C60 C79 C82 -5(4) . .
C77 C78 C79 C60 -152(3) . .
C57 C78 C79 C60 7(4) . .
C77 C78 C79 C82 -5(4) . .
C57 C78 C79 C82 154(3) . .
C63 C64 C80 C81 -114(5) . .
C65 C64 C80 C81 26(6) . .
C63 C64 C80 C61 6(3) . .
C65 C64 C80 C61 146(2) . .
C63 C64 C80 C90 -144(2) . .
C65 C64 C80 C90 -4(3) . .
C60 C61 C80 C64 -132(3) . .
C62 C61 C80 C64 4(3) . .
C60 C61 C80 C81 12(4) . .
C62 C61 C80 C81 148(2) . .
C60 C61 C80 C90 -3(5) . .
C62 C61 C80 C90 133(3) . .
C64 C80 C81 C82 124(7) . .
C61 C80 C81 C82 -2(6) . .
C90 C80 C81 C82 165(7) . .
C64 C80 C81 C90 -41(5) . .
C61 C80 C81 C90 -167(2) . .
C80 C81 C82 C83 -140(6) . .
C90 C81 C82 C83 21(7) . .
C80 C81 C82 C79 -9(8) . .
C90 C81 C82 C79 151(4) . .
C60 C79 C82 C81 13(5) . .
C78 C79 C82 C81 -135(4) . .
C60 C79 C82 C83 154(3) . .
C78 C79 C82 C83 5(3) . .
C78 C77 C83 C84 150(3) . .
C76 C77 C83 C84 8(5) . .
C78 C77 C83 C82 2(4) . .
C76 C77 C83 C82 -141(4) . .
C81 C82 C83 C84 -18(6) . .
C79 C82 C83 C84 -154(3) . .
C81 C82 C83 C77 132(5) . .
C79 C82 C83 C77 -5(3) . .
C77 C83 C84 C85 1(5) . .
C82 C83 C84 C85 150(3) . .
C77 C83 C84 C89 -146(3) . .
C82 C83 C84 C89 2(4) . .
C74 C75 C85 C86 5(5) . .
C76 C75 C85 C86 145(3) . .
C74 C75 C85 C84 -141(4) . .
C76 C75 C85 C84 0(5) . .
C83 C84 C85 C86 -149(3) . .
C89 C84 C85 C86 -6(4) . .
C83 C84 C85 C75 -5(5) . .
C89 C84 C85 C75 138(3) . .
C75 C85 C86 C87 -143(4) . .
C84 C85 C86 C87 4(5) . .
C75 C85 C86 C73 -2(3) . .
C84 C85 C86 C73 145(3) . .
C72 C73 C86 C87 -14(5) . .
C74 C73 C86 C87 148(3) . .
C72 C73 C86 C85 -163(4) . .
C74 C73 C86 C85 -1(3) . .
C85 C86 C87 C70 146(3) . .
C73 C86 C87 C70 6(4) . .
C85 C86 C87 C88 -2(6) . .
C73 C86 C87 C88 -142(3) . .
C71 C70 C87 C86 0(4) . .
C69 C70 C87 C86 -140(3) . .
C71 C70 C87 C88 151(3) . .
C69 C70 C87 C88 10(4) . .
C66 C67 C88 C87 -141(3) . .
C68 C67 C88 C87 0(4) . .
C66 C67 C88 C89 1(3) . .
C68 C67 C88 C89 142(3) . .
C86 C87 C88 C67 137(4) . .
C70 C87 C88 C67 -13(4) . .
C86 C87 C88 C89 2(4) . .
C70 C87 C88 C89 -149(3) . .
C83 C84 C89 C90 12(5) . .
C85 C84 C89 C90 -133(4) . .
C83 C84 C89 C88 151(2) . .
C85 C84 C89 C88 5(4) . .
C67 C88 C89 C84 -146(2) . .
C87 C88 C89 C84 -3(4) . .
C67 C88 C89 C90 4(3) . .
C87 C88 C89 C90 147(3) . .
C65 C66 C90 C81 -18(5) . .
C67 C66 C90 C81 133(4) . .
C65 C66 C90 C89 -142(3) . .
C67 C66 C90 C89 9(3) . .
C65 C66 C90 C80 7(3) . .
C67 C66 C90 C80 156.9(19) . .
C82 C81 C90 C66 -132(5) . .
C80 C81 C90 C66 36(4) . .
C82 C81 C90 C89 -6(5) . .
C80 C81 C90 C89 162(2) . .
C82 C81 C90 C80 -168(6) . .
C84 C89 C90 C66 131(4) . .
C88 C89 C90 C66 -8(3) . .
C84 C89 C90 C81 -11(5) . .
C88 C89 C90 C81 -150(2) . .
C84 C89 C90 C80 9(6) . .
C88 C89 C90 C80 -130(3) . .
Er10 Er10 C91 C93 -5(10) 6_565 .
Er6 Er10 C91 C93 -112(10) . .
Er7 Er10 C91 C93 -80(10) . .
Er6 Er10 C91 C93 -52(10) 6_565 .
Er2 Er10 C91 C93 -148(10) . .
C93 Er10 C91 C93 172(16) 6_565 .
Er3 Er10 C91 C93 -157(11) . .
Er2 Er10 C91 C93 -35(10) 6_565 .
C92 Er10 C91 C93 138(21) . .
Er14 Er10 C91 C93 -143(11) . .
Er10 Er10 C91 C93 -177(6) 6_565 6_565
Er6 Er10 C91 C93 76(6) . 6_565
Er7 Er10 C91 C93 109(6) . 6_565
Er6 Er10 C91 C93 136(6) 6_565 6_565
Er2 Er10 C91 C93 40(5) . 6_565
Er3 Er10 C91 C93 31(5) . 6_565
C93 Er10 C91 C93 -172(16) . 6_565
Er2 Er10 C91 C93 153(6) 6_565 6_565
C92 Er10 C91 C93 -34(10) . 6_565
Er14 Er10 C91 C93 45(5) . 6_565
Er10 Er10 C91 C92 -143(13) 6_565 .
Er6 Er10 C91 C92 111(13) . .
Er7 Er10 C91 C92 143(13) . .
Er6 Er10 C91 C92 170(13) 6_565 .
Er2 Er10 C91 C92 74(13) . .
C93 Er10 C91 C92 34(10) 6_565 .
Er3 Er10 C91 C92 65(12) . .
C93 Er10 C91 C92 -138(21) . .
Er2 Er10 C91 C92 -173(13) 6_565 .
Er14 Er10 C91 C92 79(12) . .
Er6 Er10 C91 Er10 -106.6(14) . 6_565
Er7 Er10 C91 Er10 -74.5(12) . 6_565
Er6 Er10 C91 Er10 -47.2(11) 6_565 6_565
Er2 Er10 C91 Er10 -143.2(9) . 6_565
C93 Er10 C91 Er10 177(6) 6_565 6_565
Er3 Er10 C91 Er10 -151.8(9) . 6_565
C93 Er10 C91 Er10 5(10) . 6_565
Er2 Er10 C91 Er10 -29.9(7) 6_565 6_565
C92 Er10 C91 Er10 143(13) . 6_565
Er14 Er10 C91 Er10 -138.4(19) . 6_565
Er10 Er10 C91 Er7 74.5(12) 6_565 .
Er6 Er10 C91 Er7 -32.1(11) . .
Er6 Er10 C91 Er7 27.3(9) 6_565 .
Er2 Er10 C91 Er7 -68.7(12) . .
C93 Er10 C91 Er7 -109(6) 6_565 .
Er3 Er10 C91 Er7 -77.3(13) . .
C93 Er10 C91 Er7 80(10) . .
Er2 Er10 C91 Er7 44.6(12) 6_565 .
C92 Er10 C91 Er7 -143(13) . .
Er14 Er10 C91 Er7 -64(2) . .
Er10 Er10 C91 Er6 106.6(14) 6_565 .
Er7 Er10 C91 Er6 32.1(11) . .
Er6 Er10 C91 Er6 59.4(16) 6_565 .
Er2 Er10 C91 Er6 -36.7(10) . .
C93 Er10 C91 Er6 -76(6) 6_565 .
Er3 Er10 C91 Er6 -45.2(13) . .
C93 Er10 C91 Er6 112(10) . .
Er2 Er10 C91 Er6 76.7(16) 6_565 .
C92 Er10 C91 Er6 -111(13) . .
Er14 Er10 C91 Er6 -32(2) . .
Er10 Er10 C91 Er6 47.2(11) 6_565 6_565
Er6 Er10 C91 Er6 -59.4(16) . 6_565
Er7 Er10 C91 Er6 -27.3(9) . 6_565
Er2 Er10 C91 Er6 -96.1(14) . 6_565
C93 Er10 C91 Er6 -136(6) 6_565 6_565
Er3 Er10 C91 Er6 -104.6(14) . 6_565
C93 Er10 C91 Er6 52(10) . 6_565
Er2 Er10 C91 Er6 17.3(8) 6_565 6_565
C92 Er10 C91 Er6 -170(13) . 6_565
Er14 Er10 C91 Er6 -91(2) . 6_565
Er10 Er10 C91 Er2 143.2(9) 6_565 .
Er6 Er10 C91 Er2 36.7(10) . .
Er7 Er10 C91 Er2 68.7(12) . .
Er6 Er10 C91 Er2 96.1(14) 6_565 .
C93 Er10 C91 Er2 -40(5) 6_565 .
Er3 Er10 C91 Er2 -8.6(6) . .
C93 Er10 C91 Er2 148(10) . .
Er2 Er10 C91 Er2 113.3(15) 6_565 .
C92 Er10 C91 Er2 -74(13) . .
Er14 Er10 C91 Er2 4.8(18) . .
Er10 Er10 C91 Er2 29.9(7) 6_565 6_565
Er6 Er10 C91 Er2 -76.7(16) . 6_565
Er7 Er10 C91 Er2 -44.6(12) . 6_565
Er6 Er10 C91 Er2 -17.3(8) 6_565 6_565
Er2 Er10 C91 Er2 -113.3(15) . 6_565
C93 Er10 C91 Er2 -153(6) 6_565 6_565
Er3 Er10 C91 Er2 -121.9(15) . 6_565
C93 Er10 C91 Er2 35(10) . 6_565
C92 Er10 C91 Er2 173(13) . 6_565
Er14 Er10 C91 Er2 -109(2) . 6_565
Er10 Er10 C91 Er3 26.5(8) 6_565 6_565
Er6 Er10 C91 Er3 -80.1(19) . 6_565
Er7 Er10 C91 Er3 -48.0(15) . 6_565
Er6 Er10 C91 Er3 -20.7(12) 6_565 6_565
Er2 Er10 C91 Er3 -116.7(16) . 6_565
C93 Er10 C91 Er3 -157(7) 6_565 6_565
Er3 Er10 C91 Er3 -125.3(18) . 6_565
C93 Er10 C91 Er3 32(9) . 6_565
Er2 Er10 C91 Er3 -3.4(5) 6_565 6_565
C92 Er10 C91 Er3 169(14) . 6_565
Er14 Er10 C91 Er3 -112(2) . 6_565
Er10 Er10 C91 Er3 151.8(9) 6_565 .
Er6 Er10 C91 Er3 45.2(13) . .
Er7 Er10 C91 Er3 77.3(13) . .
Er6 Er10 C91 Er3 104.6(14) 6_565 .
Er2 Er10 C91 Er3 8.6(6) . .
C93 Er10 C91 Er3 -31(5) 6_565 .
C93 Er10 C91 Er3 157(11) . .
Er2 Er10 C91 Er3 121.9(15) 6_565 .
C92 Er10 C91 Er3 -65(12) . .
Er14 Er10 C91 Er3 13.4(17) . .
C93 C91 C92 C93 -166(10) 6_565 .
Er10 C91 C92 C93 151(14) . .
Er10 C91 C92 C93 43(13) 6_565 .
Er7 C91 C92 C93 -83(5) . .
Er6 C91 C92 C93 -123(7) . .
Er6 C91 C92 C93 -43(6) 6_565 .
Er2 C91 C92 C93 -146(6) . .
Er2 C91 C92 C93 -21(5) 6_565 .
Er3 C91 C92 C93 -18(5) 6_565 .
Er3 C91 C92 C93 -148(6) . .
C93 C91 C92 C93 166(10) . 6_565
Er10 C91 C92 C93 -43(13) . 6_565
Er10 C91 C92 C93 -151(14) 6_565 6_565
Er7 C91 C92 C93 83(5) . 6_565
Er6 C91 C92 C93 43(6) . 6_565
Er6 C91 C92 C93 123(7) 6_565 6_565
Er2 C91 C92 C93 21(5) . 6_565
Er2 C91 C92 C93 146(6) 6_565 6_565
Er3 C91 C92 C93 148(6) 6_565 6_565
Er3 C91 C92 C93 18(5) . 6_565
C93 C91 C92 Er12 83(5) . .
C93 C91 C92 Er12 -83(5) 6_565 .
Er10 C91 C92 Er12 -126(12) . .
Er10 C91 C92 Er12 126(12) 6_565 .
Er7 C91 C92 Er12 0.000(5) . .
Er6 C91 C92 Er12 -40(5) . .
Er6 C91 C92 Er12 40(5) 6_565 .
Er2 C91 C92 Er12 -62(3) . .
Er2 C91 C92 Er12 62(3) 6_565 .
Er3 C91 C92 Er12 65.1(16) 6_565 .
Er3 C91 C92 Er12 -65.1(16) . .
C93 C91 C92 Er1 83(5) . .
C93 C91 C92 Er1 -83(5) 6_565 .
Er10 C91 C92 Er1 -126(12) . .
Er10 C91 C92 Er1 126(12) 6_565 .
Er7 C91 C92 Er1 0.000(8) . .
Er6 C91 C92 Er1 -40(5) . .
Er6 C91 C92 Er1 40(5) 6_565 .
Er2 C91 C92 Er1 -62(3) . .
Er2 C91 C92 Er1 62(3) 6_565 .
Er3 C91 C92 Er1 65.1(16) 6_565 .
Er3 C91 C92 Er1 -65.1(16) . .
C93 C91 C92 Er4 43(6) . 6_565
C93 C91 C92 Er4 -123(7) 6_565 6_565
Er10 C91 C92 Er4 -166(9) . 6_565
Er10 C91 C92 Er4 85(16) 6_565 6_565
Er7 C91 C92 Er4 -40(4) . 6_565
Er6 C91 C92 Er4 -80.5(19) . 6_565
Er6 C91 C92 Er4 0(8) 6_565 6_565
Er2 C91 C92 Er4 -102.7(17) . 6_565
Er2 C91 C92 Er4 22(6) 6_565 6_565
Er3 C91 C92 Er4 25(5) 6_565 6_565
Er3 C91 C92 Er4 -105(2) . 6_565
C93 C91 C92 Er4 123(7) . .
C93 C91 C92 Er4 -43(6) 6_565 .
Er10 C91 C92 Er4 -85(16) . .
Er10 C91 C92 Er4 166(9) 6_565 .
Er7 C91 C92 Er4 40(4) . .
Er6 C91 C92 Er4 0(8) . .
Er6 C91 C92 Er4 80.5(19) 6_565 .
Er2 C91 C92 Er4 -22(6) . .
Er2 C91 C92 Er4 102.7(17) 6_565 .
Er3 C91 C92 Er4 105(2) 6_565 .
Er3 C91 C92 Er4 -25(5) . .
C93 C91 C92 Er8 32(5) . 6_565
C93 C91 C92 Er8 -135(6) 6_565 6_565
Er10 C91 C92 Er8 -177(10) . 6_565
Er10 C91 C92 Er8 74(15) 6_565 6_565
Er7 C91 C92 Er8 -52(3) . 6_565
Er6 C91 C92 Er8 -92(3) . 6_565
Er6 C91 C92 Er8 -11(7) 6_565 6_565
Er2 C91 C92 Er8 -114.0(16) . 6_565
Er2 C91 C92 Er8 11(5) 6_565 6_565
Er3 C91 C92 Er8 14(4) 6_565 6_565
Er3 C91 C92 Er8 -116.7(18) . 6_565
C93 C91 C92 Er8 135(6) . .
C93 C91 C92 Er8 -32(5) 6_565 .
Er10 C91 C92 Er8 -74(15) . .
Er10 C91 C92 Er8 177(10) 6_565 .
Er7 C91 C92 Er8 52(3) . .
Er6 C91 C92 Er8 11(7) . .
Er6 C91 C92 Er8 92(3) 6_565 .
Er2 C91 C92 Er8 -11(5) . .
Er2 C91 C92 Er8 114.0(16) 6_565 .
Er3 C91 C92 Er8 116.7(18) 6_565 .
Er3 C91 C92 Er8 -14(4) . .
C93 C91 C92 Er9 179(6) . .
C93 C91 C92 Er9 13(5) 6_565 .
Er10 C91 C92 Er9 -30(14) . .
Er10 C91 C92 Er9 -138(11) 6_565 .
Er7 C91 C92 Er9 96(2) . .
Er6 C91 C92 Er9 55(6) . .
Er6 C91 C92 Er9 136(3) 6_565 .
Er2 C91 C92 Er9 33(4) . .
Er2 C91 C92 Er9 158.3(19) 6_565 .
Er3 C91 C92 Er9 161.0(16) 6_565 .
Er3 C91 C92 Er9 31(3) . .
C93 C91 C92 Er9 -13(5) . 6_565
C93 C91 C92 Er9 -179(6) 6_565 6_565
Er10 C91 C92 Er9 138(11) . 6_565
Er10 C91 C92 Er9 30(14) 6_565 6_565
Er7 C91 C92 Er9 -96(2) . 6_565
Er6 C91 C92 Er9 -136(3) . 6_565
Er6 C91 C92 Er9 -55(6) 6_565 6_565
Er2 C91 C92 Er9 -158.3(19) . 6_565
Er2 C91 C92 Er9 -33(4) 6_565 6_565
Er3 C91 C92 Er9 -31(3) 6_565 6_565
Er3 C91 C92 Er9 -161.0(16) . 6_565
Er1 Er15 C92 C93 84(7) . .
Er4 Er15 C92 C93 44(9) 6_565 .
Er4 Er15 C92 C93 123(7) . .
Er12 Er15 C92 C93 84(7) . .
Er8 Er15 C92 C93 32(8) 6_565 .
Er8 Er15 C92 C93 135(7) . .
C93 Er15 C92 C93 167(15) 6_565 .
Er9 Er15 C92 C93 -12(7) 6_565 .
Er9 Er15 C92 C93 179(8) . .
C91 Er15 C92 C93 -96(8) . .
Er1 Er15 C92 C93 -84(7) . 6_565
Er4 Er15 C92 C93 -123(7) 6_565 6_565
Er4 Er15 C92 C93 -44(9) . 6_565
Er12 Er15 C92 C93 -84(7) . 6_565
Er8 Er15 C92 C93 -135(7) 6_565 6_565
Er8 Er15 C92 C93 -32(8) . 6_565
C93 Er15 C92 C93 -167(15) . 6_565
Er9 Er15 C92 C93 -179(8) 6_565 6_565
Er9 Er15 C92 C93 12(7) . 6_565
C91 Er15 C92 C93 96(11) . 6_565
Er1 Er15 C92 Er12 0.000(10) . .
Er4 Er15 C92 Er12 -40(3) 6_565 .
Er4 Er15 C92 Er12 40(3) . .
Er8 Er15 C92 Er12 -51.4(18) 6_565 .
Er8 Er15 C92 Er12 51.4(18) . .
C93 Er15 C92 Er12 84(7) 6_565 .
C93 Er15 C92 Er12 -84(7) . .
Er9 Er15 C92 Er12 -95.7(13) 6_565 .
Er9 Er15 C92 Er12 95.7(13) . .
C91 Er15 C92 Er12 180(4) . .
Er4 Er15 C92 Er1 -40(3) 6_565 .
Er4 Er15 C92 Er1 40(3) . .
Er12 Er15 C92 Er1 0.000(7) . .
Er8 Er15 C92 Er1 -51.4(18) 6_565 .
Er8 Er15 C92 Er1 51.4(18) . .
C93 Er15 C92 Er1 84(7) 6_565 .
C93 Er15 C92 Er1 -84(7) . .
Er9 Er15 C92 Er1 -95.7(13) 6_565 .
Er9 Er15 C92 Er1 95.7(13) . .
C91 Er15 C92 Er1 180(4) . .
Er1 Er15 C92 Er4 40(3) . 6_565
Er4 Er15 C92 Er4 80(5) . 6_565
Er12 Er15 C92 Er4 40(3) . 6_565
Er8 Er15 C92 Er4 -11.5(13) 6_565 6_565
Er8 Er15 C92 Er4 91(4) . 6_565
C93 Er15 C92 Er4 123(7) 6_565 6_565
C93 Er15 C92 Er4 -44(9) . 6_565
Er9 Er15 C92 Er4 -56(2) 6_565 6_565
Er9 Er15 C92 Er4 136(4) . 6_565
C91 Er15 C92 Er4 -140(5) . 6_565
Er1 Er15 C92 Er4 -40(3) . .
Er4 Er15 C92 Er4 -80(5) 6_565 .
Er12 Er15 C92 Er4 -40(3) . .
Er8 Er15 C92 Er4 -91(4) 6_565 .
Er8 Er15 C92 Er4 11.5(13) . .
C93 Er15 C92 Er4 44(9) 6_565 .
C93 Er15 C92 Er4 -123(7) . .
Er9 Er15 C92 Er4 -136(4) 6_565 .
Er9 Er15 C92 Er4 56(2) . .
C91 Er15 C92 Er4 140(5) . .
Er1 Er15 C92 Er8 51.4(18) . 6_565
Er4 Er15 C92 Er8 11.5(13) 6_565 6_565
Er4 Er15 C92 Er8 91(4) . 6_565
Er12 Er15 C92 Er8 51.4(18) . 6_565
Er8 Er15 C92 Er8 103(4) . 6_565
C93 Er15 C92 Er8 135(7) 6_565 6_565
C93 Er15 C92 Er8 -32(8) . 6_565
Er9 Er15 C92 Er8 -44.3(15) 6_565 6_565
Er9 Er15 C92 Er8 147(3) . 6_565
C91 Er15 C92 Er8 -129(4) . 6_565
Er1 Er15 C92 Er8 -51.4(18) . .
Er4 Er15 C92 Er8 -91(4) 6_565 .
Er4 Er15 C92 Er8 -11.5(13) . .
Er12 Er15 C92 Er8 -51.4(18) . .
Er8 Er15 C92 Er8 -103(4) 6_565 .
C93 Er15 C92 Er8 32(8) 6_565 .
C93 Er15 C92 Er8 -135(7) . .
Er9 Er15 C92 Er8 -147(3) 6_565 .
Er9 Er15 C92 Er8 44.3(15) . .
C91 Er15 C92 Er8 129(5) . .
Er1 Er15 C92 Er9 -95.7(14) . .
Er4 Er15 C92 Er9 -136(4) 6_565 .
Er4 Er15 C92 Er9 -56(2) . .
Er12 Er15 C92 Er9 -95.7(13) . .
Er8 Er15 C92 Er9 -147(3) 6_565 .
Er8 Er15 C92 Er9 -44.3(15) . .
C93 Er15 C92 Er9 -12(7) 6_565 .
C93 Er15 C92 Er9 -179(8) . .
Er9 Er15 C92 Er9 169(3) 6_565 .
C91 Er15 C92 Er9 84(5) . .
Er1 Er15 C92 Er9 95.7(14) . 6_565
Er4 Er15 C92 Er9 56(2) 6_565 6_565
Er4 Er15 C92 Er9 136(4) . 6_565
Er12 Er15 C92 Er9 95.7(13) . 6_565
Er8 Er15 C92 Er9 44.3(15) 6_565 6_565
Er8 Er15 C92 Er9 147(3) . 6_565
C93 Er15 C92 Er9 179(8) 6_565 6_565
C93 Er15 C92 Er9 12(7) . 6_565
Er9 Er15 C92 Er9 -169(3) . 6_565
C91 Er15 C92 Er9 -84(3) . 6_565
C93 C92 C93 C91 -11(8) 6_565 .
Er15 C92 C93 C91 179(8) . .
Er12 C92 C93 C91 -124(5) . .
Er1 C92 C93 C91 -154(5) . .
Er4 C92 C93 C91 -153(4) 6_565 .
Er4 C92 C93 C91 -124(6) . .
Er8 C92 C93 C91 -152(5) 6_565 .
Er8 C92 C93 C91 -94(6) . .
Er9 C92 C93 C91 -2(14) . .
Er9 C92 C93 C91 164(6) 6_565 .
C91 C92 C93 C93 11(8) . 6_565
Er15 C92 C93 C93 -169(12) . 6_565
Er12 C92 C93 C93 -113(7) . 6_565
Er1 C92 C93 C93 -142(9) . 6_565
Er4 C92 C93 C93 -142(7) 6_565 6_565
Er4 C92 C93 C93 -113(9) . 6_565
Er8 C92 C93 C93 -141(6) 6_565 6_565
Er8 C92 C93 C93 -83(7) . 6_565
Er9 C92 C93 C93 9(7) . 6_565
Er9 C92 C93 C93 175(4) 6_565 6_565
C93 C92 C93 Er9 -175(4) 6_565 6_565
C91 C92 C93 Er9 -164(6) . 6_565
Er15 C92 C93 Er9 15(9) . 6_565
Er12 C92 C93 Er9 71(4) . 6_565
Er1 C92 C93 Er9 42(6) . 6_565
Er4 C92 C93 Er9 43(4) 6_565 6_565
Er4 C92 C93 Er9 72(6) . 6_565
Er8 C92 C93 Er9 44(3) 6_565 6_565
Er8 C92 C93 Er9 102(5) . 6_565
Er9 C92 C93 Er9 -167(11) . 6_565
C93 C92 C93 Er11 -132(5) 6_565 6_565
C91 C92 C93 Er11 -121(6) . 6_565
Er15 C92 C93 Er11 58(9) . 6_565
Er12 C92 C93 Er11 114(4) . 6_565
Er1 C92 C93 Er11 85(6) . 6_565
Er4 C92 C93 Er11 86(4) 6_565 6_565
Er4 C92 C93 Er11 115(6) . 6_565
Er8 C92 C93 Er11 87(4) 6_565 6_565
Er8 C92 C93 Er11 145(4) . 6_565
Er9 C92 C93 Er11 -124(11) . 6_565
Er9 C92 C93 Er11 43(3) 6_565 6_565
C93 C92 C93 Er5 134(5) 6_565 6_565
C91 C92 C93 Er5 145(11) . 6_565
Er15 C92 C93 Er5 -35(14) . 6_565
Er12 C92 C93 Er5 21(11) . 6_565
Er1 C92 C93 Er5 -8(12) . 6_565
Er4 C92 C93 Er5 -8(10) 6_565 6_565
Er4 C92 C93 Er5 21(13) . 6_565
Er8 C92 C93 Er5 -7(9) 6_565 6_565
Er8 C92 C93 Er5 52(11) . 6_565
Er9 C92 C93 Er5 143(7) . 6_565
Er9 C92 C93 Er5 -50(7) 6_565 6_565
C93 C92 C93 Er13 141(4) 6_565 6_565
C91 C92 C93 Er13 152(6) . 6_565
Er15 C92 C93 Er13 -28(9) . 6_565
Er12 C92 C93 Er13 28(5) . 6_565
Er1 C92 C93 Er13 -1(6) . 6_565
Er4 C92 C93 Er13 -1(4) 6_565 6_565
Er4 C92 C93 Er13 28(7) . 6_565
Er8 C92 C93 Er13 0(3) 6_565 6_565
Er8 C92 C93 Er13 58(6) . 6_565
Er9 C92 C93 Er13 150(11) . 6_565
Er9 C92 C93 Er13 -44(2) 6_565 6_565
C93 C92 C93 Er3 88(12) 6_565 6_565
C91 C92 C93 Er3 99(11) . 6_565
Er15 C92 C93 Er3 -81(12) . 6_565
Er12 C92 C93 Er3 -25(11) . 6_565
Er1 C92 C93 Er3 -54(12) . 6_565
Er4 C92 C93 Er3 -54(10) 6_565 6_565
Er4 C92 C93 Er3 -25(13) . 6_565
Er8 C92 C93 Er3 -53(10) 6_565 6_565
Er8 C92 C93 Er3 6(14) . 6_565
Er9 C92 C93 Er3 97(16) . 6_565
Er9 C92 C93 Er3 -96(10) 6_565 6_565
C93 C92 C93 Er14 92(7) 6_565 6_565
C91 C92 C93 Er14 103(7) . 6_565
Er15 C92 C93 Er14 -77(9) . 6_565
Er12 C92 C93 Er14 -21(6) . 6_565
Er1 C92 C93 Er14 -50(7) . 6_565
Er4 C92 C93 Er14 -50(5) 6_565 6_565
Er4 C92 C93 Er14 -21(8) . 6_565
Er8 C92 C93 Er14 -49(5) 6_565 6_565
Er8 C92 C93 Er14 10(9) . 6_565
Er9 C92 C93 Er14 101(13) . 6_565
Er9 C92 C93 Er14 -92(6) 6_565 6_565
C93 C92 C93 Er2 41(16) 6_565 6_565
C91 C92 C93 Er2 52(10) . 6_565
Er15 C92 C93 Er2 -128(8) . 6_565
Er12 C92 C93 Er2 -72(10) . 6_565
Er1 C92 C93 Er2 -101(9) . 6_565
Er4 C92 C93 Er2 -101(10) 6_565 6_565
Er4 C92 C93 Er2 -72(11) . 6_565
Er8 C92 C93 Er2 -100(11) 6_565 6_565
Er8 C92 C93 Er2 -41(14) . 6_565
Er9 C92 C93 Er2 50(22) . 6_565
Er9 C92 C93 Er2 -143(13) 6_565 6_565
C93 C92 C93 Er15 169(12) 6_565 .
C91 C92 C93 Er15 -179(8) . .
Er12 C92 C93 Er15 56(6) . .
Er1 C92 C93 Er15 27(5) . .
Er4 C92 C93 Er15 27(6) 6_565 .
Er4 C92 C93 Er15 56(6) . .
Er8 C92 C93 Er15 28(7) 6_565 .
Er8 C92 C93 Er15 87(8) . .
Er9 C92 C93 Er15 178(18) . .
Er9 C92 C93 Er15 -15(9) 6_565 .
C93 C92 C93 Er8 141(6) 6_565 6_565
C91 C92 C93 Er8 152(5) . 6_565
Er15 C92 C93 Er8 -28(7) . 6_565
Er12 C92 C93 Er8 28(3) . 6_565
Er1 C92 C93 Er8 -1(4) . 6_565
Er4 C92 C93 Er8 -0.9(16) 6_565 6_565
Er4 C92 C93 Er8 28(5) . 6_565
Er8 C92 C93 Er8 58(5) . 6_565
Er9 C92 C93 Er8 150(12) . 6_565
Er9 C92 C93 Er8 -44(3) 6_565 6_565
C93 C91 C93 C92 10(7) 6_565 .
Er10 C91 C93 C92 -163(10) . .
Er10 C91 C93 C92 -166(6) 6_565 .
Er7 C91 C93 C92 142(5) . .
Er6 C91 C93 C92 128(6) . .
Er6 C91 C93 C92 156(5) 6_565 .
Er2 C91 C93 C92 73(7) . .
Er2 C91 C93 C92 161(5) 6_565 .
Er3 C91 C93 C92 159(6) 6_565 .
Er3 C91 C93 C92 51(7) . .
C92 C91 C93 C93 -10(7) . 6_565
Er10 C91 C93 C93 -173(14) . 6_565
Er10 C91 C93 C93 -176(8) 6_565 6_565
Er7 C91 C93 C93 132(8) . 6_565
Er6 C91 C93 C93 118(9) . 6_565
Er6 C91 C93 C93 146(7) 6_565 6_565
Er2 C91 C93 C93 63(4) . 6_565
Er2 C91 C93 C93 151(4) 6_565 6_565
Er3 C91 C93 C93 149(3) 6_565 6_565
Er3 C91 C93 C93 41(2) . 6_565
C93 C91 C93 Er9 136(9) 6_565 6_565
C92 C91 C93 Er9 126(14) . 6_565
Er10 C91 C93 Er9 -37(21) . 6_565
Er10 C91 C93 Er9 -40(15) 6_565 6_565
Er7 C91 C93 Er9 -92(14) . 6_565
Er6 C91 C93 Er9 -106(15) . 6_565
Er6 C91 C93 Er9 -78(14) 6_565 6_565
Er2 C91 C93 Er9 -161(8) . 6_565
Er2 C91 C93 Er9 -73(12) 6_565 6_565
Er3 C91 C93 Er9 -75(11) 6_565 6_565
Er3 C91 C93 Er9 177(8) . 6_565
C93 C91 C93 Er11 122(4) 6_565 6_565
C92 C91 C93 Er11 112(6) . 6_565
Er10 C91 C93 Er11 -51(12) . 6_565
Er10 C91 C93 Er11 -54(6) 6_565 6_565
Er7 C91 C93 Er11 -106(6) . 6_565
Er6 C91 C93 Er11 -120(7) . 6_565
Er6 C91 C93 Er11 -92(5) 6_565 6_565
Er2 C91 C93 Er11 -175(4) . 6_565
Er2 C91 C93 Er11 -87(4) 6_565 6_565
Er3 C91 C93 Er11 -89(4) 6_565 6_565
Er3 C91 C93 Er11 163(4) . 6_565
C93 C91 C93 Er5 -151.8(18) 6_565 6_565
C92 C91 C93 Er5 -162(7) . 6_565
Er10 C91 C93 Er5 35(13) . 6_565
Er10 C91 C93 Er5 32(7) 6_565 6_565
Er7 C91 C93 Er5 -20(7) . 6_565
Er6 C91 C93 Er5 -34(9) . 6_565
Er6 C91 C93 Er5 -6(6) 6_565 6_565
Er2 C91 C93 Er5 -89(5) . 6_565
Er2 C91 C93 Er5 -1(3) 6_565 6_565
Er3 C91 C93 Er5 -2.8(19) 6_565 6_565
Er3 C91 C93 Er5 -111(3) . 6_565
C93 C91 C93 Er13 -112(6) 6_565 6_565
C92 C91 C93 Er13 -122(10) . 6_565
Er10 C91 C93 Er13 75(15) . 6_565
Er10 C91 C93 Er13 73(10) 6_565 6_565
Er7 C91 C93 Er13 20(10) . 6_565
Er6 C91 C93 Er13 6(12) . 6_565
Er6 C91 C93 Er13 34(9) 6_565 6_565
Er2 C91 C93 Er13 -49(9) . 6_565
Er2 C91 C93 Er13 39(7) 6_565 6_565
Er3 C91 C93 Er13 37(6) 6_565 6_565
Er3 C91 C93 Er13 -71(7) . 6_565
C93 C91 C93 Er3 -149(3) 6_565 6_565
C92 C91 C93 Er3 -159(6) . 6_565
Er10 C91 C93 Er3 38(11) . 6_565
Er10 C91 C93 Er3 35(5) 6_565 6_565
Er7 C91 C93 Er3 -17(5) . 6_565
Er6 C91 C93 Er3 -31(7) . 6_565
Er6 C91 C93 Er3 -3(4) 6_565 6_565
Er2 C91 C93 Er3 -86(5) . 6_565
Er2 C91 C93 Er3 2.1(14) 6_565 6_565
Er3 C91 C93 Er3 -108(4) . 6_565
C93 C91 C93 Er14 -125(4) 6_565 6_565
C92 C91 C93 Er14 -135(6) . 6_565
Er10 C91 C93 Er14 62(11) . 6_565
Er10 C91 C93 Er14 60(6) 6_565 6_565
Er7 C91 C93 Er14 7(5) . 6_565
Er6 C91 C93 Er14 -7(7) . 6_565
Er6 C91 C93 Er14 21(4) 6_565 6_565
Er2 C91 C93 Er14 -62(6) . 6_565
Er2 C91 C93 Er14 26(3) 6_565 6_565
Er3 C91 C93 Er14 24(2) 6_565 6_565
Er3 C91 C93 Er14 -84(5) . 6_565
C93 C91 C93 Er2 -151(4) 6_565 6_565
C92 C91 C93 Er2 -161(5) . 6_565
Er10 C91 C93 Er2 36(10) . 6_565
Er10 C91 C93 Er2 33(4) 6_565 6_565
Er7 C91 C93 Er2 -19(4) . 6_565
Er6 C91 C93 Er2 -33(6) . 6_565
Er6 C91 C93 Er2 -5(2) 6_565 6_565
Er2 C91 C93 Er2 -88(5) . 6_565
Er3 C91 C93 Er2 -2.1(14) 6_565 6_565
Er3 C91 C93 Er2 -110(5) . 6_565
C93 C91 C93 Er15 10(8) 6_565 .
C92 C91 C93 Er15 0(5) . .
Er10 C91 C93 Er15 -163(7) . .
Er10 C91 C93 Er15 -165(4) 6_565 .
Er7 C91 C93 Er15 142(3) . .
Er6 C91 C93 Er15 128(4) . .
Er6 C91 C93 Er15 156(3) 6_565 .
Er2 C91 C93 Er15 73(8) . .
Er2 C91 C93 Er15 161(5) 6_565 .
Er3 C91 C93 Er15 159(6) 6_565 .
Er3 C91 C93 Er15 51(8) . .
C93 C91 C93 Er8 -55(10) 6_565 6_565
C92 C91 C93 Er8 -65(7) . 6_565
Er10 C91 C93 Er8 132(7) . 6_565
Er10 C91 C93 Er8 129(4) 6_565 6_565
Er7 C91 C93 Er8 76(6) . 6_565
Er6 C91 C93 Er8 63(7) . 6_565
Er6 C91 C93 Er8 91(5) 6_565 6_565
Er2 C91 C93 Er8 8(11) . 6_565
Er2 C91 C93 Er8 96(6) 6_565 6_565
Er3 C91 C93 Er8 94(7) 6_565 6_565
Er3 C91 C93 Er8 -14(10) . 6_565
C1A C1A C2A N1A -0.4(5) 6_565 .
C4A C1A C2A N1A 177.8(6) . .
C1A C1A C2A C3A -179.5(5) 6_565 .
C4A C1A C2A C3A -1.3(9) . .
N1A C2A C3A C6A -1.3(10) . .
C1A C2A C3A C6A 177.6(6) . .
C1A C1A C4A C5A 95.7(5) 6_565 .
C2A C1A C4A C5A -82.1(8) . .
C11A N2A C6A C3A -179.3(6) . .
Ni1A N2A C6A C3A 0.1(9) . .
C11A N2A C6A C7A -0.6(6) . .
Ni1A N2A C6A C7A 178.8(4) . .
C2A C3A C6A N2A 1.2(10) . .
C2A C3A C6A C7A -177.2(6) . .
N2A C6A C7A C10A 0.3(7) . .
C3A C6A C7A C10A 178.9(5) . .
N2A C6A C7A C8A -178.4(6) . .
C3A C6A C7A C8A 0.3(10) . .
C10A C7A C8A C9A -94.1(8) . .
C6A C7A C8A C9A 84.2(8) . .
C6A C7A C10A C11A 0.2(7) . .
C8A C7A C10A C11A 178.8(6) . .
C6A C7A C10A C15A -177.6(6) . .
C8A C7A C10A C15A 1.0(11) . .
C6A N2A C11A C12A -179.3(6) . .
Ni1A N2A C11A C12A 1.2(9) . .
C6A N2A C11A C10A 0.8(6) . .
Ni1A N2A C11A C10A -178.6(4) . .
C7A C10A C11A C12A 179.5(6) . .
C15A C10A C11A C12A -2.6(9) . .
C7A C10A C11A N2A -0.7(7) . .
C15A C10A C11A N2A 177.2(5) . .
N2A C11A C12A C13A -0.9(10) . .
C10A C11A C12A C13A 179.0(6) . .
C13A N3A C13A C12A -178.2(4) 6_565 .
Ni1A N3A C13A C12A 1.8(10) . .
C13A N3A C13A C16A 0.1(9) 6_565 .
Ni1A N3A C13A C16A -179.9(5) . .
C11A C12A C13A N3A -0.7(10) . .
C11A C12A C13A C16A -178.8(6) . .
C7A C10A C15A C14A 97.9(8) . .
C11A C10A C15A C14A -79.6(8) . .
N3A C13A C16A C16A -0.1(5) . 6_565
C12A C13A C16A C16A 178.3(5) . 6_565
N3A C13A C16A C17A -178.2(6) . .
C12A C13A C16A C17A 0.1(10) . .
C16A C16A C17A C18A -100.2(6) 6_565 .
C13A C16A C17A C18A 77.5(8) . .
C3A C2A N1A C2A 179.7(4) . 6_565
C1A C2A N1A C2A 0.6(8) . 6_565
C3A C2A N1A Ni1A 0.0(10) . .
C1A C2A N1A Ni1A -179.1(5) . .
C6F C1F C2F C3F 0.0 . .
C1F C2F C3F C4F 0.0 . .
C2F C3F C4F C5F 0.0 . .
C3F C4F C5F C6F 0.0 . .
C4F C5F C6F C1F 0.0 . .
C2F C1F C6F C5F 0.0 . .
C6H C1H C2H C3H 0.0 . .
C1H C2H C3H C4H 0.0 . .
C2H C3H C4H C5H 0.0 . .
C3H C4H C5H C6H 0.0 . .
C4H C5H C6H C1H 0.0 . .
C2H C1H C6H C5H 0.0 . .
